data_1566371
loop_
_publ_author_name
'Xu, Jiayu'
'Xiong, Lin'
'Cai, Xiao'
'Tang, Shisi'
'Tang, Ancheng'
'Liu, Xu'
'Pei, Yong'
'Zhu, Yan'

_publ_section_title
;
 Evolution from superatomic Au24Ag20 monomers into molecular-like Au43Ag38
 dimeric nanoclusters
;
_journal_name_full 'Chemical Science'
_journal_paper_doi 10.1039/D1SC07178E
_journal_year 2022
_chemical_formula_sum 'C324 H251 Ag38 Au43 Cl9'
_chemical_formula_weight 17031.90
_space_group_crystal_system triclinic
_space_group_IT_number 2
_space_group_name_Hall '-P 1'
_space_group_name_H-M_alt 'P -1'
_atom_sites_solution_hydrogens geom
_atom_sites_solution_primary direct
_audit_creation_method
;
FinalCif V69 by Daniel Kratzert, Freiburg 2019,
https://github.com/dkratzert/FinalCif
;
_audit_update_record
;
2021-12-17 deposited with the CCDC.	2022-02-07 downloaded from the CCDC.
;
_cell_angle_alpha 77.099(3)
_cell_angle_beta 83.178(3)
_cell_angle_gamma 73.626(3)
_cell_formula_units_Z 2
_cell_length_a 25.413(2)
_cell_length_b 25.542(2)
_cell_length_c 28.705(3)
_cell_measurement_reflns_used 5391
_cell_measurement_temperature 296(2)
_cell_measurement_theta_max 25.18
_cell_measurement_theta_min 2.2425
_cell_volume 17394(3)
_computing_cell_refinement 'SAINT V8.40B'
_computing_data_collection 'Bruker BIS V6.2.1/2016-03-01'
_computing_data_reduction 'SAINT V8.40B'
_computing_structure_refinement 'SHELXL-2018/3 (Sheldrick, 2018)'
_computing_structure_solution 'SHELXT 2018/2'
_diffrn_ambient_environment N~2~
_diffrn_ambient_temperature 296(2)
_diffrn_detector CPAD
_diffrn_detector_area_resol_mean 7.41
_diffrn_detector_type 'Bruker PHOTON II'
_diffrn_measured_fraction_theta_full 0.957
_diffrn_measured_fraction_theta_max 0.953
_diffrn_measurement_device 'three-circle diffractometer'
_diffrn_measurement_device_type 'Bruker D8 VENTURE TXS PHOTON II'
_diffrn_measurement_method '\w and \f scans'
_diffrn_measurement_specimen_support 'MiTeGen micromount'
_diffrn_radiation_monochromator 'mirror optics'
_diffrn_radiation_probe x-ray
_diffrn_radiation_type MoK\a
_diffrn_radiation_wavelength 0.71073
_diffrn_reflns_av_R_equivalents 0.0514
_diffrn_reflns_av_unetI/netI 0.2209
_diffrn_reflns_Laue_measured_fraction_full 0.957
_diffrn_reflns_Laue_measured_fraction_max 0.953
_diffrn_reflns_limit_h_max 30
_diffrn_reflns_limit_h_min -30
_diffrn_reflns_limit_k_max 30
_diffrn_reflns_limit_k_min -29
_diffrn_reflns_limit_l_max 34
_diffrn_reflns_limit_l_min 0
_diffrn_reflns_number 60772
_diffrn_reflns_point_group_measured_fraction_full 0.957
_diffrn_reflns_point_group_measured_fraction_max 0.953
_diffrn_reflns_theta_full 25.242
_diffrn_reflns_theta_max 25.359
_diffrn_reflns_theta_min 1.952
_diffrn_source 'microfocus sealed X-ray tube'
_diffrn_source_current 40.0
_diffrn_source_type 'Incoatec I\ms'
_diffrn_source_voltage 50.0
_exptl_absorpt_coefficient_mu 20.240
_exptl_absorpt_correction_T_max 0.258944
_exptl_absorpt_correction_T_min 0.158963
_exptl_absorpt_correction_type multi-scan
_exptl_absorpt_process_details
;
TWINABS - Bruker AXS scaling for twinned crystals - Version 2012/1: Krause, L.,
Herbst-Irmer, R., Sheldrick G.M. & Stalke D., J. Appl. Cryst. 48 (2015) 3-10
;
_exptl_crystal_density_diffrn 3.252
_exptl_crystal_description block
_exptl_crystal_F_000 15062
_exptl_crystal_size_max 0.200
_exptl_crystal_size_mid 0.100
_exptl_crystal_size_min 0.100
_refine_diff_density_max 2.815
_refine_diff_density_min -2.771
_refine_diff_density_rms 0.493
_refine_ls_extinction_method none
_refine_ls_goodness_of_fit_ref 1.053
_refine_ls_hydrogen_treatment constr
_refine_ls_matrix_type full
_refine_ls_number_parameters 3677
_refine_ls_number_reflns 60772
_refine_ls_number_restraints 15244
_refine_ls_restrained_S_all 0.952
_refine_ls_R_factor_all 0.2172
_refine_ls_R_factor_gt 0.0912
_refine_ls_shift/su_max 0.007
_refine_ls_shift/su_mean 0.000
_refine_ls_structure_factor_coef Fsqd
_refine_ls_weighting_details 'w=1/[\s^2^(Fo^2^)+(0.1000P)^2^] where P=(Fo^2^+2Fc^2^)/3'
_refine_ls_weighting_scheme calc
_refine_ls_wR_factor_gt 0.1983
_refine_ls_wR_factor_ref 0.2526
_reflns_Friedel_coverage 0.000
_reflns_number_gt 25714
_reflns_number_total 60772
_reflns_threshold_expression 'I > 2\s(I)'
_twin_special_details 'The data was integrated as a 2-component twin.'
_twin_individual_id 2
_twin_individual_twin_matrix_11 -0.53549
_twin_individual_twin_matrix_12 -0.10484
_twin_individual_twin_matrix_13 0.9997
_twin_individual_twin_matrix_21 -0.99975
_twin_individual_twin_matrix_22 3e-05
_twin_individual_twin_matrix_23 -0.00092
_twin_individual_twin_matrix_31 0.0003
_twin_individual_twin_matrix_32 -0.99995
_twin_individual_twin_matrix_33 -0.00105
_cod_data_source_file d1sc07178e2.cif
_cod_data_source_block 20210728_auag2_0m_5_sq
_cod_original_cell_volume 17395(3)
_cod_database_code 1566371
_shelx_shelxl_version_number 2018/3
_shelx_space_group_comment
;
The symmetry employed for this shelxl refinement is uniquely defined
by the following loop, which should always be used as a source of
symmetry information in preference to the above space-group names.
They are only intended as comments.
;
_shelx_estimated_absorpt_t_min 0.107
_shelx_estimated_absorpt_t_max 0.237
_olex2_diffrn_ambient_temperature_device 'Oxford Cryostream 800'

loop_
_space_group_symop_operation_xyz
'x, y, z'
'-x, -y, -z'

loop_
_atom_site_label
_atom_site_type_symbol
_atom_site_fract_x
_atom_site_fract_y
_atom_site_fract_z
_atom_site_U_iso_or_equiv
_atom_site_adp_type
_atom_site_occupancy
_atom_site_site_symmetry_order
_atom_site_calc_flag
_atom_site_refinement_flags_posn
_atom_site_refinement_flags_adp
_atom_site_refinement_flags_occupancy
_atom_site_disorder_assembly
_atom_site_disorder_group
Ag1 Ag 0.65041(19) 0.85523(16) 0.26992(13) 0.0446(12) Uani 1 1 d . . . . .
Ag2 Ag 0.66511(19) 0.81571(15) 0.16309(13) 0.0426(11) Uani 1 1 d . . . . .
Ag3 Ag 0.81292(18) 0.64991(15) 0.22940(13) 0.0402(11) Uani 1 1 d . . . . .
Ag4 Ag 0.79825(19) 0.76935(15) 0.15725(13) 0.0412(11) Uani 1 1 d . . . . .
Ag5 Ag 0.74125(18) 0.52146(15) 0.14629(13) 0.0424(11) Uani 1 1 d . . . . .
Ag6 Ag 0.69182(19) 0.73125(15) 0.08162(13) 0.0457(12) Uani 1 1 d . . . . .
Ag7 Ag 0.58475(19) 0.69217(16) 0.07946(12) 0.0431(11) Uani 1 1 d . . . . .
Ag8 Ag 0.49029(18) 0.74283(16) 0.14457(14) 0.0463(12) Uani 1 1 d . . . . .
Ag9 Ag 0.53512(18) 0.82619(14) 0.19694(13) 0.0406(11) Uani 1 1 d . . . . .
Ag10 Ag 0.62179(19) 0.55367(16) 0.11836(13) 0.0438(11) Uani 1 1 d . . . . .
Ag11 Ag 0.78802(18) 0.62882(15) 0.12496(13) 0.0412(11) Uani 1 1 d . . . . .
Ag12 Ag 0.58771(19) 0.55420(16) 0.37321(13) 0.0469(12) Uani 1 1 d . . . . .
Ag13 Ag 0.61531(19) 0.47669(15) 0.30379(13) 0.0450(12) Uani 1 1 d . . . . .
Ag14 Ag 0.54283(19) 0.52879(16) 0.21119(14) 0.0468(12) Uani 1 1 d . . . . .
Ag15 Ag 0.45869(19) 0.65294(15) 0.23383(14) 0.0450(11) Uani 1 1 d . . . . .
Ag16 Ag 0.48572(19) 0.68368(16) 0.32768(13) 0.0457(12) Uani 1 1 d . . . . .
Ag17 Ag 0.53170(19) 0.77839(15) 0.31108(13) 0.0440(12) Uani 1 1 d . . . . .
Ag18 Ag 0.66241(18) 0.73768(15) 0.33841(13) 0.0409(11) Uani 1 1 d . . . . .
Ag19 Ag 1.0045(2) 0.84863(17) 0.26404(15) 0.0548(13) Uani 1 1 d . . . . .
Ag20 Ag 0.77288(18) 0.76141(15) 0.41346(13) 0.0415(11) Uani 1 1 d . . . . .
Ag21 Ag 0.7781(2) 0.89724(15) 0.11507(13) 0.0489(13) Uani 1 1 d . . . . .
Ag22 Ag 0.68523(19) 0.60060(15) 0.38291(13) 0.0431(11) Uani 1 1 d . . . . .
Ag23 Ag 0.84879(19) 0.94087(17) 0.38383(15) 0.0506(12) Uani 1 1 d . . . . .
Ag24 Ag 0.67174(19) 0.95870(15) 0.19438(14) 0.0468(12) Uani 1 1 d . . . . .
Ag25 Ag 0.72663(19) 0.98546(16) 0.35158(14) 0.0489(12) Uani 1 1 d . . . . .
Ag26 Ag 0.8508(2) 1.02459(16) 0.19400(15) 0.0541(13) Uani 1 1 d . . . . .
Ag27 Ag 0.9253(2) 0.96954(17) 0.28689(15) 0.0538(13) Uani 1 1 d . . . . .
Ag28 Ag 0.7191(2) 1.03386(15) 0.23699(15) 0.0542(13) Uani 1 1 d . . . . .
Ag29 Ag 0.8705(2) 0.94765(18) 0.12377(14) 0.0616(15) Uani 1 1 d . . . . .
Ag30 Ag 0.79812(18) 0.68695(15) 0.33363(13) 0.0420(11) Uani 1 1 d . . . . .
Ag31 Ag 0.92833(18) 0.67614(15) 0.29814(13) 0.0443(12) Uani 1 1 d . . . . .
Ag32 Ag 0.97255(19) 0.75507(17) 0.35424(14) 0.0498(12) Uani 1 1 d . . . . .
Ag33 Ag 0.87773(19) 0.80383(17) 0.42318(14) 0.0466(12) Uani 1 1 d . . . . .
Ag34 Ag 0.93287(19) 0.72519(16) 0.18662(14) 0.0482(12) Uani 1 1 d . . . . .
Ag35 Ag 0.9725(2) 0.8254(2) 0.16589(15) 0.0624(14) Uani 1 1 d . . . . .
Ag36 Ag 0.67836(19) 0.87144(16) 0.37640(14) 0.0482(12) Uani 1 1 d . . . . .
Ag37 Ag 0.78973(19) 0.54551(15) 0.30854(14) 0.0447(11) Uani 1 1 d . . . . .
Ag38 Ag 0.74161(18) 0.46931(14) 0.26336(13) 0.0407(11) Uani 1 1 d . . . . .
Au1 Au 0.50990(10) 0.62046(9) 0.09840(7) 0.0469(6) Uani 1 1 d . U . . .
Au3 Au 0.76722(11) 0.85210(9) 0.46085(8) 0.0540(7) Uani 1 1 d . U . . .
Au4 Au 0.56145(9) 0.59588(8) 0.27436(6) 0.0372(6) Uani 1 1 d . . . . .
Au5 Au 0.55201(11) 0.65890(9) 0.41196(7) 0.0539(7) Uani 1 1 d . . . . .
Au6 Au 0.96138(11) 0.87047(9) 0.39725(8) 0.0517(7) Uani 1 1 d . . . . .
Au7 Au 0.72538(10) 0.47456(8) 0.37019(7) 0.0453(6) Uani 1 1 d . U . . .
Au8 Au 0.97630(17) 0.94605(15) 0.14472(11) 0.1124(14) Uani 1 1 d . U . . .
Au9 Au 0.47665(11) 0.56811(9) 0.34684(8) 0.0508(7) Uani 1 1 d . . . . .
Au10 Au 0.43309(10) 0.78972(8) 0.23257(7) 0.0460(6) Uani 1 1 d . . . . .
Au11 Au 0.90487(13) 0.83922(10) 0.08419(8) 0.0696(9) Uani 1 1 d . . . . .
Au12 Au 0.73254(11) 1.02493(8) 0.12645(7) 0.0506(7) Uani 1 1 d . U . . .
Au13 Au 0.79430(11) 1.07498(9) 0.27942(9) 0.0564(7) Uani 1 1 d . . . . .
Au14 Au 0.62320(10) 1.00053(8) 0.29216(8) 0.0480(6) Uani 1 1 d . . . . .
Au15 Au 0.67234(9) 0.63134(8) 0.14119(6) 0.0345(5) Uani 1 1 d . . . . .
Au16 Au 0.71832(11) 0.61118(10) 0.04822(7) 0.0570(7) Uani 1 1 d . U . . .
Au17 Au 0.56465(9) 0.63710(8) 0.17622(6) 0.0370(6) Uani 1 1 d . . . . .
Au18 Au 0.53789(9) 0.71068(8) 0.23793(7) 0.0363(5) Uani 1 1 d . . . . .
Au19 Au 0.60506(9) 0.73428(8) 0.15713(6) 0.0352(5) Uani 1 1 d . . . . .
Au20 Au 0.71320(9) 0.69840(7) 0.18228(6) 0.0340(5) Uani 1 1 d . . . . .
Au21 Au 0.73106(10) 0.75257(8) 0.24848(7) 0.0363(5) Uani 1 1 d . . . . .
Au22 Au 0.83737(9) 0.75365(8) 0.25068(7) 0.0368(5) Uani 1 1 d . . . . .
Au23 Au 0.92624(9) 0.79105(8) 0.25814(7) 0.0380(6) Uani 1 1 d . . . . .
Au24 Au 0.90041(10) 0.86248(8) 0.32197(7) 0.0399(6) Uani 1 1 d . . . . .
Au25 Au 0.81788(10) 0.95565(8) 0.28627(7) 0.0405(6) Uani 1 1 d . . . . .
Au26 Au 0.79140(10) 0.94173(8) 0.19989(7) 0.0404(6) Uani 1 1 d . . . . .
Au27 Au 0.90091(10) 0.90613(8) 0.22347(7) 0.0419(6) Uani 1 1 d . . . . .
Au28 Au 0.85866(10) 0.83911(8) 0.18100(7) 0.0402(6) Uani 1 1 d . . . . .
Au29 Au 0.74963(9) 0.85259(7) 0.21285(7) 0.0368(6) Uani 1 1 d . . . . .
Au30 Au 0.72484(9) 0.91858(8) 0.28257(7) 0.0382(6) Uani 1 1 d . . . . .
Au31 Au 0.79260(9) 0.87023(8) 0.35813(7) 0.0377(6) Uani 1 1 d . . . . .
Au32 Au 0.85905(9) 0.76786(8) 0.33948(7) 0.0365(6) Uani 1 1 d . . . . .
Au33 Au 0.75054(9) 0.80453(7) 0.31533(6) 0.0364(6) Uani 1 1 d . . . . .
Au34 Au 0.62590(9) 0.74952(7) 0.24574(6) 0.0331(5) Uani 1 1 d . . . . .
Au35 Au 0.60246(9) 0.66491(7) 0.31684(6) 0.0348(5) Uani 1 1 d . . . . .
Au36 Au 0.67009(9) 0.56310(7) 0.29933(6) 0.0352(5) Uani 1 1 d . . . . .
Au37 Au 0.64806(9) 0.54655(7) 0.21379(7) 0.0356(5) Uani 1 1 d . . . . .
Au38 Au 0.73991(9) 0.58486(7) 0.21810(6) 0.0349(5) Uani 1 1 d . . . . .
Au39 Au 0.71216(9) 0.65244(7) 0.28546(7) 0.0362(6) Uani 1 1 d . . . . .
Au40 Au 0.84115(10) 0.50461(9) 0.20238(8) 0.0518(7) Uani 1 1 d . U . . .
Au41 Au 0.55711(10) 0.82350(8) 0.08126(7) 0.0470(6) Uani 1 1 d . . . . .
Au42 Au 1.03382(10) 0.71439(9) 0.26644(8) 0.0527(7) Uani 1 1 d . U . . .
Au43 Au 0.90707(10) 0.67904(8) 0.41417(7) 0.0487(7) Uani 1 1 d . U . . .
Au44 Au 0.67170(11) 0.43154(8) 0.20789(8) 0.0500(7) Uani 1 1 d . U . . .
Cl1 Cl 0.4399(7) 0.5612(6) 0.2339(6) 0.069(5) Uani 1 1 d . . . . .
Cl2 Cl 0.8675(6) 0.6739(5) 0.1485(4) 0.047(4) Uani 1 1 d . . . . .
Cl3 Cl 0.8678(6) 0.5971(5) 0.3055(4) 0.042(4) Uani 1 1 d . . . . .
Cl4 Cl 1.0286(7) 0.9385(6) 0.2592(7) 0.086(6) Uani 1 1 d . . . . .
Cl6 Cl 0.7348(6) 0.8168(5) 0.0865(4) 0.046(4) Uani 1 1 d . . . . .
Cl7 Cl 0.7245(6) 0.6778(5) 0.4081(4) 0.044(4) Uani 1 1 d . . . . .
Cl8 Cl 0.7751(7) 1.0189(6) 0.4081(6) 0.080(6) Uani 1 1 d . . . . .
Cl9 Cl 0.5915(6) 0.8325(4) 0.3479(4) 0.043(4) Uani 1 1 d . . . . .
Cl10 Cl 0.5996(6) 0.9034(5) 0.1894(4) 0.046(4) Uani 1 1 d . . . . .
C1_1 C 0.5947(17) 0.429(2) 0.2420(19) 0.070(9) Uani 1 1 d D U . . .
C2_1 C 0.5545(14) 0.4152(15) 0.2605(11) 0.067(8) Uani 1 1 d D U . . .
C3_1 C 0.5085(11) 0.3933(10) 0.2794(7) 0.069(8) Uani 1 1 d DG U . . .
C4_1 C 0.4597(13) 0.4282(9) 0.2942(10) 0.072(8) Uani 1 1 d DG U . . .
H4_1 H 0.456820 0.465807 0.291776 0.086 Uiso 1 1 calc R U . . .
C5_1 C 0.4152(11) 0.4068(12) 0.3125(10) 0.072(8) Uani 1 1 d DG U . . .
H5_1 H 0.382538 0.430155 0.322370 0.086 Uiso 1 1 calc R U . . .
C6_1 C 0.4195(12) 0.3506(13) 0.3161(10) 0.071(8) Uani 1 1 d DG U . . .
H6_1 H 0.389742 0.336335 0.328330 0.085 Uiso 1 1 calc R U . . .
C7_1 C 0.4683(13) 0.3158(9) 0.3013(10) 0.071(8) Uani 1 1 d DG U . . .
H7_1 H 0.471228 0.278167 0.303697 0.085 Uiso 1 1 calc R U . . .
C8_1 C 0.5128(11) 0.3371(9) 0.2830(8) 0.070(8) Uani 1 1 d DG U . . .
C9_1 C 0.5638(14) 0.2978(14) 0.2679(13) 0.074(11) Uani 1 1 d D U . . .
H9A_1 H 0.591318 0.317344 0.255943 0.111 Uiso 1 1 calc R U . . .
H9B_1 H 0.576864 0.268803 0.294788 0.111 Uiso 1 1 calc R U . . .
H9C_1 H 0.556091 0.281635 0.243115 0.111 Uiso 1 1 calc R U . . .
C1_2 C 0.762(2) 0.519(2) 0.4012(17) 0.060(9) Uani 1 1 d D U . . .
C2_2 C 0.7937(16) 0.5295(12) 0.4237(13) 0.060(8) Uani 1 1 d D U . . .
C3_2 C 0.8298(11) 0.5376(7) 0.4544(9) 0.064(7) Uani 1 1 d D U . . .
C4_2 C 0.8802(12) 0.5466(10) 0.4364(10) 0.066(8) Uani 1 1 d D U . . .
H4_2 H 0.890661 0.547448 0.404101 0.079 Uiso 1 1 calc R U . . .
C5_2 C 0.9154(12) 0.5545(11) 0.4667(13) 0.067(8) Uani 1 1 d D U . . .
H5_2 H 0.949310 0.560643 0.454785 0.081 Uiso 1 1 calc R U . . .
C6_2 C 0.8991(14) 0.5530(11) 0.5144(13) 0.070(8) Uani 1 1 d D U . . .
H6_2 H 0.922439 0.558141 0.534593 0.084 Uiso 1 1 calc R U . . .
C7_2 C 0.8488(14) 0.5441(11) 0.5330(10) 0.070(8) Uani 1 1 d D U . . .
H7_2 H 0.838470 0.543350 0.565310 0.083 Uiso 1 1 calc R U . . .
C8_2 C 0.8136(12) 0.5362(9) 0.5027(10) 0.068(8) Uani 1 1 d D U . . .
C9_2 C 0.7602(14) 0.5266(15) 0.5234(14) 0.078(11) Uani 1 1 d D U . . .
H9A_2 H 0.756877 0.527194 0.556941 0.117 Uiso 1 1 calc R U . . .
H9B_2 H 0.730950 0.555454 0.507608 0.117 Uiso 1 1 calc R U . . .
H9C_2 H 0.758074 0.491117 0.519041 0.117 Uiso 1 1 calc R U . . .
C1_3 C 0.460(2) 0.8425(15) 0.2639(18) 0.062(9) Uani 1 1 d D U . . .
C2_3 C 0.4559(18) 0.8824(12) 0.2808(10) 0.061(8) Uani 1 1 d D U . . .
C3_3 C 0.4424(12) 0.9359(10) 0.2937(6) 0.061(7) Uani 1 1 d D U . . .
C4_3 C 0.4827(12) 0.9632(12) 0.2907(9) 0.063(7) Uani 1 1 d D U . . .
H4_3 H 0.518333 0.946469 0.280390 0.075 Uiso 1 1 calc R U . . .
C5_3 C 0.4714(15) 1.0159(12) 0.3029(10) 0.064(8) Uani 1 1 d D U . . .
H5_3 H 0.498825 1.034154 0.300791 0.076 Uiso 1 1 calc R U . . .
C6_3 C 0.4183(15) 1.0394(11) 0.3182(10) 0.063(8) Uani 1 1 d D U . . .
H6_3 H 0.409791 1.074110 0.326495 0.075 Uiso 1 1 calc R U . . .
C7_3 C 0.3775(13) 1.0128(11) 0.3214(9) 0.062(7) Uani 1 1 d D U . . .
H7_3 H 0.341989 1.029669 0.331855 0.075 Uiso 1 1 calc R U . . .
C8_3 C 0.3890(11) 0.9606(11) 0.3091(8) 0.062(7) Uani 1 1 d D U . . .
C9_3 C 0.3434(14) 0.9347(15) 0.3135(13) 0.064(10) Uani 1 1 d D U . . .
H9A_3 H 0.310406 0.958974 0.324680 0.096 Uiso 1 1 calc R U . . .
H9B_3 H 0.338186 0.928421 0.282823 0.096 Uiso 1 1 calc R U . . .
H9C_3 H 0.351753 0.899837 0.335878 0.096 Uiso 1 1 calc R U . . .
C1_4 C 0.503(2) 0.8792(17) 0.1157(16) 0.058(9) Uani 1 1 d D U . . .
C2_4 C 0.4699(16) 0.9105(13) 0.1373(10) 0.057(8) Uani 1 1 d D U . . .
C3_4 C 0.4350(11) 0.9572(10) 0.1559(6) 0.059(7) Uani 1 1 d D U . . .
C4_4 C 0.4576(13) 0.9979(12) 0.1631(9) 0.060(7) Uani 1 1 d D U . . .
H4_4 H 0.494926 0.994431 0.155881 0.072 Uiso 1 1 calc R U . . .
C5_4 C 0.4253(16) 1.0440(11) 0.1811(10) 0.062(7) Uani 1 1 d D U . . .
H5_4 H 0.441106 1.071014 0.185777 0.075 Uiso 1 1 calc R U . . .
C6_4 C 0.3701(16) 1.0492(11) 0.1918(10) 0.065(8) Uani 1 1 d D U . . .
H6_4 H 0.348464 1.079775 0.203811 0.077 Uiso 1 1 calc R U . . .
C7_4 C 0.3467(13) 1.0091(12) 0.1849(10) 0.064(7) Uani 1 1 d D U . . .
H7_4 H 0.309394 1.012794 0.192200 0.077 Uiso 1 1 calc R U . . .
C8_4 C 0.3791(12) 0.9627(11) 0.1669(7) 0.062(7) Uani 1 1 d D U . . .
C9_4 C 0.3512(16) 0.9219(14) 0.1604(13) 0.062(9) Uani 1 1 d D U . . .
H9A_4 H 0.312933 0.933627 0.170123 0.093 Uiso 1 1 calc R U . . .
H9B_4 H 0.354962 0.919088 0.127306 0.093 Uiso 1 1 calc R U . . .
H9C_4 H 0.367455 0.886187 0.179572 0.093 Uiso 1 1 calc R U . . .
C1_6 C 0.402(2) 0.749(2) 0.1932(18) 0.069(9) Uani 1 1 d D U . . .
C2_6 C 0.3833(14) 0.7219(17) 0.1727(11) 0.071(8) Uani 1 1 d D U . . .
C3_6 C 0.3520(9) 0.7054(12) 0.1429(8) 0.073(7) Uani 1 1 d D U . . .
C4_6 C 0.3605(12) 0.6508(12) 0.1390(10) 0.074(8) Uani 1 1 d D U . . .
H4_6 H 0.387383 0.623136 0.156324 0.089 Uiso 1 1 calc R U . . .
C5_6 C 0.3290(14) 0.6363(13) 0.1094(12) 0.074(8) Uani 1 1 d D U . . .
H5_6 H 0.334970 0.599358 0.107133 0.089 Uiso 1 1 calc R U . . .
C6_6 C 0.2892(13) 0.6774(14) 0.0838(11) 0.076(8) Uani 1 1 d D U . . .
H6_6 H 0.268230 0.668100 0.064047 0.091 Uiso 1 1 calc R U . . .
C7_6 C 0.2804(11) 0.7323(13) 0.0874(10) 0.076(8) Uani 1 1 d D U . . .
H7_6 H 0.253410 0.759850 0.070147 0.091 Uiso 1 1 calc R U . . .
C8_6 C 0.3118(10) 0.7469(11) 0.1169(8) 0.075(8) Uani 1 1 d D U . . .
C9_6 C 0.3010(17) 0.8060(12) 0.1197(14) 0.081(11) Uani 1 1 d D U . . .
H9A_6 H 0.271987 0.827997 0.099419 0.121 Uiso 1 1 calc R U . . .
H9B_6 H 0.290279 0.810215 0.152186 0.121 Uiso 1 1 calc R U . . .
H9C_6 H 0.333684 0.818209 0.109440 0.121 Uiso 1 1 calc R U . . .
C1_5 C 0.482(2) 0.7009(12) 0.0713(16) 0.046(5) Uani 1 1 d D U . . .
C2_5 C 0.4602(12) 0.7491(12) 0.0560(12) 0.053(6) Uani 1 1 d D U . . .
C3_5 C 0.4212(8) 0.7989(10) 0.0352(8) 0.056(6) Uani 1 1 d D U . . .
C4_5 C 0.4129(12) 0.8471(11) 0.0525(10) 0.059(7) Uani 1 1 d D U . . .
H4_5 H 0.432766 0.847172 0.077676 0.070 Uiso 1 1 calc R U . . .
C5_5 C 0.3748(13) 0.8957(11) 0.0323(11) 0.062(7) Uani 1 1 d D U . . .
H5_5 H 0.369338 0.928069 0.044049 0.074 Uiso 1 1 calc R U . . .
C6_5 C 0.3453(13) 0.8959(12) -0.0052(11) 0.066(7) Uani 1 1 d D U . . .
H6_5 H 0.320043 0.928333 -0.018756 0.080 Uiso 1 1 calc R U . . .
C7_5 C 0.3535(12) 0.8478(12) -0.0226(10) 0.065(7) Uani 1 1 d D U . . .
H7_5 H 0.333523 0.847988 -0.047766 0.078 Uiso 1 1 calc R U . . .
C8_5 C 0.3917(10) 0.7985(11) -0.0025(8) 0.061(6) Uani 1 1 d D U . . .
C9_5 C 0.3984(17) 0.7486(14) -0.0228(13) 0.066(10) Uani 1 1 d D U . . .
H9A_5 H 0.374169 0.757545 -0.048379 0.099 Uiso 1 1 calc R U . . .
H9B_5 H 0.435701 0.736474 -0.035028 0.099 Uiso 1 1 calc R U . . .
H9C_5 H 0.389637 0.719418 0.001630 0.099 Uiso 1 1 calc R U . . .
C1_7 C 1.015(2) 0.6617(16) 0.233(2) 0.069(9) Uani 1 1 d D U . . .
C2_7 C 1.0107(18) 0.6207(12) 0.2207(10) 0.071(8) Uani 1 1 d D U . . .
C3_7 C 1.0191(12) 0.5672(11) 0.2088(6) 0.075(8) Uani 1 1 d D U . . .
C4_7 C 0.9765(12) 0.5471(13) 0.2018(9) 0.078(8) Uani 1 1 d D U . . .
H4_7 H 0.940500 0.568678 0.204739 0.094 Uiso 1 1 calc R U . . .
C5_7 C 0.9864(15) 0.4946(14) 0.1902(11) 0.079(8) Uani 1 1 d D U . . .
H5_7 H 0.957343 0.481277 0.185537 0.094 Uiso 1 1 calc R U . . .
C6_7 C 1.0398(16) 0.4631(12) 0.1859(11) 0.079(8) Uani 1 1 d D U . . .
H6_7 H 1.046832 0.428163 0.178172 0.095 Uiso 1 1 calc R U . . .
C7_7 C 1.0831(14) 0.4826(12) 0.1929(10) 0.078(8) Uani 1 1 d D U . . .
H7_7 H 1.118957 0.460866 0.189813 0.094 Uiso 1 1 calc R U . . .
C8_7 C 1.0731(11) 0.5349(11) 0.2045(8) 0.076(8) Uani 1 1 d D U . . .
C9_7 C 1.1204(14) 0.5543(17) 0.2115(13) 0.080(11) Uani 1 1 d D U . . .
H9A_7 H 1.153802 0.526279 0.207035 0.120 Uiso 1 1 calc R U . . .
H9B_7 H 1.120757 0.588038 0.188727 0.120 Uiso 1 1 calc R U . . .
H9C_7 H 1.117560 0.561233 0.243375 0.120 Uiso 1 1 calc R U . . .
C1_8 C 0.608(2) 1.035(2) 0.2251(18) 0.054(7) Uani 1 1 d . U . . .
C2_8 C 0.588(2) 1.059(2) 0.1873(18) 0.054(6) Uani 1 1 d . U . . .
C3_8 C 0.5608(14) 1.0898(14) 0.1442(10) 0.055(6) Uani 1 1 d G U . . .
C4_8 C 0.5247(15) 1.1416(14) 0.1460(10) 0.055(6) Uani 1 1 d G U . . .
C5_8 C 0.4920(13) 1.1700(11) 0.1079(12) 0.057(6) Uani 1 1 d G U . . .
H5_8 H 0.467837 1.204646 0.109130 0.068 Uiso 1 1 calc R U . . .
C6_8 C 0.4955(13) 1.1466(13) 0.0680(10) 0.057(6) Uani 1 1 d G U . . .
H6_8 H 0.473692 1.165535 0.042479 0.068 Uiso 1 1 calc R U . . .
C7_8 C 0.5317(14) 1.0948(13) 0.0661(10) 0.054(6) Uani 1 1 d G U . . .
H7_8 H 0.534049 1.079077 0.039408 0.065 Uiso 1 1 calc R U . . .
C8_8 C 0.5644(13) 1.0664(11) 0.1042(12) 0.054(6) Uani 1 1 d G U . . .
H8_8 H 0.588551 1.031726 0.102988 0.065 Uiso 1 1 calc R U . . .
C9_8 C 0.5033(18) 1.1735(19) 0.1881(14) 0.058(6) Uani 1 1 d . U . . .
H9A_8 H 0.524946 1.155080 0.215182 0.086 Uiso 1 1 calc R U . . .
H9B_8 H 0.506372 1.211029 0.178106 0.086 Uiso 1 1 calc R U . . .
H9C_8 H 0.465565 1.173882 0.196688 0.086 Uiso 1 1 calc R U . . .
C1_9 C 0.631(2) 0.974(2) 0.3662(18) 0.063(10) Uani 1 1 d . U . . .
C2_9 C 0.633(3) 0.965(2) 0.409(2) 0.067(8) Uani 1 1 d . U . . .
C3_9 C 0.6301(19) 0.9557(15) 0.4572(10) 0.073(8) Uani 1 1 d G U . . .
C4_9 C 0.5804(16) 0.9467(16) 0.4779(14) 0.077(8) Uani 1 1 d G U . . .
C5_9 C 0.5683(13) 0.9442(15) 0.5267(15) 0.078(8) Uani 1 1 d G U . . .
H5_9 H 0.534982 0.938156 0.540600 0.093 Uiso 1 1 calc R U . . .
C6_9 C 0.6060(18) 0.9507(14) 0.5549(10) 0.077(9) Uani 1 1 d G U . . .
H6_9 H 0.597926 0.949071 0.587530 0.092 Uiso 1 1 calc R U . . .
C7_9 C 0.6558(16) 0.9598(14) 0.5341(14) 0.077(8) Uani 1 1 d G U . . .
H7_9 H 0.681014 0.964161 0.552952 0.092 Uiso 1 1 calc R U . . .
C8_9 C 0.6679(14) 0.9623(15) 0.4853(15) 0.075(8) Uani 1 1 d G U . . .
H8_9 H 0.701157 0.968336 0.471444 0.090 Uiso 1 1 calc R U . . .
C9_9 C 0.541(2) 0.933(2) 0.4484(16) 0.087(13) Uani 1 1 d . U . . .
H9A_9 H 0.508808 0.927781 0.468195 0.131 Uiso 1 1 calc R U . . .
H9B_9 H 0.530513 0.962553 0.421517 0.131 Uiso 1 1 calc R U . . .
H9C_9 H 0.559152 0.898942 0.437283 0.131 Uiso 1 1 calc R U . . .
C1_10 C 0.524(3) 0.5370(14) 0.1198(19) 0.067(9) Uani 1 1 d D U . . .
C2_10 C 0.5260(19) 0.4885(13) 0.1348(11) 0.068(8) Uani 1 1 d D U . . .
C3_10 C 0.5260(12) 0.4319(12) 0.1363(6) 0.074(8) Uani 1 1 d D U . . .
C4_10 C 0.5725(12) 0.3930(14) 0.1238(9) 0.077(8) Uani 1 1 d D U . . .
H4_10 H 0.605062 0.403219 0.114081 0.093 Uiso 1 1 calc R U . . .
C5_10 C 0.5709(15) 0.3382(14) 0.1256(11) 0.079(8) Uani 1 1 d D U . . .
H5_10 H 0.602152 0.311899 0.117217 0.095 Uiso 1 1 calc R U . . .
C6_10 C 0.5221(17) 0.3237(13) 0.1401(11) 0.079(8) Uani 1 1 d D U . . .
H6_10 H 0.520885 0.287365 0.141398 0.095 Uiso 1 1 calc R U . . .
C7_10 C 0.4754(15) 0.3619(13) 0.1527(11) 0.077(8) Uani 1 1 d D U . . .
H7_10 H 0.442927 0.351408 0.162381 0.093 Uiso 1 1 calc R U . . .
C8_10 C 0.4771(12) 0.4166(12) 0.1508(8) 0.074(8) Uani 1 1 d D U . . .
C9_10 C 0.4269(14) 0.4570(16) 0.1644(13) 0.075(11) Uani 1 1 d D U . . .
H9A_10 H 0.397663 0.439111 0.173284 0.112 Uiso 1 1 calc R U . . .
H9B_10 H 0.433493 0.470942 0.190932 0.112 Uiso 1 1 calc R U . . .
H9C_10 H 0.416859 0.487338 0.137691 0.112 Uiso 1 1 calc R U . . .
C1_11 C 0.843(2) 0.706(2) 0.4626(14) 0.068(10) Uani 1 1 d D U . . .
C2_11 C 0.8156(16) 0.7011(12) 0.4998(11) 0.069(9) Uani 1 1 d D U . . .
C3_11 C 0.7837(12) 0.6850(7) 0.5424(9) 0.074(8) Uani 1 1 d D U . . .
C4_11 C 0.7372(12) 0.6676(9) 0.5405(11) 0.075(8) Uani 1 1 d D U . . .
H4_11 H 0.726523 0.666397 0.511016 0.090 Uiso 1 1 calc R U . . .
C5_11 C 0.7059(11) 0.6517(9) 0.5823(13) 0.079(9) Uani 1 1 d D U . . .
H5_11 H 0.674729 0.640046 0.580909 0.094 Uiso 1 1 calc R U . . .
C6_11 C 0.7230(14) 0.6540(11) 0.6254(11) 0.080(9) Uani 1 1 d D U . . .
H6_11 H 0.702953 0.643738 0.653516 0.096 Uiso 1 1 calc R U . . .
C7_11 C 0.7692(15) 0.6713(12) 0.6277(10) 0.081(9) Uani 1 1 d D U . . .
H7_11 H 0.779803 0.672462 0.657281 0.097 Uiso 1 1 calc R U . . .
C8_11 C 0.8004(12) 0.6872(9) 0.5862(10) 0.078(8) Uani 1 1 d D U . . .
C9_11 C 0.8495(15) 0.7053(14) 0.5902(15) 0.081(11) Uani 1 1 d D U . . .
H9A_11 H 0.853798 0.703838 0.623303 0.121 Uiso 1 1 calc R U . . .
H9B_11 H 0.881315 0.681117 0.577376 0.121 Uiso 1 1 calc R U . . .
H9C_11 H 0.845307 0.742775 0.572650 0.121 Uiso 1 1 calc R U . . .
C1_12 C 0.946(3) 0.9534(17) 0.375(3) 0.105(10) Uani 1 1 d D U . . .
C2_12 C 0.9458(18) 1.0017(15) 0.3674(14) 0.106(10) Uani 1 1 d D U . . .
C3_12 C 0.9614(11) 1.0524(13) 0.3621(8) 0.108(10) Uani 1 1 d D U . . .
C4_12 C 1.0091(12) 1.0603(17) 0.3363(10) 0.109(10) Uani 1 1 d D U . . .
H4_12 H 1.031887 1.032168 0.321842 0.130 Uiso 1 1 calc R U . . .
C5_12 C 1.0228(15) 1.1103(19) 0.3320(13) 0.110(10) Uani 1 1 d D U . . .
H5_12 H 1.054875 1.115604 0.314661 0.132 Uiso 1 1 calc R U . . .
C6_12 C 0.9890(18) 1.1517(16) 0.3534(14) 0.110(10) Uani 1 1 d D U . . .
H6_12 H 0.998438 1.184947 0.350453 0.131 Uiso 1 1 calc R U . . .
C7_12 C 0.9412(17) 1.1447(14) 0.3794(13) 0.109(10) Uani 1 1 d D U . . .
H7_12 H 0.918540 1.172991 0.393727 0.131 Uiso 1 1 calc R U . . .
C8_12 C 0.9272(12) 1.0944(14) 0.3837(10) 0.109(10) Uani 1 1 d D U . . .
C9_12 C 0.8765(14) 1.087(2) 0.4113(15) 0.109(10) Uani 1 1 d D U . . .
H9A_12 H 0.858275 1.120029 0.423489 0.163 Uiso 1 1 calc R U . . .
H9B_12 H 0.852696 1.080373 0.390888 0.163 Uiso 1 1 calc R U . . .
H9C_12 H 0.885172 1.055814 0.437460 0.163 Uiso 1 1 calc R U . . .
C1_14 C 0.7019(16) 0.824(2) 0.4610(11) 0.053(5) Uani 1 1 d D U . . .
C2_14 C 0.6624(12) 0.8057(12) 0.4712(11) 0.053(6) Uani 1 1 d D U . . .
C3_14 C 0.6233(9) 0.7791(8) 0.4993(8) 0.057(6) Uani 1 1 d D U . . .
C4_14 C 0.5898(11) 0.7579(10) 0.4784(10) 0.058(6) Uani 1 1 d D U . . .
H4_14 H 0.592414 0.760923 0.445405 0.069 Uiso 1 1 calc R U . . .
C5_14 C 0.5518(12) 0.7321(12) 0.5066(11) 0.059(6) Uani 1 1 d D U . . .
H5_14 H 0.529187 0.717917 0.492399 0.071 Uiso 1 1 calc R U . . .
C6_14 C 0.5481(12) 0.7277(12) 0.5555(11) 0.060(7) Uani 1 1 d D U . . .
H6_14 H 0.522876 0.710521 0.574225 0.072 Uiso 1 1 calc R U . . .
C7_14 C 0.5815(12) 0.7486(11) 0.5772(10) 0.060(7) Uani 1 1 d D U . . .
H7_14 H 0.578831 0.745504 0.610230 0.072 Uiso 1 1 calc R U . . .
C8_14 C 0.6194(10) 0.7745(8) 0.5488(9) 0.059(6) Uani 1 1 d D U . . .
C9_14 C 0.6541(13) 0.7964(13) 0.5731(10) 0.065(9) Uani 1 1 d D U . . .
H9A_14 H 0.645189 0.789220 0.606975 0.097 Uiso 1 1 calc R U . . .
H9B_14 H 0.692051 0.778403 0.566759 0.097 Uiso 1 1 calc R U . . .
H9C_14 H 0.647554 0.835800 0.561393 0.097 Uiso 1 1 calc R U . . .
C1_15 C 0.603(2) 0.5866(13) 0.4432(14) 0.044(8) Uani 1 1 d D U . . .
C2_15 C 0.6204(12) 0.5413(12) 0.4673(12) 0.051(8) Uani 1 1 d D U . . .
C3_15 C 0.6400(7) 0.4916(10) 0.5019(9) 0.059(7) Uani 1 1 d D U . . .
C4_15 C 0.6662(10) 0.4420(11) 0.4875(10) 0.064(7) Uani 1 1 d D U . . .
H4_15 H 0.671130 0.441059 0.455066 0.077 Uiso 1 1 calc R U . . .
C5_15 C 0.6853(13) 0.3935(11) 0.5212(12) 0.066(8) Uani 1 1 d D U . . .
H5_15 H 0.702885 0.360262 0.511211 0.079 Uiso 1 1 calc R U . . .
C6_15 C 0.6780(13) 0.3950(12) 0.5693(11) 0.067(8) Uani 1 1 d D U . . .
H6_15 H 0.690798 0.362716 0.591916 0.081 Uiso 1 1 calc R U . . .
C7_15 C 0.6518(12) 0.4444(13) 0.5840(10) 0.067(8) Uani 1 1 d D U . . .
H7_15 H 0.646876 0.445284 0.616497 0.080 Uiso 1 1 calc R U . . .
C8_15 C 0.6326(10) 0.4932(11) 0.5503(9) 0.060(7) Uani 1 1 d D U . . .
C9_15 C 0.6050(15) 0.5444(13) 0.5686(13) 0.058(10) Uani 1 1 d D U . . .
H9A_15 H 0.604276 0.536290 0.602895 0.087 Uiso 1 1 calc R U . . .
H9B_15 H 0.624652 0.572075 0.556160 0.087 Uiso 1 1 calc R U . . .
H9C_15 H 0.568046 0.558102 0.558460 0.087 Uiso 1 1 calc R U . . .
C1_16 C 0.532(2) 0.4898(19) 0.3685(15) 0.045(9) Uani 1 1 d . U . . .
C2_16 C 0.554(2) 0.442(2) 0.3888(16) 0.046(8) Uani 1 1 d . U . . .
C3_16 C 0.569(2) 0.3868(19) 0.4133(16) 0.044(7) Uani 1 1 d . U . . .
C4_16 C 0.552(2) 0.3822(19) 0.4603(17) 0.048(7) Uani 1 1 d . U . . .
C5_16 C 0.568(2) 0.3225(19) 0.4855(18) 0.052(8) Uani 1 1 d . U . . .
H5_16 H 0.565320 0.313427 0.518821 0.062 Uiso 1 1 calc R U . . .
C6_16 C 0.584(2) 0.285(2) 0.4621(17) 0.052(8) Uani 1 1 d . U . . .
H6_16 H 0.589418 0.248768 0.478415 0.063 Uiso 1 1 calc R U . . .
C7_16 C 0.595(2) 0.2960(19) 0.4079(16) 0.047(7) Uani 1 1 d . U . . .
H7_16 H 0.609358 0.267651 0.390803 0.057 Uiso 1 1 calc R U . . .
C8_16 C 0.583(2) 0.3476(18) 0.3884(16) 0.043(7) Uani 1 1 d . U . . .
H8_16 H 0.584855 0.357630 0.355191 0.052 Uiso 1 1 calc R U . . .
C9_16 C 0.533(2) 0.424(2) 0.4861(17) 0.054(11) Uani 1 1 d . U . . .
H9A_16 H 0.530690 0.460827 0.471202 0.065 Uiso 1 1 calc R U . . .
H9B_16 H 0.522255 0.415475 0.518419 0.065 Uiso 1 1 calc R U . . .
C1_17 C 0.841(2) 0.4622(19) 0.2678(13) 0.062(6) Uani 1 1 d D U . . .
C2_17 C 0.8486(13) 0.4293(15) 0.3049(12) 0.074(7) Uani 1 1 d D U . . .
C3_17 C 0.8560(7) 0.3861(11) 0.3466(10) 0.087(8) Uani 1 1 d D U . . .
C4_17 C 0.8652(9) 0.3941(14) 0.3908(11) 0.091(8) Uani 1 1 d D U . . .
H4_17 H 0.866787 0.429026 0.394118 0.109 Uiso 1 1 calc R U . . .
C5_17 C 0.8722(10) 0.3499(16) 0.4309(11) 0.094(9) Uani 1 1 d D U . . .
H5_17 H 0.878427 0.355367 0.460476 0.113 Uiso 1 1 calc R U . . .
C6_17 C 0.8698(12) 0.2985(15) 0.4255(12) 0.096(9) Uani 1 1 d D U . . .
H6_17 H 0.874394 0.269039 0.451763 0.115 Uiso 1 1 calc R U . . .
C7_17 C 0.8607(11) 0.2899(12) 0.3817(12) 0.096(9) Uani 1 1 d D U . . .
H7_17 H 0.859144 0.254918 0.378663 0.115 Uiso 1 1 calc R U . . .
C8_17 C 0.8537(7) 0.3338(12) 0.3418(10) 0.091(8) Uani 1 1 d D U . . .
C9_17 C 0.8440(10) 0.3228(18) 0.2959(11) 0.097(11) Uani 1 1 d D U . . .
H9A_17 H 0.843876 0.284513 0.299847 0.146 Uiso 1 1 calc R U . . .
H9B_17 H 0.809185 0.346389 0.285197 0.146 Uiso 1 1 calc R U . . .
H9C_17 H 0.872667 0.330341 0.272512 0.146 Uiso 1 1 calc R U . . .
C1_18 C 0.7455(15) 0.426(2) 0.1739(18) 0.061(6) Uani 1 1 d D U . . .
C2_18 C 0.7908(13) 0.4116(12) 0.1561(14) 0.067(7) Uani 1 1 d D U . . .
C3_18 C 0.8460(12) 0.3917(7) 0.1370(10) 0.082(7) Uani 1 1 d D U . . .
C4_18 C 0.8908(14) 0.3810(11) 0.1641(11) 0.085(8) Uani 1 1 d D U . . .
H4_18 H 0.885228 0.386865 0.195393 0.102 Uiso 1 1 calc R U . . .
C5_18 C 0.9444(13) 0.3616(13) 0.1453(14) 0.092(8) Uani 1 1 d D U . . .
H5_18 H 0.974255 0.354589 0.163795 0.111 Uiso 1 1 calc R U . . .
C6_18 C 0.9524(13) 0.3531(14) 0.0990(14) 0.095(9) Uani 1 1 d D U . . .
H6_18 H 0.987846 0.340251 0.086137 0.113 Uiso 1 1 calc R U . . .
C7_18 C 0.9082(13) 0.3634(12) 0.0713(12) 0.094(8) Uani 1 1 d D U . . .
H7_18 H 0.914131 0.357438 0.040128 0.113 Uiso 1 1 calc R U . . .
C8_18 C 0.8544(12) 0.3829(9) 0.0901(10) 0.090(8) Uani 1 1 d D U . . .
C9_18 C 0.8084(14) 0.3934(14) 0.0594(13) 0.097(11) Uani 1 1 d D U . . .
H9A_18 H 0.822495 0.384964 0.028678 0.145 Uiso 1 1 calc R U . . .
H9B_18 H 0.784590 0.370258 0.074126 0.145 Uiso 1 1 calc R U . . .
H9C_18 H 0.788025 0.431839 0.055572 0.145 Uiso 1 1 calc R U . . .
C1_19 C 0.706(2) 0.4175(13) 0.3447(15) 0.049(5) Uani 1 1 d D U . . .
C2_19 C 0.7073(12) 0.3722(10) 0.3375(13) 0.053(6) Uani 1 1 d D U . . .
C3_19 C 0.7209(7) 0.3131(9) 0.3415(9) 0.057(6) Uani 1 1 d D U . . .
C4_19 C 0.7250(11) 0.2896(12) 0.3021(9) 0.058(6) Uani 1 1 d D U . . .
H4_19 H 0.718822 0.312287 0.272023 0.070 Uiso 1 1 calc R U . . .
C5_19 C 0.7384(13) 0.2317(12) 0.3070(11) 0.059(7) Uani 1 1 d D U . . .
H5_19 H 0.740946 0.216174 0.280188 0.071 Uiso 1 1 calc R U . . .
C6_19 C 0.7478(14) 0.1972(11) 0.3516(11) 0.060(7) Uani 1 1 d D U . . .
H6_19 H 0.756782 0.158721 0.354782 0.072 Uiso 1 1 calc R U . . .
C7_19 C 0.7438(13) 0.2206(10) 0.3914(10) 0.060(7) Uani 1 1 d D U . . .
H7_19 H 0.750079 0.197790 0.421411 0.072 Uiso 1 1 calc R U . . .
C8_19 C 0.7303(10) 0.2786(10) 0.3864(9) 0.060(6) Uani 1 1 d D U . . .
C9_19 C 0.7268(17) 0.3001(15) 0.4307(11) 0.063(10) Uani 1 1 d D U . . .
H9A_19 H 0.734775 0.269447 0.457398 0.094 Uiso 1 1 calc R U . . .
H9B_19 H 0.752991 0.321562 0.427781 0.094 Uiso 1 1 calc R U . . .
H9C_19 H 0.690477 0.323223 0.435589 0.094 Uiso 1 1 calc R U . . .
C1_20 C 0.675(2) 0.5575(19) 0.0467(18) 0.066(5) Uani 1 1 d D U . . .
C2_20 C 0.6583(16) 0.5204(17) 0.0401(11) 0.071(6) Uani 1 1 d D U . . .
C3_20 C 0.6382(10) 0.4832(13) 0.0208(7) 0.075(6) Uani 1 1 d D U . . .
C4_20 C 0.6634(12) 0.4266(13) 0.0284(10) 0.075(7) Uani 1 1 d D U . . .
H4_20 H 0.694214 0.411550 0.046348 0.090 Uiso 1 1 calc R U . . .
C5_20 C 0.6418(16) 0.3925(13) 0.0086(12) 0.076(7) Uani 1 1 d D U . . .
H5_20 H 0.658308 0.354380 0.013439 0.091 Uiso 1 1 calc R U . . .
C6_20 C 0.5962(16) 0.4148(15) -0.0179(11) 0.079(7) Uani 1 1 d D U . . .
H6_20 H 0.582282 0.391485 -0.030837 0.094 Uiso 1 1 calc R U . . .
C7_20 C 0.5704(13) 0.4714(16) -0.0258(10) 0.078(7) Uani 1 1 d D U . . .
H7_20 H 0.539591 0.486100 -0.043751 0.094 Uiso 1 1 calc R U . . .
C8_20 C 0.5920(11) 0.5057(13) -0.0060(8) 0.077(7) Uani 1 1 d D U . . .
C9_20 C 0.5643(17) 0.5657(13) -0.0147(14) 0.088(11) Uani 1 1 d D U . . .
H9A_20 H 0.533534 0.573066 -0.033863 0.132 Uiso 1 1 calc R U . . .
H9B_20 H 0.551689 0.576969 0.015297 0.132 Uiso 1 1 calc R U . . .
H9C_20 H 0.589638 0.586240 -0.031322 0.132 Uiso 1 1 calc R U . . .
C1_21 C 0.977(3) 0.756(3) 0.104(3) 0.24(2) Uani 1 1 d D U . . .
C2_21 C 1.0115(15) 0.717(2) 0.0921(13) 0.25(2) Uani 1 1 d D U . . .
C3_21 C 1.0674(13) 0.6875(18) 0.0810(6) 0.26(2) Uani 1 1 d D U . . .
C4_21 C 1.1062(15) 0.7176(17) 0.0695(8) 0.27(2) Uani 1 1 d D U . . .
H4_21 H 1.095830 0.755618 0.069192 0.318 Uiso 1 1 calc R U . . .
C5_21 C 1.1607(13) 0.6914(19) 0.0585(12) 0.27(2) Uani 1 1 d D U . . .
H5_21 H 1.186519 0.712066 0.050802 0.324 Uiso 1 1 calc R U . . .
C6_21 C 1.1767(14) 0.6351(19) 0.0588(15) 0.27(2) Uani 1 1 d D U . . .
H6_21 H 1.213186 0.617934 0.051373 0.325 Uiso 1 1 calc R U . . .
C7_21 C 1.1388(15) 0.6042(18) 0.0701(12) 0.27(2) Uani 1 1 d D U . . .
H7_21 H 1.149429 0.566217 0.070368 0.322 Uiso 1 1 calc R U . . .
C8_21 C 1.0840(14) 0.6310(17) 0.0813(6) 0.27(2) Uani 1 1 d D U . . .
C9_21 C 1.0478(15) 0.594(2) 0.0924(7) 0.27(2) Uani 1 1 d D U . . .
H9A_21 H 1.068705 0.556848 0.090259 0.402 Uiso 1 1 calc R U . . .
H9B_21 H 1.031431 0.594452 0.124247 0.402 Uiso 1 1 calc R U . . .
H9C_21 H 1.019530 0.606480 0.069987 0.402 Uiso 1 1 calc R U . . .
C1_22 C 0.8746(16) 1.0721(18) 0.251(2) 0.100(12) Uani 1 1 d D U . . .
C2_22 C 0.9200(14) 1.0771(17) 0.2373(12) 0.101(11) Uani 1 1 d D U . . .
C3_22 C 0.9635(11) 1.1015(12) 0.2154(7) 0.104(10) Uani 1 1 d D U . . .
C4_22 C 1.0086(13) 1.0735(14) 0.1906(10) 0.105(11) Uani 1 1 d D U . . .
H4_22 H 1.011598 1.037283 0.187530 0.126 Uiso 1 1 calc R U . . .
C5_22 C 1.0496(14) 1.0996(17) 0.1700(11) 0.106(11) Uani 1 1 d D U . . .
H5_22 H 1.079961 1.080675 0.153275 0.127 Uiso 1 1 calc R U . . .
C6_22 C 1.0452(15) 1.1534(17) 0.1745(10) 0.106(11) Uani 1 1 d D U . . .
H6_22 H 1.072678 1.170562 0.160721 0.127 Uiso 1 1 calc R U . . .
C7_22 C 1.0004(16) 1.1819(14) 0.1992(11) 0.106(11) Uani 1 1 d D U . . .
H7_22 H 0.997526 1.218102 0.202241 0.127 Uiso 1 1 calc R U . . .
C8_22 C 0.9595(14) 1.1557(12) 0.2197(9) 0.106(11) Uani 1 1 d D U . . .
C9_22 C 0.9122(16) 1.1870(14) 0.2458(15) 0.109(14) Uani 1 1 d D U . . .
H9A_22 H 0.916436 1.223336 0.245085 0.163 Uiso 1 1 calc R U . . .
H9B_22 H 0.879098 1.190460 0.231083 0.163 Uiso 1 1 calc R U . . .
H9C_22 H 0.910217 1.167509 0.278472 0.163 Uiso 1 1 calc R U . . .
C1_23 C 0.764(2) 0.663(2) 0.0394(17) 0.065(6) Uani 1 1 d D U . . .
C2_23 C 0.7954(14) 0.6914(15) 0.0249(13) 0.075(6) Uani 1 1 d D U . . .
C3_23 C 0.8313(10) 0.7200(10) -0.0062(9) 0.088(7) Uani 1 1 d D U . . .
C4_23 C 0.8561(13) 0.7536(13) 0.0101(10) 0.092(7) Uani 1 1 d D U . . .
H4_23 H 0.849212 0.757508 0.041850 0.110 Uiso 1 1 calc R U . . .
C5_23 C 0.8915(15) 0.7820(14) -0.0198(11) 0.096(8) Uani 1 1 d D U . . .
H5_23 H 0.907741 0.804428 -0.008056 0.115 Uiso 1 1 calc R U . . .
C6_23 C 0.9017(15) 0.7761(15) -0.0670(10) 0.098(8) Uani 1 1 d D U . . .
H6_23 H 0.924961 0.794583 -0.087271 0.118 Uiso 1 1 calc R U . . .
C7_23 C 0.8772(14) 0.7427(15) -0.0838(10) 0.098(8) Uani 1 1 d D U . . .
H7_23 H 0.884102 0.738870 -0.115625 0.118 Uiso 1 1 calc R U . . .
C8_23 C 0.8420(12) 0.7143(12) -0.0539(10) 0.094(8) Uani 1 1 d D U . . .
C9_23 C 0.8185(19) 0.6800(18) -0.0765(15) 0.107(11) Uani 1 1 d D U . . .
H9A_23 H 0.831826 0.682709 -0.109484 0.161 Uiso 1 1 calc R U . . .
H9B_23 H 0.829269 0.641886 -0.060095 0.161 Uiso 1 1 calc R U . . .
H9C_23 H 0.779140 0.693198 -0.074766 0.161 Uiso 1 1 calc R U . . .
C1_24 C 0.604(3) 0.7773(19) 0.0344(14) 0.076(10) Uani 1 1 d D U . . .
C2_24 C 0.6209(15) 0.7530(16) 0.0019(11) 0.082(9) Uani 1 1 d D U . . .
C3_24 C 0.6349(9) 0.7351(11) -0.0432(9) 0.086(9) Uani 1 1 d D U . . .
C4_24 C 0.6211(13) 0.6894(12) -0.0511(12) 0.089(9) Uani 1 1 d D U . . .
H4_24 H 0.602277 0.669452 -0.027047 0.107 Uiso 1 1 calc R U . . .
C5_24 C 0.6354(16) 0.6732(13) -0.0952(13) 0.091(9) Uani 1 1 d D U . . .
H5_24 H 0.626030 0.642473 -0.100537 0.109 Uiso 1 1 calc R U . . .
C6_24 C 0.6632(16) 0.7025(15) -0.1309(11) 0.093(9) Uani 1 1 d D U . . .
H6_24 H 0.672574 0.691393 -0.160148 0.112 Uiso 1 1 calc R U . . .
C7_24 C 0.6773(14) 0.7483(14) -0.1234(10) 0.093(9) Uani 1 1 d D U . . .
H7_24 H 0.696169 0.768043 -0.147546 0.112 Uiso 1 1 calc R U . . .
C8_24 C 0.6631(11) 0.7647(11) -0.0793(10) 0.090(9) Uani 1 1 d D U . . .
C9_24 C 0.6786(18) 0.8137(14) -0.0721(16) 0.098(11) Uani 1 1 d D U . . .
H9A_24 H 0.697593 0.828570 -0.100702 0.146 Uiso 1 1 calc R U . . .
H9B_24 H 0.646061 0.841513 -0.065099 0.146 Uiso 1 1 calc R U . . .
H9C_24 H 0.702112 0.802876 -0.045904 0.146 Uiso 1 1 calc R U . . .
C1_25 C 0.700(2) 0.9802(17) 0.0951(16) 0.060(5) Uani 1 1 d D U . . .
C2_25 C 0.6862(17) 0.9553(11) 0.0693(13) 0.061(6) Uani 1 1 d D U . . .
C3_25 C 0.6519(13) 0.9521(6) 0.0344(9) 0.064(6) Uani 1 1 d D U . . .
C4_25 C 0.5984(13) 0.9503(9) 0.0477(11) 0.066(7) Uani 1 1 d D U . . .
H4_25 H 0.584889 0.951195 0.079160 0.079 Uiso 1 1 calc R U . . .
C5_25 C 0.5642(13) 0.9472(11) 0.0142(13) 0.068(7) Uani 1 1 d D U . . .
H5_25 H 0.528164 0.945929 0.023292 0.081 Uiso 1 1 calc R U . . .
C6_25 C 0.5844(15) 0.9459(11) -0.0323(13) 0.068(7) Uani 1 1 d D U . . .
H6_25 H 0.561776 0.943871 -0.054641 0.082 Uiso 1 1 calc R U . . .
C7_25 C 0.6381(15) 0.9476(10) -0.0461(10) 0.066(7) Uani 1 1 d D U . . .
H7_25 H 0.651466 0.946708 -0.077618 0.079 Uiso 1 1 calc R U . . .
C8_25 C 0.6723(13) 0.9507(8) -0.0126(10) 0.066(7) Uani 1 1 d D U . . .
C9_25 C 0.7290(14) 0.9524(14) -0.0302(14) 0.067(9) Uani 1 1 d D U . . .
H9A_25 H 0.733846 0.951016 -0.063602 0.100 Uiso 1 1 calc R U . . .
H9B_25 H 0.735320 0.986221 -0.025721 0.100 Uiso 1 1 calc R U . . .
H9C_25 H 0.754560 0.921036 -0.012657 0.100 Uiso 1 1 calc R U . . .
C1_26 C 0.415(2) 0.6380(16) 0.325(2) 0.081(11) Uani 1 1 d D U . . .
C2_26 C 0.3809(14) 0.6815(15) 0.3169(12) 0.083(10) Uani 1 1 d D U . . .
C3_26 C 0.3317(11) 0.7259(11) 0.3147(7) 0.087(9) Uani 1 1 d DG U . . .
C4_26 C 0.3318(14) 0.7795(13) 0.3174(10) 0.089(9) Uani 1 1 d DG U . . .
H4_26 H 0.364580 0.787370 0.320709 0.107 Uiso 1 1 calc R U . . .
C5_26 C 0.2829(17) 0.8214(10) 0.3152(11) 0.090(10) Uani 1 1 d DG U . . .
H5_26 H 0.282955 0.857286 0.316971 0.109 Uiso 1 1 calc R U . . .
C6_26 C 0.2339(14) 0.8096(12) 0.3103(10) 0.091(10) Uani 1 1 d DG U . . .
H6_26 H 0.201173 0.837675 0.308753 0.109 Uiso 1 1 calc R U . . .
C7_26 C 0.2338(11) 0.7560(14) 0.3076(9) 0.091(10) Uani 1 1 d DG U . . .
H7_26 H 0.201015 0.748147 0.304273 0.109 Uiso 1 1 calc R U . . .
C8_26 C 0.2827(13) 0.7141(10) 0.3098(7) 0.089(9) Uani 1 1 d DG U . . .
C9_26 C 0.283(2) 0.6571(13) 0.3069(13) 0.095(12) Uani 1 1 d D U . . .
H9A_26 H 0.319432 0.633394 0.309008 0.143 Uiso 1 1 calc R U . . .
H9B_26 H 0.259618 0.642998 0.332877 0.143 Uiso 1 1 calc R U . . .
H9C_26 H 0.268832 0.657731 0.277028 0.143 Uiso 1 1 calc R U . . .
C1_27 C 0.8213(19) 0.881(2) 0.4742(18) 0.064(5) Uani 1 1 d D U . . .
C2_27 C 0.8570(17) 0.8901(14) 0.4929(12) 0.073(6) Uani 1 1 d D U . . .
C3_27 C 0.8850(12) 0.9214(10) 0.5125(7) 0.079(7) Uani 1 1 d D U . . .
C4_27 C 0.9416(12) 0.9075(13) 0.5113(10) 0.083(7) Uani 1 1 d D U . . .
H4_27 H 0.961882 0.877637 0.497701 0.100 Uiso 1 1 calc R U . . .
C5_27 C 0.9690(13) 0.9377(16) 0.5302(12) 0.086(8) Uani 1 1 d D U . . .
H5_27 H 1.007129 0.928097 0.529341 0.104 Uiso 1 1 calc R U . . .
C6_27 C 0.9384(16) 0.9820(15) 0.5503(12) 0.088(8) Uani 1 1 d D U . . .
H6_27 H 0.956307 1.002351 0.562966 0.106 Uiso 1 1 calc R U . . .
C7_27 C 0.8816(16) 0.9967(12) 0.5518(11) 0.087(8) Uani 1 1 d D U . . .
H7_27 H 0.861440 1.026643 0.565410 0.104 Uiso 1 1 calc R U . . .
C8_27 C 0.8546(12) 0.9661(10) 0.5328(8) 0.083(7) Uani 1 1 d D U . . .
C9_27 C 0.7943(12) 0.9848(15) 0.5362(15) 0.091(11) Uani 1 1 d D U . . .
H9A_27 H 0.782702 1.016238 0.551518 0.137 Uiso 1 1 calc R U . . .
H9B_27 H 0.780898 0.995180 0.504595 0.137 Uiso 1 1 calc R U . . .
H9C_27 H 0.779818 0.955053 0.554549 0.137 Uiso 1 1 calc R U . . .
C1_28 C 0.7148(13) 1.092(2) 0.3021(18) 0.058(8) Uani 1 1 d D U . . .
C2_28 C 0.6673(12) 1.1050(12) 0.3158(14) 0.056(7) Uani 1 1 d D U . . .
C3_28 C 0.6106(11) 1.1199(7) 0.3316(9) 0.058(6) Uani 1 1 d D U . . .
C4_28 C 0.5695(12) 1.1274(9) 0.3020(10) 0.059(7) Uani 1 1 d D U . . .
H4_28 H 0.578826 1.122635 0.270582 0.071 Uiso 1 1 calc R U . . .
C5_28 C 0.5140(12) 1.1420(11) 0.3173(12) 0.060(7) Uani 1 1 d D U . . .
H5_28 H 0.486694 1.146855 0.296621 0.072 Uiso 1 1 calc R U . . .
C6_28 C 0.5007(12) 1.1489(11) 0.3641(12) 0.060(7) Uani 1 1 d D U . . .
H6_28 H 0.464046 1.158495 0.375206 0.072 Uiso 1 1 calc R U . . .
C7_28 C 0.5419(13) 1.1415(11) 0.3942(11) 0.061(7) Uani 1 1 d D U . . .
H7_28 H 0.532471 1.146359 0.425598 0.073 Uiso 1 1 calc R U . . .
C8_28 C 0.5972(12) 1.1269(9) 0.3787(9) 0.060(7) Uani 1 1 d D U . . .
C9_28 C 0.6402(15) 1.1192(14) 0.4116(13) 0.066(9) Uani 1 1 d D U . . .
H9A_28 H 0.623440 1.125688 0.442286 0.100 Uiso 1 1 calc R U . . .
H9B_28 H 0.663321 1.081795 0.415054 0.100 Uiso 1 1 calc R U . . .
H9C_28 H 0.661919 1.144972 0.398909 0.100 Uiso 1 1 calc R U . . .
C1_30 C 0.492(2) 0.732(2) 0.391(2) 0.105(11) Uani 1 1 d D U . . .
C2_30 C 0.4516(18) 0.7655(17) 0.4026(12) 0.107(10) Uani 1 1 d D U . . .
C3_30 C 0.4047(13) 0.8062(13) 0.4168(7) 0.110(10) Uani 1 1 d D U . . .
C4_30 C 0.3537(15) 0.7961(16) 0.4278(10) 0.111(10) Uani 1 1 d D U . . .
H4_30 H 0.348105 0.762083 0.426263 0.133 Uiso 1 1 calc R U . . .
C5_30 C 0.3106(14) 0.8388(19) 0.4413(12) 0.113(10) Uani 1 1 d D U . . .
H5_30 H 0.275899 0.832805 0.448874 0.135 Uiso 1 1 calc R U . . .
C6_30 C 0.3179(15) 0.8895(16) 0.4439(13) 0.114(10) Uani 1 1 d D U . . .
H6_30 H 0.288121 0.916785 0.453028 0.137 Uiso 1 1 calc R U . . .
C7_30 C 0.3684(18) 0.9003(14) 0.4331(12) 0.113(10) Uani 1 1 d D U . . .
H7_30 H 0.373670 0.934409 0.434702 0.136 Uiso 1 1 calc R U . . .
C8_30 C 0.4115(14) 0.8575(13) 0.4196(9) 0.113(10) Uani 1 1 d D U . . .
C9_30 C 0.4658(17) 0.868(2) 0.4079(15) 0.126(12) Uani 1 1 d D U . . .
H9A_30 H 0.463693 0.905308 0.411487 0.189 Uiso 1 1 calc R U . . .
H9B_30 H 0.491739 0.841865 0.429062 0.189 Uiso 1 1 calc R U . . .
H9C_30 H 0.477435 0.864746 0.375401 0.189 Uiso 1 1 calc R U . . .
C1_31 C 0.848151 0.532212 0.131373 0.199(18) Uani 1 1 d D U . . .
C2_31 C 0.8624(19) 0.5448(19) 0.0899(9) 0.203(17) Uani 1 1 d D U . . .
C3_31 C 0.8928(11) 0.5560(10) 0.0453(8) 0.207(17) Uani 1 1 d D U . . .
C4_31 C 0.9338(13) 0.5827(14) 0.0412(16) 0.208(17) Uani 1 1 d D U . . .
H4_31 H 0.942037 0.593699 0.067625 0.250 Uiso 1 1 calc R U . . .
C5_31 C 0.9630(15) 0.5932(17) -0.0030(19) 0.210(17) Uani 1 1 d D U . . .
H5_31 H 0.990573 0.611300 -0.005638 0.252 Uiso 1 1 calc R U . . .
C6_31 C 0.9513(18) 0.5772(19) -0.0427(16) 0.211(17) Uani 1 1 d D U . . .
H6_31 H 0.971011 0.584367 -0.071740 0.253 Uiso 1 1 calc R U . . .
C7_31 C 0.9102(18) 0.5503(17) -0.0391(11) 0.210(17) Uani 1 1 d D U . . .
H7_31 H 0.901937 0.539370 -0.065553 0.252 Uiso 1 1 calc R U . . .
C8_31 C 0.8812(12) 0.5400(10) 0.0055(10) 0.209(17) Uani 1 1 d D U . . .
C9_31 C 0.8380(15) 0.5115(14) 0.008(2) 0.208(18) Uani 1 1 d D U . . .
H9A_31 H 0.835993 0.503741 -0.023090 0.312 Uiso 1 1 calc R U . . .
H9B_31 H 0.846423 0.477177 0.030881 0.312 Uiso 1 1 calc R U . . .
H9C_31 H 0.803362 0.534840 0.017065 0.312 Uiso 1 1 calc R U . . .
C1_32 C 0.983(2) 0.7876(15) 0.4301(17) 0.061(9) Uani 1 1 d D U . . .
C2_32 C 0.9919(13) 0.7420(13) 0.4555(13) 0.065(8) Uani 1 1 d D U . . .
C3_32 C 1.0017(7) 0.6917(11) 0.4911(10) 0.072(8) Uani 1 1 d D U . . .
C4_32 C 1.0236(11) 0.6412(12) 0.4764(11) 0.073(8) Uani 1 1 d D U . . .
H4_32 H 1.031667 0.640297 0.444046 0.088 Uiso 1 1 calc R U . . .
C5_32 C 1.0335(13) 0.5917(12) 0.5107(14) 0.077(8) Uani 1 1 d D U . . .
H5_32 H 1.048144 0.557752 0.501225 0.092 Uiso 1 1 calc R U . . .
C6_32 C 1.0214(12) 0.5933(13) 0.5585(13) 0.079(9) Uani 1 1 d D U . . .
H6_32 H 1.028182 0.560074 0.580994 0.095 Uiso 1 1 calc R U . . .
C7_32 C 0.9996(10) 0.6431(14) 0.5738(11) 0.080(8) Uani 1 1 d D U . . .
H7_32 H 0.991582 0.643524 0.606214 0.096 Uiso 1 1 calc R U . . .
C8_32 C 0.9897(9) 0.6928(12) 0.5397(10) 0.076(8) Uani 1 1 d D U . . .
C9_32 C 0.9665(15) 0.7448(15) 0.5577(15) 0.077(11) Uani 1 1 d D U . . .
H9A_32 H 0.961400 0.736188 0.591934 0.116 Uiso 1 1 calc R U . . .
H9B_32 H 0.991195 0.768121 0.548594 0.116 Uiso 1 1 calc R U . . .
H9C_32 H 0.931709 0.763840 0.544214 0.116 Uiso 1 1 calc R U . . .
C1_34 C 0.749(3) 1.082(2) 0.1600(15) 0.145(14) Uani 1 1 d D U . . .
C2_34 C 0.754(2) 1.1208(15) 0.1760(10) 0.146(14) Uani 1 1 d D U . . .
C3_34 C 0.7532(17) 1.1774(14) 0.1759(6) 0.147(13) Uani 1 1 d D U . . .
C4_34 C 0.8008(16) 1.1938(17) 0.1747(9) 0.149(13) Uani 1 1 d D U . . .
H4_34 H 0.834722 1.167764 0.173885 0.178 Uiso 1 1 calc R U . . .
C5_34 C 0.798(2) 1.2493(19) 0.1747(11) 0.149(14) Uani 1 1 d D U . . .
H5_34 H 0.830575 1.259996 0.173923 0.179 Uiso 1 1 calc R U . . .
C6_34 C 0.748(2) 1.2882(16) 0.1758(12) 0.150(14) Uani 1 1 d D U . . .
H6_34 H 0.746504 1.325063 0.175738 0.180 Uiso 1 1 calc R U . . .
C7_34 C 0.7004(19) 1.2721(15) 0.1770(14) 0.149(14) Uani 1 1 d D U . . .
H7_34 H 0.666485 1.298179 0.177859 0.179 Uiso 1 1 calc R U . . .
C8_34 C 0.7030(16) 1.2168(16) 0.1771(10) 0.149(13) Uani 1 1 d D U . . .
C9_34 C 0.6514(18) 1.202(2) 0.1784(16) 0.154(16) Uani 1 1 d D U . . .
H9A_34 H 0.621024 1.233847 0.179076 0.230 Uiso 1 1 calc R U . . .
H9B_34 H 0.650667 1.187073 0.150385 0.230 Uiso 1 1 calc R U . . .
H9C_34 H 0.648613 1.173656 0.206491 0.230 Uiso 1 1 calc R U . . .
C1_35 C 0.9654(19) 0.639(2) 0.3742(17) 0.068(6) Uani 1 1 d D U . . .
C2_35 C 1.0050(19) 0.6072(15) 0.3598(11) 0.092(8) Uani 1 1 d D U . . .
C3_35 C 1.0499(15) 0.5622(12) 0.3492(7) 0.113(9) Uani 1 1 d D U . . .
C4_35 C 1.1041(16) 0.5608(16) 0.3526(10) 0.118(9) Uani 1 1 d D U . . .
H4_35 H 1.112587 0.589817 0.362181 0.142 Uiso 1 1 calc R U . . .
C5_35 C 1.1462(14) 0.5154(19) 0.3416(12) 0.124(10) Uani 1 1 d D U . . .
H5_35 H 1.182738 0.514439 0.343842 0.149 Uiso 1 1 calc R U . . .
C6_35 C 1.1338(15) 0.4724(16) 0.3276(12) 0.125(10) Uani 1 1 d D U . . .
H6_35 H 1.162068 0.442454 0.320570 0.150 Uiso 1 1 calc R U . . .
C7_35 C 1.0799(16) 0.4730(13) 0.3238(11) 0.124(10) Uani 1 1 d D U . . .
H7_35 H 1.071539 0.443982 0.314119 0.149 Uiso 1 1 calc R U . . .
C8_35 C 1.0381(13) 0.5184(13) 0.3348(8) 0.118(9) Uani 1 1 d D U . . .
C9_35 C 0.9810(12) 0.5178(19) 0.3305(13) 0.128(12) Uani 1 1 d D U . . .
H9A_35 H 0.980958 0.484536 0.320284 0.192 Uiso 1 1 calc R U . . .
H9B_35 H 0.961056 0.518795 0.361046 0.192 Uiso 1 1 calc R U . . .
H9C_35 H 0.963793 0.549785 0.307482 0.192 Uiso 1 1 calc R U . . .
C1_37 C 1.062(2) 0.754(2) 0.3050(16) 0.060(5) Uani 1 1 d D U . . .
C2_37 C 1.0791(14) 0.7748(17) 0.3314(12) 0.065(6) Uani 1 1 d D U . . .
C3_37 C 1.0993(8) 0.7937(12) 0.3671(8) 0.074(6) Uani 1 1 d D U . . .
C4_37 C 1.0873(12) 0.8499(12) 0.3671(11) 0.078(7) Uani 1 1 d D U . . .
H4_37 H 1.065866 0.875688 0.343809 0.093 Uiso 1 1 calc R U . . .
C5_37 C 1.1074(15) 0.8678(13) 0.4023(13) 0.078(7) Uani 1 1 d D U . . .
H5_37 H 1.099296 0.905700 0.402262 0.094 Uiso 1 1 calc R U . . .
C6_37 C 1.1391(15) 0.8299(15) 0.4371(12) 0.078(8) Uani 1 1 d D U . . .
H6_37 H 1.152280 0.842235 0.460414 0.094 Uiso 1 1 calc R U . . .
C7_37 C 1.1514(13) 0.7735(14) 0.4374(10) 0.078(7) Uani 1 1 d D U . . .
H7_37 H 1.172768 0.747862 0.460728 0.094 Uiso 1 1 calc R U . . .
C8_37 C 1.1313(10) 0.7554(11) 0.4021(9) 0.076(7) Uani 1 1 d D U . . .
C9_37 C 1.1456(18) 0.6949(12) 0.4039(15) 0.079(10) Uani 1 1 d D U . . .
H9A_37 H 1.167747 0.675731 0.430522 0.118 Uiso 1 1 calc R U . . .
H9B_37 H 1.112523 0.682792 0.407623 0.118 Uiso 1 1 calc R U . . .
H9C_37 H 1.165669 0.686758 0.374725 0.118 Uiso 1 1 calc R U . . .
C1_33 C 0.918(4) 1.018(2) 0.120(4) 0.28(2) Uani 1 1 d D U . . .
C2_33 C 0.896(3) 1.0641(19) 0.0984(15) 0.28(2) Uani 1 1 d D U . . .
C3_33 C 0.897(2) 1.1218(18) 0.0856(8) 0.28(2) Uani 1 1 d D U . . .
C4_33 C 0.946(2) 1.134(3) 0.0898(12) 0.28(2) Uani 1 1 d D U . . .
H4_33 H 0.976126 1.105162 0.100592 0.339 Uiso 1 1 calc R U . . .
C5_33 C 0.949(2) 1.189(3) 0.0779(17) 0.28(2) Uani 1 1 d D U . . .
H5_33 H 0.981963 1.197110 0.080579 0.340 Uiso 1 1 calc R U . . .
C6_33 C 0.904(3) 1.231(2) 0.0620(19) 0.28(2) Uani 1 1 d D U . . .
H6_33 H 0.905896 1.267303 0.054018 0.340 Uiso 1 1 calc R U . . .
C7_33 C 0.855(2) 1.2192(17) 0.0576(15) 0.28(2) Uani 1 1 d D U . . .
H7_33 H 0.824192 1.247905 0.046922 0.339 Uiso 1 1 calc R U . . .
C8_33 C 0.8513(19) 1.1638(17) 0.0697(8) 0.28(2) Uani 1 1 d D U . . .
C9_33 C 0.798(2) 1.1562(19) 0.0638(11) 0.28(2) Uani 1 1 d D U . . .
H9A_33 H 0.772884 1.191739 0.052229 0.416 Uiso 1 1 calc R U . . .
H9B_33 H 0.801625 1.132544 0.041148 0.416 Uiso 1 1 calc R U . . .
H9C_33 H 0.783133 1.139372 0.094025 0.416 Uiso 1 1 calc R U . . .
C1_36 C 0.845(4) 0.9190(18) 0.055(3) 0.183(18) Uani 1 1 d D U . . .
C2_36 C 0.842(2) 0.9668(13) 0.0371(12) 0.185(17) Uani 1 1 d D U . . .
C3_36 C 0.8419(12) 1.0156(11) 0.0010(9) 0.190(16) Uani 1 1 d D U . . .
C4_36 C 0.7989(15) 1.0626(13) 0.0007(12) 0.192(17) Uani 1 1 d D U . . .
H4_36 H 0.769966 1.062833 0.023792 0.230 Uiso 1 1 calc R U . . .
C5_36 C 0.799(2) 1.1100(13) -0.0348(10) 0.194(17) Uani 1 1 d D U . . .
H5_36 H 0.770041 1.141839 -0.035271 0.233 Uiso 1 1 calc R U . . .
C6_36 C 0.842(2) 1.1101(15) -0.0691(10) 0.193(17) Uani 1 1 d D U . . .
H6_36 H 0.841386 1.141981 -0.092356 0.231 Uiso 1 1 calc R U . . .
C7_36 C 0.8848(19) 1.0634(17) -0.0691(12) 0.195(17) Uani 1 1 d D U . . .
H7_36 H 0.913624 1.063423 -0.092390 0.233 Uiso 1 1 calc R U . . .
C8_36 C 0.8849(13) 1.0157(15) -0.0337(11) 0.194(16) Uani 1 1 d D U . . .
C9_36 C 0.9323(18) 0.967(2) -0.0355(19) 0.21(2) Uani 1 1 d D U . . .
H9A_36 H 0.957210 0.975673 -0.062081 0.310 Uiso 1 1 calc R U . . .
H9B_36 H 0.950902 0.957045 -0.006302 0.310 Uiso 1 1 calc R U . . .
H9C_36 H 0.919733 0.936066 -0.039325 0.310 Uiso 1 1 calc R U . . .
C1_38 C 1.040(2) 0.8833(19) 0.159(2) 0.111(6) Uani 1 1 d D U . . .
C2_38 C 1.0681(16) 0.8382(19) 0.1743(11) 0.112(7) Uani 1 1 d D U . . .
C3_38 C 1.1145(13) 0.7905(15) 0.1812(6) 0.117(8) Uani 1 1 d D U . . .
C4_38 C 1.1123(17) 0.7386(17) 0.1774(8) 0.122(8) Uani 1 1 d D U . . .
H4_38 H 1.079273 0.734157 0.170135 0.146 Uiso 1 1 calc R U . . .
C5_38 C 1.158(2) 0.6921(16) 0.1841(11) 0.126(9) Uani 1 1 d D U . . .
H5_38 H 1.154825 0.657372 0.181266 0.151 Uiso 1 1 calc R U . . .
C6_38 C 1.2063(17) 0.6989(16) 0.1950(10) 0.126(9) Uani 1 1 d D U . . .
H6_38 H 1.237015 0.668631 0.199625 0.151 Uiso 1 1 calc R U . . .
C7_38 C 1.2092(11) 0.7508(18) 0.1989(8) 0.124(9) Uani 1 1 d D U . . .
H7_38 H 1.242219 0.755100 0.206155 0.148 Uiso 1 1 calc R U . . .
C8_38 C 1.1639(13) 0.7969(15) 0.1922(8) 0.119(8) Uani 1 1 d D U . . .
C9_38 C 1.169(2) 0.8512(17) 0.1968(14) 0.117(11) Uani 1 1 d D U . . .
H9A_38 H 1.134610 0.878553 0.191158 0.176 Uiso 1 1 calc R U . . .
H9B_38 H 1.179388 0.848827 0.228466 0.176 Uiso 1 1 calc R U . . .
H9C_38 H 1.196805 0.861785 0.173750 0.176 Uiso 1 1 calc R U . . .

loop_
_atom_site_aniso_label
_atom_site_aniso_U_11
_atom_site_aniso_U_22
_atom_site_aniso_U_33
_atom_site_aniso_U_23
_atom_site_aniso_U_13
_atom_site_aniso_U_12
Ag1 0.063(3) 0.035(2) 0.036(2) -0.0010(18) -0.010(2) -0.015(2)
Ag2 0.065(3) 0.030(2) 0.032(2) -0.0008(18) -0.004(2) -0.017(2)
Ag3 0.056(3) 0.032(2) 0.034(2) -0.0033(17) -0.009(2) -0.014(2)
Ag4 0.069(3) 0.027(2) 0.031(2) -0.0076(17) -0.006(2) -0.015(2)
Ag5 0.056(3) 0.031(2) 0.042(2) -0.0144(18) 0.002(2) -0.012(2)
Ag6 0.069(3) 0.035(2) 0.031(2) -0.0008(18) -0.006(2) -0.015(2)
Ag7 0.065(3) 0.043(2) 0.0246(19) -0.0023(18) -0.011(2) -0.019(2)
Ag8 0.053(3) 0.045(2) 0.041(2) -0.005(2) -0.008(2) -0.015(2)
Ag9 0.053(3) 0.027(2) 0.041(2) 0.0002(18) -0.011(2) -0.011(2)
Ag10 0.058(3) 0.041(2) 0.040(2) -0.0182(19) -0.006(2) -0.016(2)
Ag11 0.053(3) 0.035(2) 0.037(2) -0.0100(18) -0.004(2) -0.012(2)
Ag12 0.070(4) 0.038(2) 0.031(2) -0.0039(18) -0.002(2) -0.014(2)
Ag13 0.065(3) 0.032(2) 0.040(2) -0.0053(18) -0.005(2) -0.016(2)
Ag14 0.061(3) 0.036(2) 0.051(3) -0.011(2) -0.010(2) -0.021(2)
Ag15 0.059(3) 0.036(2) 0.043(2) -0.0043(19) -0.007(2) -0.018(2)
Ag16 0.058(3) 0.045(2) 0.037(2) -0.0126(19) 0.007(2) -0.018(2)
Ag17 0.061(3) 0.032(2) 0.040(2) -0.0114(18) -0.001(2) -0.011(2)
Ag18 0.060(3) 0.029(2) 0.033(2) -0.0076(17) -0.005(2) -0.009(2)
Ag19 0.062(4) 0.048(3) 0.058(3) -0.008(2) -0.006(3) -0.022(3)
Ag20 0.058(3) 0.037(2) 0.030(2) -0.0055(18) -0.005(2) -0.014(2)
Ag21 0.078(4) 0.030(2) 0.039(2) -0.0022(18) -0.017(2) -0.012(2)
Ag22 0.058(3) 0.037(2) 0.036(2) -0.0074(18) -0.007(2) -0.013(2)
Ag23 0.056(3) 0.044(3) 0.058(3) -0.019(2) -0.017(2) -0.012(2)
Ag24 0.061(3) 0.029(2) 0.053(3) 0.0009(19) -0.024(2) -0.015(2)
Ag25 0.057(3) 0.039(2) 0.054(3) -0.017(2) -0.010(2) -0.009(2)
Ag26 0.077(4) 0.031(2) 0.060(3) -0.007(2) -0.008(3) -0.022(2)
Ag27 0.061(4) 0.050(3) 0.059(3) -0.011(2) -0.012(3) -0.024(2)
Ag28 0.072(4) 0.024(2) 0.068(3) -0.013(2) -0.021(3) -0.006(2)
Ag29 0.110(5) 0.049(3) 0.030(2) 0.000(2) -0.007(3) -0.033(3)
Ag30 0.058(3) 0.027(2) 0.040(2) -0.0041(18) -0.005(2) -0.009(2)
Ag31 0.056(3) 0.031(2) 0.040(2) -0.0028(18) -0.007(2) -0.003(2)
Ag32 0.055(3) 0.045(3) 0.049(3) -0.009(2) -0.014(2) -0.009(2)
Ag33 0.057(3) 0.047(3) 0.038(2) -0.013(2) -0.015(2) -0.009(2)
Ag34 0.066(4) 0.040(2) 0.039(2) -0.0122(19) 0.003(2) -0.013(2)
Ag35 0.075(4) 0.074(3) 0.047(3) -0.008(2) 0.003(3) -0.040(3)
Ag36 0.062(3) 0.041(2) 0.039(2) -0.0125(19) -0.003(2) -0.007(2)
Ag37 0.057(3) 0.031(2) 0.045(2) -0.0039(19) -0.007(2) -0.011(2)
Ag38 0.055(3) 0.028(2) 0.041(2) -0.0064(17) -0.007(2) -0.011(2)
Au1 0.0647(18) 0.0405(12) 0.0409(12) -0.0073(10) -0.0112(12) -0.0197(12)
Au3 0.0698(19) 0.0544(14) 0.0431(12) -0.0166(11) -0.0071(12) -0.0180(13)
Au4 0.0549(16) 0.0288(11) 0.0289(10) -0.0034(9) -0.0043(10) -0.0138(11)
Au5 0.076(2) 0.0511(14) 0.0313(11) -0.0084(10) 0.0062(12) -0.0146(13)
Au6 0.0668(19) 0.0442(13) 0.0476(13) -0.0066(11) -0.0189(13) -0.0160(13)
Au7 0.0735(19) 0.0268(11) 0.0327(11) 0.0015(9) -0.0055(12) -0.0131(11)
Au8 0.160(4) 0.133(3) 0.074(2) -0.022(2) 0.031(2) -0.101(3)
Au9 0.0654(19) 0.0407(12) 0.0456(13) -0.0032(10) 0.0030(12) -0.0198(12)
Au10 0.0545(17) 0.0359(12) 0.0446(12) -0.0047(10) -0.0066(12) -0.0084(11)
Au11 0.103(3) 0.0598(16) 0.0394(13) -0.0101(12) -0.0081(14) -0.0098(16)
Au12 0.080(2) 0.0264(11) 0.0439(12) -0.0009(10) -0.0208(13) -0.0099(12)
Au13 0.075(2) 0.0313(12) 0.0689(16) -0.0150(11) -0.0087(14) -0.0177(12)
Au14 0.0592(18) 0.0324(12) 0.0488(13) -0.0074(10) -0.0089(12) -0.0046(11)
Au15 0.0505(16) 0.0279(11) 0.0274(10) -0.0075(8) -0.0028(10) -0.0121(10)
Au16 0.0686(19) 0.0771(17) 0.0343(12) -0.0234(11) 0.0042(12) -0.0268(15)
Au17 0.0570(17) 0.0269(11) 0.0290(10) -0.0035(9) -0.0062(10) -0.0144(11)
Au18 0.0537(16) 0.0274(11) 0.0284(10) -0.0029(8) -0.0046(10) -0.0126(10)
Au19 0.0520(16) 0.0283(11) 0.0275(10) -0.0067(9) -0.0043(10) -0.0124(10)
Au20 0.0536(16) 0.0244(10) 0.0259(10) -0.0051(8) -0.0064(10) -0.0117(10)
Au21 0.0563(14) 0.0238(9) 0.0306(9) -0.0045(7) -0.0062(9) -0.0124(9)
Au22 0.0541(16) 0.0263(10) 0.0316(11) -0.0046(9) -0.0073(11) -0.0122(10)
Au23 0.0521(16) 0.0280(11) 0.0338(11) -0.0031(9) -0.0058(11) -0.0113(11)
Au24 0.0504(16) 0.0308(11) 0.0390(12) -0.0071(9) -0.0079(11) -0.0091(11)
Au25 0.0507(16) 0.0295(11) 0.0443(12) -0.0088(9) -0.0102(11) -0.0112(11)
Au26 0.0548(17) 0.0282(11) 0.0400(12) -0.0030(9) -0.0119(11) -0.0129(11)
Au27 0.0548(17) 0.0337(12) 0.0372(12) -0.0016(9) -0.0067(11) -0.0146(11)
Au28 0.0556(17) 0.0289(11) 0.0356(11) -0.0031(9) -0.0081(11) -0.0109(11)
Au29 0.0572(16) 0.0228(10) 0.0329(11) -0.0051(8) -0.0079(11) -0.0126(10)
Au30 0.0522(16) 0.0234(10) 0.0409(12) -0.0064(9) -0.0125(11) -0.0091(10)
Au31 0.0486(16) 0.0281(11) 0.0386(11) -0.0073(9) -0.0134(11) -0.0087(10)
Au32 0.0484(16) 0.0286(11) 0.0322(11) -0.0054(9) -0.0062(10) -0.0086(10)
Au33 0.0567(17) 0.0236(10) 0.0312(11) -0.0064(8) -0.0105(10) -0.0102(10)
Au34 0.0457(15) 0.0257(10) 0.0289(10) -0.0045(8) -0.0055(10) -0.0103(10)
Au35 0.0497(16) 0.0252(10) 0.0299(10) -0.0030(8) -0.0022(10) -0.0127(10)
Au36 0.0515(16) 0.0241(10) 0.0305(11) -0.0045(8) -0.0020(10) -0.0115(10)
Au37 0.0529(16) 0.0251(10) 0.0302(10) -0.0058(9) -0.0012(10) -0.0128(10)
Au38 0.0520(16) 0.0247(10) 0.0295(10) -0.0058(8) -0.0016(10) -0.0126(10)
Au39 0.0534(16) 0.0236(10) 0.0321(11) -0.0056(8) -0.0015(10) -0.0116(10)
Au40 0.0586(18) 0.0384(13) 0.0560(14) -0.0130(11) -0.0018(13) -0.0069(12)
Au41 0.0712(19) 0.0320(12) 0.0351(11) 0.0005(9) -0.0133(12) -0.0110(12)
Au42 0.0534(18) 0.0409(13) 0.0576(14) -0.0083(11) -0.0035(13) -0.0038(12)
Au43 0.0638(18) 0.0342(12) 0.0390(12) 0.0026(10) -0.0116(12) -0.0027(12)
Au44 0.0683(19) 0.0319(12) 0.0545(14) -0.0160(10) 0.0015(13) -0.0171(12)
Cl1 0.063(12) 0.043(9) 0.102(13) -0.023(8) 0.019(10) -0.017(8)
Cl2 0.063(11) 0.036(7) 0.048(8) -0.007(6) -0.009(7) -0.020(7)
Cl3 0.063(10) 0.030(7) 0.031(7) -0.007(5) -0.001(7) -0.010(7)
Cl4 0.051(12) 0.059(10) 0.171(19) -0.051(11) -0.004(12) -0.028(9)
Cl6 0.075(11) 0.034(7) 0.026(6) 0.003(5) -0.011(7) -0.015(7)
Cl7 0.060(10) 0.031(7) 0.039(7) -0.004(6) -0.006(7) -0.013(7)
Cl8 0.092(15) 0.077(11) 0.082(11) -0.042(9) -0.051(10) -0.001(10)
Cl9 0.072(11) 0.022(6) 0.028(6) 0.000(5) 0.007(7) -0.009(7)
Cl10 0.053(10) 0.026(7) 0.054(8) 0.008(6) -0.023(7) -0.007(7)
C1_1 0.12(3) 0.035(16) 0.063(18) -0.022(14) 0.007(17) -0.034(15)
C2_1 0.12(2) 0.034(14) 0.059(17) -0.026(13) 0.006(16) -0.034(13)
C3_1 0.12(2) 0.033(12) 0.064(15) -0.025(11) 0.005(15) -0.035(12)
C4_1 0.12(2) 0.037(13) 0.068(16) -0.023(12) 0.004(15) -0.032(13)
C5_1 0.12(2) 0.036(13) 0.071(16) -0.023(13) 0.001(15) -0.032(13)
C6_1 0.12(2) 0.033(13) 0.070(16) -0.021(13) -0.001(16) -0.030(13)
C7_1 0.12(2) 0.032(13) 0.071(16) -0.021(12) 0.001(15) -0.033(13)
C8_1 0.12(2) 0.032(12) 0.067(15) -0.024(12) 0.002(15) -0.033(13)
C9_1 0.13(3) 0.033(16) 0.07(2) -0.028(17) 0.002(19) -0.031(16)
C1_2 0.07(2) 0.035(15) 0.067(18) 0.011(14) -0.008(15) -0.017(15)
C2_2 0.07(2) 0.035(13) 0.066(16) 0.012(13) -0.011(14) -0.017(14)
C3_2 0.08(2) 0.042(12) 0.066(15) 0.010(12) -0.013(13) -0.023(13)
C4_2 0.08(2) 0.044(13) 0.068(16) 0.009(13) -0.015(13) -0.024(13)
C5_2 0.08(2) 0.046(14) 0.069(16) 0.008(13) -0.017(14) -0.023(14)
C6_2 0.09(2) 0.049(14) 0.071(16) 0.006(13) -0.016(14) -0.022(14)
C7_2 0.09(2) 0.049(13) 0.067(16) 0.008(13) -0.016(14) -0.022(14)
C8_2 0.09(2) 0.049(13) 0.066(15) 0.009(13) -0.014(13) -0.023(13)
C9_2 0.09(2) 0.07(2) 0.06(2) 0.007(19) -0.007(16) -0.031(18)
C1_3 0.07(2) 0.037(15) 0.066(17) -0.001(13) -0.034(16) 0.007(14)
C2_3 0.071(18) 0.038(13) 0.065(15) -0.002(12) -0.031(15) 0.006(13)
C3_3 0.075(17) 0.038(12) 0.062(13) -0.005(11) -0.025(14) 0.003(12)
C4_3 0.079(18) 0.039(13) 0.063(14) -0.005(12) -0.019(14) -0.001(12)
C5_3 0.081(18) 0.038(13) 0.064(14) -0.006(12) -0.019(15) 0.001(12)
C6_3 0.079(19) 0.038(13) 0.063(14) -0.005(12) -0.022(15) 0.001(12)
C7_3 0.078(18) 0.037(13) 0.063(14) -0.006(12) -0.021(15) 0.002(12)
C8_3 0.075(18) 0.039(13) 0.063(14) -0.008(12) -0.021(14) 0.002(12)
C9_3 0.07(2) 0.041(18) 0.07(2) -0.030(17) -0.015(19) 0.005(15)
C1_4 0.08(2) 0.041(15) 0.040(16) -0.005(12) -0.005(15) -0.003(15)
C2_4 0.084(19) 0.039(14) 0.041(14) -0.007(11) -0.004(14) -0.004(13)
C3_4 0.083(18) 0.039(12) 0.046(13) -0.008(10) 0.001(13) -0.006(12)
C4_4 0.085(18) 0.039(13) 0.050(13) -0.008(11) 0.001(14) -0.008(12)
C5_4 0.087(19) 0.041(13) 0.051(14) -0.009(11) 0.005(14) -0.009(13)
C6_4 0.086(19) 0.042(13) 0.056(14) -0.008(11) 0.005(14) -0.007(13)
C7_4 0.085(19) 0.043(13) 0.055(14) -0.010(11) 0.007(14) -0.008(13)
C8_4 0.084(18) 0.043(13) 0.051(13) -0.009(11) 0.006(13) -0.009(12)
C9_4 0.08(2) 0.041(17) 0.05(2) -0.011(16) 0.003(19) -0.005(15)
C1_6 0.07(2) 0.066(18) 0.08(2) -0.004(15) -0.008(15) -0.038(17)
C2_6 0.07(2) 0.069(17) 0.080(18) -0.008(14) -0.007(14) -0.037(15)
C3_6 0.075(19) 0.072(15) 0.082(17) -0.011(13) -0.008(13) -0.037(14)
C4_6 0.08(2) 0.072(16) 0.084(18) -0.010(14) -0.012(13) -0.037(15)
C5_6 0.08(2) 0.070(16) 0.083(18) -0.010(14) -0.015(14) -0.035(15)
C6_6 0.08(2) 0.071(16) 0.085(18) -0.009(14) -0.015(14) -0.034(15)
C7_6 0.08(2) 0.072(16) 0.084(18) -0.011(14) -0.013(13) -0.035(15)
C8_6 0.077(19) 0.073(15) 0.084(17) -0.011(14) -0.010(13) -0.036(15)
C9_6 0.08(3) 0.078(17) 0.09(2) -0.016(17) -0.02(2) -0.032(18)
C1_5 0.066(9) 0.040(8) 0.040(9) -0.009(8) -0.015(8) -0.020(8)
C2_5 0.072(11) 0.043(9) 0.048(11) -0.007(9) -0.017(10) -0.020(9)
C3_5 0.074(12) 0.046(10) 0.054(11) -0.005(9) -0.019(10) -0.021(10)
C4_5 0.079(14) 0.044(10) 0.057(13) -0.005(10) -0.017(11) -0.022(11)
C5_5 0.081(15) 0.046(11) 0.061(14) 0.000(11) -0.015(12) -0.024(11)
C6_5 0.083(15) 0.055(12) 0.062(14) 0.001(11) -0.019(12) -0.022(12)
C7_5 0.080(15) 0.056(12) 0.060(13) 0.000(11) -0.022(12) -0.021(12)
C8_5 0.077(14) 0.053(11) 0.059(12) -0.004(10) -0.023(11) -0.022(11)
C9_5 0.08(2) 0.064(15) 0.067(19) -0.013(14) -0.028(18) -0.024(16)
C1_7 0.059(19) 0.053(17) 0.080(19) -0.001(16) -0.018(17) 0.006(15)
C2_7 0.057(17) 0.052(16) 0.087(17) -0.003(15) -0.023(16) 0.010(14)
C3_7 0.058(16) 0.055(15) 0.096(16) -0.010(14) -0.028(15) 0.013(13)
C4_7 0.063(17) 0.058(15) 0.102(17) -0.015(15) -0.029(16) 0.012(14)
C5_7 0.063(17) 0.055(15) 0.105(17) -0.013(15) -0.028(16) 0.012(14)
C6_7 0.063(18) 0.055(15) 0.105(17) -0.013(15) -0.028(16) 0.012(14)
C7_7 0.062(17) 0.055(15) 0.105(17) -0.014(15) -0.026(16) 0.012(14)
C8_7 0.059(17) 0.056(15) 0.101(16) -0.012(14) -0.030(15) 0.013(13)
C9_7 0.054(19) 0.07(2) 0.11(2) -0.02(2) -0.03(2) 0.013(17)
C1_8 0.055(9) 0.052(8) 0.053(8) -0.009(6) -0.003(6) -0.013(6)
C2_8 0.055(8) 0.054(7) 0.052(7) -0.010(5) -0.006(5) -0.013(5)
C3_8 0.056(7) 0.054(7) 0.053(7) -0.008(5) -0.006(5) -0.013(5)
C4_8 0.056(7) 0.055(7) 0.053(7) -0.008(5) -0.006(5) -0.012(5)
C5_8 0.057(7) 0.055(7) 0.056(7) -0.008(5) -0.006(5) -0.013(5)
C6_8 0.057(7) 0.056(7) 0.055(7) -0.008(5) -0.007(5) -0.012(5)
C7_8 0.055(7) 0.054(7) 0.052(7) -0.009(5) -0.007(5) -0.013(5)
C8_8 0.055(7) 0.054(7) 0.052(7) -0.008(5) -0.008(5) -0.013(5)
C9_8 0.058(8) 0.054(8) 0.056(8) -0.005(7) -0.006(7) -0.011(7)
C1_9 0.064(12) 0.062(11) 0.064(11) -0.015(8) -0.008(8) -0.015(8)
C2_9 0.070(10) 0.066(10) 0.067(10) -0.016(7) -0.004(7) -0.017(7)
C3_9 0.075(9) 0.072(9) 0.073(9) -0.016(6) -0.002(6) -0.019(6)
C4_9 0.080(10) 0.075(9) 0.076(10) -0.017(7) -0.001(7) -0.019(6)
C5_9 0.080(10) 0.076(10) 0.074(10) -0.017(7) 0.002(7) -0.018(7)
C6_9 0.078(10) 0.076(10) 0.075(10) -0.016(7) -0.003(7) -0.018(7)
C7_9 0.078(10) 0.077(10) 0.075(10) -0.017(7) -0.005(7) -0.018(7)
C8_9 0.078(10) 0.074(10) 0.074(10) -0.016(7) -0.005(7) -0.020(7)
C9_9 0.084(17) 0.080(17) 0.092(17) -0.015(14) 0.002(14) -0.015(14)
C1_10 0.07(2) 0.078(18) 0.069(18) -0.020(17) -0.021(17) -0.035(17)
C2_10 0.07(2) 0.077(17) 0.070(16) -0.022(16) -0.019(16) -0.032(16)
C3_10 0.081(19) 0.077(17) 0.078(15) -0.021(15) -0.018(15) -0.033(15)
C4_10 0.08(2) 0.076(17) 0.082(16) -0.019(15) -0.018(16) -0.030(15)
C5_10 0.09(2) 0.076(17) 0.084(16) -0.020(16) -0.017(16) -0.029(16)
C6_10 0.09(2) 0.076(17) 0.084(16) -0.020(16) -0.017(16) -0.032(16)
C7_10 0.08(2) 0.077(17) 0.083(16) -0.020(16) -0.018(16) -0.033(15)
C8_10 0.081(19) 0.078(17) 0.079(15) -0.022(15) -0.020(15) -0.033(15)
C9_10 0.07(2) 0.08(2) 0.08(2) -0.02(2) -0.022(19) -0.034(18)
C1_11 0.11(2) 0.056(17) 0.048(15) -0.031(15) 0.001(16) -0.018(17)
C2_11 0.11(2) 0.055(16) 0.051(14) -0.030(14) 0.002(15) -0.018(15)
C3_11 0.11(2) 0.059(14) 0.056(13) -0.024(13) 0.004(14) -0.019(14)
C4_11 0.11(2) 0.058(15) 0.059(14) -0.025(13) 0.003(15) -0.020(14)
C5_11 0.11(2) 0.063(16) 0.062(14) -0.023(14) 0.005(15) -0.020(15)
C6_11 0.11(2) 0.068(16) 0.059(14) -0.021(14) 0.005(15) -0.020(15)
C7_11 0.11(2) 0.071(16) 0.057(13) -0.021(14) 0.003(15) -0.021(15)
C8_11 0.11(2) 0.067(15) 0.056(13) -0.022(13) 0.002(15) -0.022(14)
C9_11 0.12(3) 0.07(2) 0.06(2) -0.010(19) -0.006(18) -0.025(18)
C1_12 0.08(2) 0.13(2) 0.14(2) -0.02(2) -0.047(17) -0.064(18)
C2_12 0.08(2) 0.13(2) 0.14(2) -0.024(19) -0.045(17) -0.065(18)
C3_12 0.08(2) 0.13(2) 0.14(2) -0.024(19) -0.043(16) -0.064(18)
C4_12 0.08(2) 0.13(2) 0.14(2) -0.024(19) -0.043(17) -0.065(18)
C5_12 0.08(2) 0.13(2) 0.14(2) -0.023(19) -0.042(17) -0.064(18)
C6_12 0.08(2) 0.13(2) 0.14(2) -0.023(19) -0.042(17) -0.064(18)
C7_12 0.08(2) 0.13(2) 0.14(2) -0.024(19) -0.042(17) -0.064(18)
C8_12 0.08(2) 0.13(2) 0.14(2) -0.024(19) -0.042(16) -0.064(18)
C9_12 0.08(2) 0.13(2) 0.14(2) -0.025(19) -0.043(17) -0.064(18)
C1_14 0.067(9) 0.060(9) 0.038(8) -0.019(8) -0.010(8) -0.015(8)
C2_14 0.068(11) 0.064(11) 0.033(10) -0.021(9) -0.006(9) -0.015(9)
C3_14 0.069(12) 0.068(12) 0.036(10) -0.018(9) -0.005(10) -0.016(10)
C4_14 0.069(14) 0.070(13) 0.037(11) -0.018(11) -0.003(11) -0.018(11)
C5_14 0.070(14) 0.074(14) 0.035(12) -0.015(11) -0.003(11) -0.019(11)
C6_14 0.072(15) 0.077(14) 0.034(12) -0.015(11) -0.004(11) -0.020(12)
C7_14 0.073(15) 0.075(14) 0.034(11) -0.015(11) -0.006(11) -0.018(11)
C8_14 0.072(14) 0.072(13) 0.036(10) -0.017(10) -0.005(10) -0.017(11)
C9_14 0.08(2) 0.08(2) 0.038(16) -0.013(16) -0.014(16) -0.022(16)
C1_15 0.044(19) 0.069(18) 0.030(14) -0.014(12) -0.002(14) -0.028(15)
C2_15 0.048(17) 0.071(17) 0.037(13) -0.010(11) 0.002(13) -0.025(14)
C3_15 0.055(16) 0.076(16) 0.042(12) -0.007(10) 0.003(12) -0.020(14)
C4_15 0.060(17) 0.077(16) 0.047(12) -0.005(11) 0.006(13) -0.015(14)
C5_15 0.061(17) 0.080(16) 0.048(13) -0.002(12) 0.007(13) -0.016(15)
C6_15 0.062(17) 0.083(17) 0.049(13) -0.003(12) 0.006(13) -0.017(15)
C7_15 0.061(17) 0.083(17) 0.048(12) -0.003(11) 0.005(13) -0.017(15)
C8_15 0.056(17) 0.079(16) 0.043(12) -0.007(11) 0.002(12) -0.020(14)
C9_15 0.06(2) 0.078(18) 0.038(17) -0.005(14) 0.008(17) -0.022(18)
C1_16 0.072(19) 0.040(15) 0.021(15) -0.002(13) 0.005(15) -0.019(16)
C2_16 0.070(17) 0.040(14) 0.026(13) 0.001(11) 0.003(13) -0.018(14)
C3_16 0.067(16) 0.029(12) 0.033(12) 0.009(10) -0.004(12) -0.020(12)
C4_16 0.068(16) 0.031(12) 0.041(13) 0.010(11) -0.002(12) -0.020(13)
C5_16 0.069(17) 0.032(13) 0.046(14) 0.011(11) -0.002(13) -0.017(13)
C6_16 0.070(17) 0.033(13) 0.047(14) 0.014(12) -0.005(13) -0.019(14)
C7_16 0.067(17) 0.030(13) 0.041(13) 0.013(11) -0.005(13) -0.020(13)
C8_16 0.067(16) 0.028(13) 0.033(13) 0.013(11) -0.005(13) -0.024(13)
C9_16 0.07(2) 0.043(19) 0.04(2) 0.005(17) 0.001(19) -0.016(19)
C1_17 0.069(9) 0.049(9) 0.058(9) -0.014(8) -0.001(9) 0.003(9)
C2_17 0.079(12) 0.058(11) 0.064(10) -0.009(10) -0.002(11) 0.012(11)
C3_17 0.092(14) 0.067(12) 0.069(11) -0.002(10) 0.002(12) 0.021(12)
C4_17 0.097(16) 0.070(13) 0.068(12) 0.000(11) 0.001(13) 0.025(14)
C5_17 0.099(16) 0.072(14) 0.071(13) 0.002(12) 0.003(14) 0.027(15)
C6_17 0.101(17) 0.071(14) 0.074(13) 0.004(13) 0.003(14) 0.026(15)
C7_17 0.102(16) 0.069(13) 0.076(13) 0.002(12) 0.003(14) 0.025(14)
C8_17 0.099(15) 0.066(12) 0.072(13) -0.001(11) 0.003(13) 0.023(13)
C9_17 0.11(2) 0.08(2) 0.077(16) -0.011(15) 0.007(18) 0.02(2)
C1_18 0.078(10) 0.048(9) 0.062(9) -0.030(9) -0.002(9) -0.012(9)
C2_18 0.080(11) 0.063(11) 0.067(11) -0.039(11) -0.002(10) -0.012(11)
C3_18 0.085(12) 0.083(12) 0.074(12) -0.036(12) 0.002(11) -0.003(12)
C4_18 0.084(13) 0.087(14) 0.076(14) -0.032(13) 0.000(12) 0.001(14)
C5_18 0.087(14) 0.095(15) 0.082(15) -0.031(14) 0.002(13) 0.004(14)
C6_18 0.088(15) 0.099(15) 0.081(15) -0.032(14) 0.004(13) 0.007(15)
C7_18 0.090(15) 0.100(15) 0.079(14) -0.036(14) 0.004(12) 0.006(14)
C8_18 0.088(14) 0.096(14) 0.075(13) -0.036(13) 0.002(12) 0.003(14)
C9_18 0.097(18) 0.11(2) 0.078(19) -0.04(2) -0.005(16) 0.00(2)
C1_19 0.078(9) 0.035(8) 0.033(8) -0.001(8) -0.003(9) -0.017(8)
C2_19 0.082(12) 0.040(9) 0.039(10) -0.007(9) 0.001(10) -0.023(10)
C3_19 0.085(13) 0.043(9) 0.049(10) -0.015(9) 0.005(11) -0.026(10)
C4_19 0.086(15) 0.048(11) 0.050(11) -0.017(10) 0.003(12) -0.028(12)
C5_19 0.090(16) 0.050(11) 0.047(12) -0.021(10) -0.001(13) -0.027(12)
C6_19 0.091(16) 0.050(11) 0.048(12) -0.019(10) 0.003(13) -0.026(12)
C7_19 0.091(16) 0.047(11) 0.046(12) -0.017(10) 0.003(13) -0.022(12)
C8_19 0.089(14) 0.045(10) 0.050(11) -0.015(9) 0.005(12) -0.022(11)
C9_19 0.09(2) 0.048(17) 0.056(14) -0.021(13) 0.002(17) -0.021(18)
C1_20 0.073(9) 0.085(9) 0.047(9) -0.026(9) 0.011(9) -0.027(9)
C2_20 0.077(12) 0.089(11) 0.056(11) -0.033(10) 0.016(10) -0.030(10)
C3_20 0.080(13) 0.095(12) 0.060(12) -0.039(11) 0.019(11) -0.032(11)
C4_20 0.079(15) 0.095(13) 0.063(13) -0.039(12) 0.017(12) -0.034(12)
C5_20 0.080(16) 0.096(14) 0.064(14) -0.041(13) 0.015(13) -0.032(13)
C6_20 0.083(16) 0.099(14) 0.066(14) -0.039(13) 0.014(13) -0.032(14)
C7_20 0.081(16) 0.100(15) 0.063(14) -0.036(13) 0.017(12) -0.031(13)
C8_20 0.081(15) 0.099(14) 0.062(13) -0.038(12) 0.019(11) -0.031(12)
C9_20 0.09(2) 0.102(16) 0.07(2) -0.035(17) 0.037(19) -0.025(16)
C1_21 0.32(6) 0.37(5) 0.10(3) 0.02(4) -0.05(4) -0.23(4)
C2_21 0.32(6) 0.38(5) 0.11(3) 0.02(4) -0.05(4) -0.23(4)
C3_21 0.33(6) 0.38(5) 0.12(3) 0.02(4) -0.04(4) -0.22(4)
C4_21 0.33(6) 0.39(5) 0.13(3) 0.02(4) -0.04(4) -0.21(4)
C5_21 0.33(6) 0.39(5) 0.14(3) 0.02(4) -0.04(4) -0.21(4)
C6_21 0.33(6) 0.39(5) 0.14(3) 0.02(4) -0.04(4) -0.21(4)
C7_21 0.33(6) 0.39(5) 0.13(3) 0.02(4) -0.04(4) -0.21(4)
C8_21 0.33(6) 0.39(5) 0.13(3) 0.02(4) -0.05(4) -0.21(4)
C9_21 0.33(6) 0.39(6) 0.13(3) 0.03(4) -0.04(4) -0.21(4)
C1_22 0.12(3) 0.08(2) 0.12(3) -0.005(19) -0.04(2) -0.04(2)
C2_22 0.12(3) 0.077(19) 0.12(2) -0.005(18) -0.04(2) -0.046(19)
C3_22 0.12(3) 0.079(18) 0.12(2) 0.001(17) -0.03(2) -0.045(18)
C4_22 0.12(3) 0.080(19) 0.12(2) 0.003(17) -0.04(2) -0.045(18)
C5_22 0.12(3) 0.079(19) 0.13(2) 0.004(18) -0.03(2) -0.044(19)
C6_22 0.12(3) 0.079(19) 0.13(2) 0.003(18) -0.03(2) -0.044(19)
C7_22 0.12(3) 0.078(19) 0.13(2) 0.003(18) -0.04(2) -0.045(18)
C8_22 0.12(3) 0.078(18) 0.13(2) 0.004(17) -0.03(2) -0.045(18)
C9_22 0.13(3) 0.07(2) 0.13(3) 0.01(2) -0.03(2) -0.04(2)
C1_23 0.076(10) 0.091(9) 0.034(9) -0.025(9) 0.010(9) -0.027(9)
C2_23 0.089(12) 0.102(12) 0.041(11) -0.026(10) 0.017(11) -0.036(10)
C3_23 0.104(14) 0.119(14) 0.051(12) -0.026(11) 0.025(11) -0.049(11)
C4_23 0.110(16) 0.126(15) 0.052(13) -0.030(12) 0.032(13) -0.056(12)
C5_23 0.115(16) 0.129(16) 0.056(14) -0.028(13) 0.034(14) -0.059(13)
C6_23 0.118(17) 0.130(17) 0.057(14) -0.028(14) 0.034(14) -0.059(13)
C7_23 0.117(17) 0.131(16) 0.058(13) -0.029(13) 0.032(13) -0.057(13)
C8_23 0.112(16) 0.127(15) 0.056(12) -0.031(12) 0.027(12) -0.056(13)
C9_23 0.12(2) 0.14(2) 0.08(2) -0.038(18) 0.013(19) -0.057(18)
C1_24 0.13(3) 0.053(18) 0.042(16) 0.011(14) -0.012(19) -0.032(19)
C2_24 0.14(2) 0.059(17) 0.048(15) 0.004(13) -0.012(18) -0.030(17)
C3_24 0.14(2) 0.063(16) 0.053(14) -0.003(12) -0.012(17) -0.029(16)
C4_24 0.14(2) 0.066(16) 0.057(15) -0.005(13) -0.013(17) -0.030(17)
C5_24 0.14(2) 0.068(17) 0.059(15) -0.009(13) -0.013(18) -0.026(17)
C6_24 0.15(2) 0.069(17) 0.059(15) -0.006(13) -0.014(17) -0.023(17)
C7_24 0.15(2) 0.069(17) 0.057(15) -0.004(13) -0.009(17) -0.025(17)
C8_24 0.15(2) 0.066(16) 0.055(14) -0.003(13) -0.007(17) -0.028(17)
C9_24 0.15(3) 0.07(2) 0.07(2) -0.005(17) 0.00(2) -0.03(2)
C1_25 0.082(9) 0.031(8) 0.056(9) 0.005(8) -0.019(9) -0.003(9)
C2_25 0.083(12) 0.028(10) 0.062(10) 0.005(9) -0.022(10) -0.003(10)
C3_25 0.083(13) 0.030(10) 0.069(11) 0.003(10) -0.025(11) -0.003(11)
C4_25 0.084(14) 0.032(11) 0.073(13) 0.003(12) -0.024(12) -0.003(12)
C5_25 0.085(15) 0.035(12) 0.074(13) 0.000(12) -0.025(12) -0.003(13)
C6_25 0.085(15) 0.036(12) 0.074(13) 0.002(12) -0.025(13) -0.004(13)
C7_25 0.085(15) 0.035(12) 0.071(13) 0.001(12) -0.026(12) -0.004(13)
C8_25 0.086(14) 0.036(11) 0.071(12) -0.002(11) -0.025(12) -0.005(12)
C9_25 0.089(17) 0.042(19) 0.075(19) -0.028(17) -0.018(14) -0.008(17)
C1_26 0.10(2) 0.039(16) 0.089(19) 0.010(18) 0.02(2) -0.022(16)
C2_26 0.10(2) 0.043(14) 0.090(18) 0.009(16) 0.021(19) -0.020(15)
C3_26 0.10(2) 0.048(13) 0.093(16) 0.006(15) 0.021(18) -0.016(14)
C4_26 0.10(2) 0.049(14) 0.095(17) 0.006(15) 0.020(18) -0.014(15)
C5_26 0.10(2) 0.051(14) 0.096(17) 0.007(16) 0.019(19) -0.012(15)
C6_26 0.10(2) 0.053(14) 0.096(17) 0.003(16) 0.016(19) -0.012(15)
C7_26 0.10(2) 0.054(14) 0.096(17) 0.004(16) 0.015(18) -0.013(15)
C8_26 0.10(2) 0.051(14) 0.097(16) 0.004(15) 0.019(18) -0.015(14)
C9_26 0.10(3) 0.057(16) 0.12(2) -0.01(2) 0.02(2) -0.016(17)
C1_27 0.075(9) 0.069(9) 0.049(9) -0.017(8) -0.013(9) -0.012(9)
C2_27 0.079(12) 0.082(12) 0.057(11) -0.016(10) -0.021(10) -0.012(10)
C3_27 0.082(13) 0.091(13) 0.067(12) -0.018(11) -0.028(11) -0.014(11)
C4_27 0.082(14) 0.095(15) 0.071(14) -0.018(12) -0.025(13) -0.012(13)
C5_27 0.084(15) 0.098(16) 0.078(15) -0.021(13) -0.026(13) -0.012(13)
C6_27 0.085(15) 0.099(16) 0.081(15) -0.024(13) -0.027(14) -0.012(14)
C7_27 0.086(15) 0.097(15) 0.080(14) -0.027(12) -0.031(14) -0.011(14)
C8_27 0.084(14) 0.095(14) 0.074(13) -0.023(11) -0.031(13) -0.011(13)
C9_27 0.082(16) 0.10(2) 0.08(2) -0.02(2) -0.035(17) -0.008(16)
C1_28 0.060(9) 0.059(10) 0.055(10) -0.013(8) -0.006(7) -0.015(7)
C2_28 0.061(8) 0.054(9) 0.056(9) -0.012(7) -0.005(6) -0.017(6)
C3_28 0.060(8) 0.055(8) 0.059(8) -0.011(6) -0.004(5) -0.016(6)
C4_28 0.059(8) 0.057(9) 0.059(8) -0.011(6) -0.003(5) -0.015(6)
C5_28 0.060(8) 0.059(9) 0.060(8) -0.013(6) -0.002(6) -0.015(6)
C6_28 0.062(8) 0.057(9) 0.059(8) -0.013(6) -0.002(6) -0.014(6)
C7_28 0.063(8) 0.058(9) 0.060(8) -0.013(6) -0.002(5) -0.015(6)
C8_28 0.063(8) 0.059(9) 0.060(8) -0.012(6) -0.004(5) -0.016(6)
C9_28 0.069(13) 0.065(16) 0.066(13) -0.019(13) -0.008(10) -0.013(12)
C1_30 0.107(13) 0.105(12) 0.102(13) -0.020(8) -0.005(8) -0.030(7)
C2_30 0.108(11) 0.107(11) 0.103(12) -0.019(7) -0.007(7) -0.027(7)
C3_30 0.110(11) 0.111(11) 0.106(11) -0.021(6) -0.008(6) -0.026(6)
C4_30 0.110(11) 0.115(11) 0.106(11) -0.021(7) -0.008(6) -0.027(6)
C5_30 0.112(11) 0.116(11) 0.110(11) -0.022(7) -0.010(7) -0.028(6)
C6_30 0.113(11) 0.117(11) 0.111(12) -0.023(7) -0.009(7) -0.028(6)
C7_30 0.115(11) 0.115(11) 0.111(11) -0.025(7) -0.009(7) -0.029(6)
C8_30 0.114(11) 0.115(11) 0.110(11) -0.024(6) -0.009(6) -0.029(6)
C9_30 0.121(14) 0.132(17) 0.128(18) -0.027(14) -0.005(13) -0.037(11)
C1_31 0.201(19) 0.198(19) 0.202(18) -0.042(8) -0.013(8) -0.054(9)
C2_31 0.204(18) 0.202(18) 0.204(18) -0.041(7) -0.013(7) -0.054(8)
C3_31 0.207(17) 0.206(17) 0.206(17) -0.041(7) -0.011(6) -0.054(7)
C4_31 0.208(18) 0.209(18) 0.208(18) -0.041(7) -0.011(6) -0.055(7)
C5_31 0.209(18) 0.211(18) 0.210(18) -0.041(7) -0.011(6) -0.056(8)
C6_31 0.211(18) 0.212(18) 0.210(18) -0.041(7) -0.011(7) -0.057(7)
C7_31 0.210(18) 0.211(18) 0.209(18) -0.041(7) -0.011(6) -0.056(7)
C8_31 0.209(18) 0.209(18) 0.208(17) -0.041(7) -0.011(6) -0.056(7)
C9_31 0.21(2) 0.21(2) 0.21(2) -0.040(14) -0.011(13) -0.057(12)
C1_32 0.06(2) 0.065(18) 0.067(19) -0.018(14) -0.025(17) -0.016(17)
C2_32 0.062(19) 0.066(17) 0.071(17) -0.017(13) -0.025(16) -0.015(16)
C3_32 0.071(18) 0.070(16) 0.075(16) -0.013(13) -0.023(15) -0.014(15)
C4_32 0.074(19) 0.069(16) 0.079(16) -0.012(13) -0.022(15) -0.015(16)
C5_32 0.076(19) 0.071(17) 0.081(17) -0.009(14) -0.022(16) -0.014(16)
C6_32 0.079(19) 0.074(17) 0.082(17) -0.010(14) -0.023(16) -0.014(16)
C7_32 0.079(19) 0.076(17) 0.080(16) -0.010(13) -0.021(16) -0.013(16)
C8_32 0.075(18) 0.075(16) 0.075(16) -0.012(13) -0.021(15) -0.012(16)
C9_32 0.07(2) 0.079(19) 0.07(2) -0.013(16) -0.02(2) -0.01(2)
C1_34 0.18(4) 0.10(3) 0.17(3) 0.01(3) -0.07(3) -0.07(3)
C2_34 0.18(3) 0.10(2) 0.17(3) 0.02(2) -0.06(3) -0.07(2)
C3_34 0.18(3) 0.10(2) 0.17(2) 0.02(2) -0.06(3) -0.07(2)
C4_34 0.18(3) 0.10(2) 0.17(2) 0.01(2) -0.06(3) -0.07(2)
C5_34 0.18(3) 0.10(2) 0.17(2) 0.01(2) -0.06(3) -0.07(2)
C6_34 0.18(3) 0.11(2) 0.17(2) 0.01(2) -0.06(3) -0.07(2)
C7_34 0.18(3) 0.11(2) 0.17(2) 0.01(2) -0.06(3) -0.07(2)
C8_34 0.18(3) 0.11(2) 0.17(2) 0.01(2) -0.06(3) -0.07(2)
C9_34 0.18(4) 0.12(3) 0.17(3) 0.01(3) -0.06(3) -0.07(3)
C1_35 0.080(10) 0.062(9) 0.039(9) 0.006(9) -0.020(9) 0.010(9)
C2_35 0.096(12) 0.088(12) 0.052(11) 0.006(11) -0.017(11) 0.027(11)
C3_35 0.111(14) 0.106(14) 0.071(12) 0.001(12) -0.009(13) 0.038(12)
C4_35 0.111(15) 0.114(15) 0.077(14) -0.001(14) -0.009(14) 0.041(14)
C5_35 0.117(16) 0.119(16) 0.083(15) -0.005(14) -0.006(15) 0.042(15)
C6_35 0.120(17) 0.117(16) 0.085(15) -0.006(14) -0.005(16) 0.041(15)
C7_35 0.122(17) 0.113(16) 0.085(15) -0.006(14) -0.004(16) 0.040(15)
C8_35 0.118(16) 0.108(15) 0.079(14) -0.005(13) -0.008(15) 0.038(14)
C9_35 0.122(18) 0.12(2) 0.09(2) 0.00(2) -0.01(2) 0.028(18)
C1_37 0.064(9) 0.052(9) 0.061(9) -0.018(8) -0.002(9) -0.005(9)
C2_37 0.073(12) 0.058(11) 0.063(11) -0.023(9) -0.004(10) -0.006(10)
C3_37 0.085(13) 0.067(12) 0.069(11) -0.033(10) -0.005(11) -0.006(11)
C4_37 0.090(15) 0.071(12) 0.072(13) -0.037(11) -0.005(12) -0.005(13)
C5_37 0.093(16) 0.073(13) 0.070(14) -0.039(12) -0.004(13) -0.005(13)
C6_37 0.092(16) 0.074(14) 0.070(14) -0.038(12) -0.004(13) -0.005(14)
C7_37 0.090(16) 0.074(14) 0.070(13) -0.034(12) -0.008(12) -0.006(14)
C8_37 0.090(15) 0.071(13) 0.067(13) -0.034(11) -0.005(11) -0.007(13)
C9_37 0.10(2) 0.070(14) 0.07(2) -0.027(15) 0.003(19) -0.012(16)
C1_33 0.28(2) 0.28(2) 0.27(2) -0.056(9) -0.015(8) -0.072(9)
C2_33 0.28(2) 0.28(2) 0.28(2) -0.056(8) -0.015(7) -0.073(8)
C3_33 0.28(2) 0.28(2) 0.28(2) -0.056(7) -0.016(6) -0.074(8)
C4_33 0.28(2) 0.28(2) 0.28(2) -0.056(8) -0.018(7) -0.075(8)
C5_33 0.28(2) 0.28(2) 0.28(2) -0.055(8) -0.018(7) -0.075(8)
C6_33 0.28(2) 0.28(2) 0.28(2) -0.056(8) -0.018(7) -0.075(8)
C7_33 0.28(2) 0.28(2) 0.28(2) -0.056(8) -0.016(7) -0.075(8)
C8_33 0.28(2) 0.28(2) 0.28(2) -0.055(8) -0.015(7) -0.074(8)
C9_33 0.28(2) 0.28(3) 0.27(3) -0.059(15) -0.014(14) -0.075(13)
C1_36 0.21(4) 0.18(4) 0.11(3) 0.09(3) -0.03(3) -0.05(3)
C2_36 0.21(4) 0.18(3) 0.11(3) 0.09(2) -0.03(3) -0.05(3)
C3_36 0.21(4) 0.18(3) 0.12(3) 0.10(2) -0.03(3) -0.05(3)
C4_36 0.22(4) 0.18(3) 0.12(3) 0.10(2) -0.03(3) -0.05(3)
C5_36 0.22(4) 0.18(3) 0.12(3) 0.10(2) -0.02(3) -0.05(3)
C6_36 0.21(4) 0.18(3) 0.12(3) 0.10(2) -0.02(3) -0.05(3)
C7_36 0.21(4) 0.18(3) 0.12(3) 0.10(2) -0.03(3) -0.05(3)
C8_36 0.22(4) 0.18(3) 0.12(3) 0.10(2) -0.02(3) -0.05(3)
C9_36 0.22(4) 0.19(4) 0.14(3) 0.09(3) -0.02(3) -0.04(3)
C1_38 0.157(10) 0.133(10) 0.073(9) -0.020(10) 0.024(10) -0.100(9)
C2_38 0.157(13) 0.132(12) 0.078(12) -0.019(12) 0.018(12) -0.102(11)
C3_38 0.162(15) 0.133(13) 0.090(13) -0.019(13) 0.008(13) -0.100(11)
C4_38 0.166(17) 0.133(14) 0.098(15) -0.019(15) 0.003(15) -0.097(13)
C5_38 0.168(18) 0.135(15) 0.103(16) -0.018(16) 0.001(16) -0.093(14)
C6_38 0.168(17) 0.135(15) 0.102(16) -0.017(16) 0.001(16) -0.093(14)
C7_38 0.167(17) 0.135(16) 0.098(16) -0.016(16) 0.001(16) -0.095(14)
C8_38 0.164(16) 0.133(15) 0.093(15) -0.016(15) 0.004(15) -0.099(13)
C9_38 0.17(2) 0.131(18) 0.09(2) -0.01(2) 0.00(2) -0.102(17)

loop_
_atom_type_symbol
_atom_type_description
_atom_type_scat_dispersion_real
_atom_type_scat_dispersion_imag
_atom_type_scat_source
C C 0.0033 0.0016 'International Tables Vol C Tables 4.2.6.8 and 6.1.1.4'
H H 0.0000 0.0000 'International Tables Vol C Tables 4.2.6.8 and 6.1.1.4'
Ag Ag -0.8971 1.1015 'International Tables Vol C Tables 4.2.6.8 and 6.1.1.4'
Au Au -2.0133 8.8022 'International Tables Vol C Tables 4.2.6.8 and 6.1.1.4'
Cl Cl 0.1484 0.1585 'International Tables Vol C Tables 4.2.6.8 and 6.1.1.4'

loop_
_geom_angle_atom_site_label_1
_geom_angle_atom_site_label_2
_geom_angle_atom_site_label_3
_geom_angle
_geom_angle_site_symmetry_1
_geom_angle_site_symmetry_3
_geom_angle_publ_flag
Cl9 Ag1 Cl10 118.5(5) . . ?
Cl9 Ag1 Au29 155.0(3) . . ?
Cl10 Ag1 Au29 86.3(3) . . ?
Cl9 Ag1 Au33 93.0(3) . . ?
Cl10 Ag1 Au33 148.3(4) . . ?
Au29 Ag1 Au33 62.14(11) . . ?
Cl9 Ag1 Au30 111.4(3) . . ?
Cl10 Ag1 Au30 109.1(3) . . ?
Au29 Ag1 Au30 58.37(10) . . ?
Au33 Ag1 Au30 57.52(10) . . ?
Cl9 Ag1 Au21 110.7(3) . . ?
Cl10 Ag1 Au21 105.2(3) . . ?
Au29 Ag1 Au21 54.96(10) . . ?
Au33 Ag1 Au21 55.89(10) . . ?
Au30 Ag1 Au21 100.22(15) . . ?
Cl9 Ag1 Ag24 140.2(3) . . ?
Cl10 Ag1 Ag24 53.3(3) . . ?
Au29 Ag1 Ag24 56.57(12) . . ?
Au33 Ag1 Ag24 105.22(16) . . ?
Au30 Ag1 Ag24 55.98(11) . . ?
Au21 Ag1 Ag24 108.77(16) . . ?
Cl9 Ag1 Ag18 53.3(3) . . ?
Cl10 Ag1 Ag18 133.1(3) . . ?
Au29 Ag1 Ag18 108.20(15) . . ?
Au33 Ag1 Ag18 62.27(12) . . ?
Au30 Ag1 Ag18 116.54(16) . . ?
Au21 Ag1 Ag18 57.49(11) . . ?
Ag24 Ag1 Ag18 164.7(2) . . ?
Cl9 Ag1 Au34 83.8(3) . . ?
Cl10 Ag1 Au34 80.9(3) . . ?
Au29 Ag1 Au34 97.99(13) . . ?
Au33 Ag1 Au34 100.23(12) . . ?
Au30 Ag1 Au34 152.34(17) . . ?
Au21 Ag1 Au34 52.15(9) . . ?
Ag24 Ag1 Au34 125.67(15) . . ?
Ag18 Ag1 Au34 53.47(10) . . ?
Cl9 Ag1 Ag36 57.2(3) . . ?
Cl10 Ag1 Ag36 146.2(3) . . ?
Au29 Ag1 Ag36 104.52(16) . . ?
Au33 Ag1 Ag36 54.19(11) . . ?
Au30 Ag1 Ag36 55.59(11) . . ?
Au21 Ag1 Ag36 107.19(14) . . ?
Ag24 Ag1 Ag36 106.11(15) . . ?
Ag18 Ag1 Ag36 74.53(12) . . ?
Au34 Ag1 Ag36 127.58(13) . . ?
Cl10 Ag2 Cl6 125.0(4) . . ?
Cl10 Ag2 Au34 88.7(3) . . ?
Cl6 Ag2 Au34 146.3(3) . . ?
Cl10 Ag2 Au20 149.7(3) . . ?
Cl6 Ag2 Au20 85.0(3) . . ?
Au34 Ag2 Au20 61.26(9) . . ?
Cl10 Ag2 Au19 111.3(4) . . ?
Cl6 Ag2 Au19 105.2(3) . . ?
Au34 Ag2 Au19 57.55(9) . . ?
Au20 Ag2 Au19 57.01(9) . . ?
Cl10 Ag2 Au21 105.7(3) . . ?
Cl6 Ag2 Au21 107.2(3) . . ?
Au34 Ag2 Au21 54.92(9) . . ?
Au20 Ag2 Au21 55.40(9) . . ?
Au19 Ag2 Au21 99.49(11) . . ?
Cl10 Ag2 Au29 80.8(3) . . ?
Cl6 Ag2 Au29 86.8(3) . . ?
Au34 Ag2 Au29 97.90(12) . . ?
Au20 Ag2 Au29 98.87(13) . . ?
Au19 Ag2 Au29 150.85(13) . . ?
Au21 Ag2 Au29 51.36(9) . . ?
Cl10 Ag2 Ag4 132.3(4) . . ?
Cl6 Ag2 Ag4 51.1(3) . . ?
Au34 Ag2 Ag4 106.59(14) . . ?
Au20 Ag2 Ag4 61.05(11) . . ?
Au19 Ag2 Ag4 115.06(14) . . ?
Au21 Ag2 Ag4 56.35(11) . . ?
Au29 Ag2 Ag4 52.86(11) . . ?
Cl10 Ag2 Ag9 56.8(3) . . ?
Cl6 Ag2 Ag9 142.6(3) . . ?
Au34 Ag2 Ag9 54.85(10) . . ?
Au20 Ag2 Ag9 103.05(14) . . ?
Au19 Ag2 Ag9 54.89(11) . . ?
Au21 Ag2 Ag9 107.20(13) . . ?
Au29 Ag2 Ag9 126.59(15) . . ?
Ag4 Ag2 Ag9 161.22(14) . . ?
Cl2 Ag3 Cl3 118.7(5) . . ?
Cl2 Ag3 Au20 89.4(3) . . ?
Cl3 Ag3 Au20 151.9(3) . . ?
Cl2 Ag3 Au39 151.4(3) . . ?
Cl3 Ag3 Au39 90.0(3) . . ?
Au20 Ag3 Au39 62.00(11) . . ?
Cl2 Ag3 Au38 109.6(3) . . ?
Cl3 Ag3 Au38 107.2(3) . . ?
Au20 Ag3 Au38 57.55(10) . . ?
Au39 Ag3 Au38 57.64(10) . . ?
Cl2 Ag3 Au21 108.9(3) . . ?
Cl3 Ag3 Au21 110.7(3) . . ?
Au20 Ag3 Au21 56.06(9) . . ?
Au39 Ag3 Au21 55.14(9) . . ?
Au38 Ag3 Au21 100.07(14) . . ?
Cl2 Ag3 Au22 83.9(3) . . ?
Cl3 Ag3 Au22 84.3(3) . . ?
Au20 Ag3 Au22 101.24(12) . . ?
Au39 Ag3 Au22 99.45(13) . . ?
Au38 Ag3 Au22 153.35(16) . . ?
Au21 Ag3 Au22 53.33(9) . . ?
Cl2 Ag3 Ag4 51.9(3) . . ?
Cl3 Ag3 Ag4 136.4(3) . . ?
Au20 Ag3 Ag4 61.37(11) . . ?
Au39 Ag3 Ag4 107.46(15) . . ?
Au38 Ag3 Ag4 115.95(15) . . ?
Au21 Ag3 Ag4 57.00(10) . . ?
Au22 Ag3 Ag4 54.08(10) . . ?
Cl2 Ag3 Ag37 142.0(3) . . ?
Cl3 Ag3 Ag37 52.7(3) . . ?
Au20 Ag3 Ag37 104.72(16) . . ?
Au39 Ag3 Ag37 55.87(11) . . ?
Au38 Ag3 Ag37 55.45(11) . . ?
Au21 Ag3 Ag37 108.14(15) . . ?
Au22 Ag3 Ag37 125.82(14) . . ?
Ag4 Ag3 Ag37 163.20(19) . . ?
Cl2 Ag3 Ag30 135.2(3) . . ?
Cl3 Ag3 Ag30 52.8(3) . . ?
Au20 Ag3 Ag30 108.92(15) . . ?
Au39 Ag3 Ag30 60.91(12) . . ?
Au38 Ag3 Ag30 114.71(15) . . ?
Au21 Ag3 Ag30 57.93(10) . . ?
Au22 Ag3 Ag30 53.15(10) . . ?
Ag4 Ag3 Ag30 101.04(13) . . ?
Ag37 Ag3 Ag30 73.56(12) . . ?
Cl2 Ag3 Ag11 54.8(3) . . ?
Cl3 Ag3 Ag11 140.2(3) . . ?
Au20 Ag3 Ag11 54.44(11) . . ?
Au39 Ag3 Ag11 104.10(15) . . ?
Au38 Ag3 Ag11 55.56(11) . . ?
Au21 Ag3 Ag11 107.79(14) . . ?
Au22 Ag3 Ag11 128.14(13) . . ?
Ag4 Ag3 Ag11 74.84(12) . . ?
Ag37 Ag3 Ag11 105.55(15) . . ?
Ag30 Ag3 Ag11 163.02(18) . . ?
Cl6 Ag4 Cl2 115.3(4) . . ?
Cl6 Ag4 Au29 94.6(3) . . ?
Cl2 Ag4 Au29 149.9(3) . . ?
Cl6 Ag4 Au22 156.4(3) . . ?
Cl2 Ag4 Au22 88.0(3) . . ?
Au29 Ag4 Au22 61.97(9) . . ?
Cl6 Ag4 Au28 114.5(3) . . ?
Cl2 Ag4 Au28 108.2(3) . . ?
Au29 Ag4 Au28 57.51(10) . . ?
Au22 Ag4 Au28 56.83(9) . . ?
Cl6 Ag4 Au21 110.1(3) . . ?
Cl2 Ag4 Au21 108.5(3) . . ?
Au29 Ag4 Au21 54.80(9) . . ?
Au22 Ag4 Au21 55.41(9) . . ?
Au28 Ag4 Au21 98.91(12) . . ?
Cl6 Ag4 Au20 80.7(3) . . ?
Cl2 Ag4 Au20 83.4(3) . . ?
Au29 Ag4 Au20 99.82(14) . . ?
Au22 Ag4 Au20 99.70(12) . . ?
Au28 Ag4 Au20 152.17(14) . . ?
Au21 Ag4 Au20 53.27(9) . . ?
Cl6 Ag4 Ag21 59.6(3) . . ?
Cl2 Ag4 Ag21 140.6(3) . . ?
Au29 Ag4 Ag21 57.07(11) . . ?
Au22 Ag4 Ag21 104.99(14) . . ?
Au28 Ag4 Ag21 55.55(11) . . ?
Au21 Ag4 Ag21 109.43(15) . . ?
Au20 Ag4 Ag21 128.82(17) . . ?
Cl6 Ag4 Ag3 131.1(3) . . ?
Cl2 Ag4 Ag3 51.5(3) . . ?
Au29 Ag4 Ag3 106.95(13) . . ?
Au22 Ag4 Ag3 60.33(10) . . ?
Au28 Ag4 Ag3 114.14(15) . . ?
Au21 Ag4 Ag3 56.96(10) . . ?
Au20 Ag4 Ag3 53.13(10) . . ?
Ag21 Ag4 Ag3 163.51(16) . . ?
Cl6 Ag4 Ag2 52.5(3) . . ?
Cl2 Ag4 Ag2 134.8(3) . . ?
Au29 Ag4 Ag2 62.00(12) . . ?
Au22 Ag4 Ag2 108.96(15) . . ?
Au28 Ag4 Ag2 116.27(14) . . ?
Au21 Ag4 Ag2 57.83(11) . . ?
Au20 Ag4 Ag2 53.13(10) . . ?
Ag21 Ag4 Ag2 76.47(14) . . ?
Ag3 Ag4 Ag2 100.32(15) . . ?
C1_18 Ag5 C2_18 26.3(6) . . ?
C1_18 Ag5 Au15 144.2(8) . . ?
C2_18 Ag5 Au15 170.2(7) . . ?
C1_18 Ag5 Au38 116.5(13) . . ?
C2_18 Ag5 Au38 123.4(9) . . ?
Au15 Ag5 Au38 58.45(9) . . ?
C1_18 Ag5 Au37 88.0(8) . . ?
C2_18 Ag5 Au37 113.4(7) . . ?
Au15 Ag5 Au37 58.45(9) . . ?
Au38 Ag5 Au37 57.94(9) . . ?
C1_18 Ag5 Au40 88.8(12) . . ?
C2_18 Ag5 Au40 76.0(9) . . ?
Au15 Ag5 Au40 110.47(14) . . ?
Au38 Ag5 Au40 57.65(10) . . ?
Au37 Ag5 Au40 104.78(13) . . ?
C1_18 Ag5 Ag10 94.5(11) . . ?
C2_18 Ag5 Ag10 113.7(9) . . ?
Au15 Ag5 Ag10 57.95(12) . . ?
Au38 Ag5 Ag10 104.82(15) . . ?
Au37 Ag5 Ag10 57.03(12) . . ?
Au40 Ag5 Ag10 161.27(16) . . ?
C1_18 Ag5 Ag11 155.0(11) . . ?
C2_18 Ag5 Ag11 132.6(8) . . ?
Au15 Ag5 Ag11 57.17(11) . . ?
Au38 Ag5 Ag11 57.25(10) . . ?
Au37 Ag5 Ag11 104.49(14) . . ?
Au40 Ag5 Ag11 67.30(12) . . ?
Ag10 Ag5 Ag11 110.46(15) . . ?
C1_18 Ag5 Au16 137.3(13) . . ?
C2_18 Ag5 Au16 127.1(9) . . ?
Au15 Ag5 Au16 56.48(9) . . ?
Au38 Ag5 Au16 105.40(12) . . ?
Au37 Ag5 Au16 108.83(14) . . ?
Au40 Ag5 Au16 121.88(15) . . ?
Ag10 Ag5 Au16 66.26(12) . . ?
Ag11 Ag5 Au16 59.24(10) . . ?
C1_18 Ag5 Ag38 60.6(12) . . ?
C2_18 Ag5 Ag38 73.6(9) . . ?
Au15 Ag5 Ag38 103.04(13) . . ?
Au38 Ag5 Ag38 55.91(10) . . ?
Au37 Ag5 Ag38 55.27(10) . . ?
Au40 Ag5 Ag38 58.67(11) . . ?
Ag10 Ag5 Ag38 107.29(16) . . ?
Ag11 Ag5 Ag38 108.79(15) . . ?
Au16 Ag5 Ag38 159.27(15) . . ?
C1_18 Ag5 Au44 35.7(7) . . ?
C2_18 Ag5 Au44 62.0(7) . . ?
Au15 Ag5 Au44 108.53(14) . . ?
Au38 Ag5 Au44 99.86(12) . . ?
Au37 Ag5 Au44 54.01(9) . . ?
Au40 Ag5 Au44 106.38(12) . . ?
Ag10 Ag5 Au44 67.85(12) . . ?
Ag11 Ag5 Au44 156.57(15) . . ?
Au16 Ag5 Au44 131.74(16) . . ?
Ag38 Ag5 Au44 53.18(10) . . ?
C1_23 Ag6 C1_24 112.8(14) . . ?
C1_23 Ag6 Cl6 108.2(8) . . ?
C1_24 Ag6 Cl6 105.5(12) . . ?
C1_23 Ag6 Au15 83.1(8) . . ?
C1_24 Ag6 Au15 105.1(13) . . ?
Cl6 Ag6 Au15 139.7(3) . . ?
C1_23 Ag6 Au20 106.5(12) . . ?
C1_24 Ag6 Au20 134.4(9) . . ?
Cl6 Ag6 Au20 82.7(2) . . ?
Au15 Ag6 Au20 57.12(9) . . ?
C1_23 Ag6 Au19 141.1(8) . . ?
C1_24 Ag6 Au19 77.6(10) . . ?
Cl6 Ag6 Au19 104.3(3) . . ?
Au15 Ag6 Au19 58.14(9) . . ?
Au20 Ag6 Au19 57.10(9) . . ?
C1_23 Ag6 Ag7 101.9(9) . . ?
C1_24 Ag6 Ag7 48.5(12) . . ?
Cl6 Ag6 Ag7 146.9(3) . . ?
Au15 Ag6 Ag7 56.67(11) . . ?
Au20 Ag6 Ag7 101.98(14) . . ?
Au19 Ag6 Ag7 55.61(11) . . ?
C1_23 Ag6 Ag11 50.5(12) . . ?
C1_24 Ag6 Ag11 153.8(10) . . ?
Cl6 Ag6 Ag11 99.6(3) . . ?
Au15 Ag6 Ag11 57.28(11) . . ?
Au20 Ag6 Ag11 55.92(10) . . ?
Au19 Ag6 Ag11 103.59(13) . . ?
Ag7 Ag6 Ag11 110.21(15) . . ?
C1_23 Ag6 Au16 36.3(7) . . ?
C1_24 Ag6 Au16 95.7(9) . . ?
Cl6 Ag6 Au16 144.4(3) . . ?
Au15 Ag6 Au16 55.30(9) . . ?
Au20 Ag6 Au16 102.71(12) . . ?
Au19 Ag6 Au16 108.09(13) . . ?
Ag7 Ag6 Au16 67.26(12) . . ?
Ag11 Ag6 Au16 58.73(11) . . ?
C1_24 Ag7 C1_5 107.3(18) . . ?
C1_24 Ag7 C2_24 27.1(6) . . ?
C1_5 Ag7 C2_24 108.2(12) . . ?
C1_24 Ag7 Au19 81.6(10) . . ?
C1_5 Ag7 Au19 114.4(10) . . ?
C2_24 Ag7 Au19 105.2(8) . . ?
C1_24 Ag7 Au15 109.7(16) . . ?
C1_5 Ag7 Au15 140.3(8) . . ?
C2_24 Ag7 Au15 111.2(8) . . ?
Au19 Ag7 Au15 58.79(9) . . ?
C1_24 Ag7 Au17 141.1(8) . . ?
C1_5 Ag7 Au17 84.3(9) . . ?
C2_24 Ag7 Au17 164.4(9) . . ?
Au19 Ag7 Au17 60.19(9) . . ?
Au15 Ag7 Au17 57.72(9) . . ?
C1_24 Ag7 Au1 147.1(16) . . ?
C1_5 Ag7 Au1 41.6(7) . . ?
C2_24 Ag7 Au1 134.8(8) . . ?
Au19 Ag7 Au1 117.54(14) . . ?
Au15 Ag7 Au1 103.14(12) . . ?
Au17 Ag7 Au1 60.75(10) . . ?
C1_24 Ag7 Ag8 98.4(11) . . ?
C1_5 Ag7 Ag8 54.8(10) . . ?
C2_24 Ag7 Ag8 121.8(7) . . ?
Au19 Ag7 Ag8 59.62(12) . . ?
Au15 Ag7 Ag8 105.47(14) . . ?
Au17 Ag7 Ag8 57.61(11) . . ?
Au1 Ag7 Ag8 73.12(14) . . ?
C1_24 Ag7 Ag6 53.3(16) . . ?
C1_5 Ag7 Ag6 158.1(7) . . ?
C2_24 Ag7 Ag6 60.1(8) . . ?
Au19 Ag7 Ag6 57.49(11) . . ?
Au15 Ag7 Ag6 56.55(11) . . ?
Au17 Ag7 Ag6 104.98(14) . . ?
Au1 Ag7 Ag6 159.40(16) . . ?
Ag8 Ag7 Ag6 113.26(16) . . ?
C1_24 Ag7 Au41 39.0(9) . . ?
C1_5 Ag7 Au41 90.8(7) . . ?
C2_24 Ag7 Au41 65.5(7) . . ?
Au19 Ag7 Au41 56.03(9) . . ?
Au15 Ag7 Au41 109.42(14) . . ?
Au17 Ag7 Au41 106.15(13) . . ?
Au1 Ag7 Au41 128.46(16) . . ?
Ag8 Ag7 Au41 60.46(11) . . ?
Ag6 Ag7 Au41 67.71(12) . . ?
C1_24 Ag7 Ag10 151.1(14) . . ?
C1_5 Ag7 Ag10 96.5(7) . . ?
C2_24 Ag7 Ag10 129.2(7) . . ?
Au19 Ag7 Ag10 103.57(13) . . ?
Au15 Ag7 Ag10 54.18(10) . . ?
Au17 Ag7 Ag10 55.76(10) . . ?
Au1 Ag7 Ag10 54.96(11) . . ?
Ag8 Ag7 Ag10 108.78(15) . . ?
Ag6 Ag7 Ag10 105.19(16) . . ?
Au41 Ag7 Ag10 159.41(14) . . ?
C1_6 Ag8 C1_5 106.4(14) . . ?
C1_6 Ag8 C2_5 102.2(12) . . ?
C1_5 Ag8 C2_5 26.1(5) . . ?
C1_6 Ag8 Au17 109.2(12) . . ?
C1_5 Ag8 Au17 84.3(6) . . ?
C2_5 Ag8 Au17 109.8(6) . . ?
C1_6 Ag8 Au19 139.2(9) . . ?
C1_5 Ag8 Au19 110.7(11) . . ?
C2_5 Ag8 Au19 118.6(7) . . ?
Au17 Ag8 Au19 59.52(10) . . ?
C1_6 Ag8 Au18 83.8(10) . . ?
C1_5 Ag8 Au18 141.0(6) . . ?
C2_5 Ag8 Au18 166.9(6) . . ?
Au17 Ag8 Au18 57.07(9) . . ?
Au19 Ag8 Au18 56.56(10) . . ?
C1_6 Ag8 Ag7 155.1(9) . . ?
C1_5 Ag8 Ag7 53.9(11) . . ?
C2_5 Ag8 Ag7 66.9(6) . . ?
Au17 Ag8 Ag7 58.47(11) . . ?
Au19 Ag8 Ag7 56.88(12) . . ?
Au18 Ag8 Ag7 102.88(16) . . ?
C1_6 Ag8 Au10 41.9(7) . . ?
C1_5 Ag8 Au10 147.8(12) . . ?
C2_5 Ag8 Au10 134.7(6) . . ?
Au17 Ag8 Au10 108.74(13) . . ?
Au19 Ag8 Au10 101.12(14) . . ?
Au18 Ag8 Au10 56.71(9) . . ?
Ag7 Ag8 Au10 157.60(18) . . ?
C1_6 Ag8 Au41 139.1(11) . . ?
C1_5 Ag8 Au41 91.9(10) . . ?
C2_5 Ag8 Au41 78.5(7) . . ?
Au17 Ag8 Au41 108.86(15) . . ?
Au19 Ag8 Au41 56.24(9) . . ?
Au18 Ag8 Au41 104.74(15) . . ?
Ag7 Ag8 Au41 63.01(12) . . ?
Au10 Ag8 Au41 110.26(14) . . ?
C1_6 Ag8 Ag15 51.3(12) . . ?
C1_5 Ag8 Ag15 102.2(9) . . ?
C2_5 Ag8 Ag15 120.4(7) . . ?
Au17 Ag8 Ag15 57.96(11) . . ?
Au19 Ag8 Ag15 103.57(14) . . ?
Au18 Ag8 Ag15 54.68(11) . . ?
Ag7 Ag8 Ag15 113.37(16) . . ?
Au10 Ag8 Ag15 64.48(11) . . ?
Au41 Ag8 Ag15 158.89(17) . . ?
C1_6 Ag8 Ag9 96.6(8) . . ?
C1_5 Ag8 Ag9 152.8(11) . . ?
C2_5 Ag8 Ag9 134.8(7) . . ?
Au17 Ag8 Ag9 101.92(14) . . ?
Au19 Ag8 Ag9 54.18(11) . . ?
Au18 Ag8 Ag9 54.56(10) . . ?
Ag7 Ag8 Ag9 106.84(17) . . ?
Au10 Ag8 Ag9 55.20(11) . . ?
Au41 Ag8 Ag9 60.97(11) . . ?
Ag15 Ag8 Ag9 103.44(14) . . ?
C1_4 Ag9 C1_3 112.6(14) . . ?
C1_4 Ag9 Au34 143.8(8) . . ?
C1_3 Ag9 Au34 103.6(11) . . ?
C1_4 Ag9 Cl10 86.0(14) . . ?
C1_3 Ag9 Cl10 108.8(9) . . ?
Au34 Ag9 Cl10 83.5(3) . . ?
C1_4 Ag9 Au19 91.9(6) . . ?
C1_3 Ag9 Au19 138.6(8) . . ?
Au34 Ag9 Au19 58.18(9) . . ?
Cl10 Ag9 Au19 105.6(3) . . ?
C1_4 Ag9 Au18 126.3(12) . . ?
C1_3 Ag9 Au18 81.6(8) . . ?
Au34 Ag9 Au18 56.84(9) . . ?
Cl10 Ag9 Au18 140.3(3) . . ?
Au19 Ag9 Au18 57.11(9) . . ?
C1_4 Ag9 Au10 97.0(13) . . ?
C1_3 Ag9 Au10 42.8(9) . . ?
Au34 Ag9 Au10 109.10(12) . . ?
Cl10 Ag9 Au10 150.2(3) . . ?
Au19 Ag9 Au10 103.88(13) . . ?
Au18 Ag9 Au10 57.77(9) . . ?
C1_4 Ag9 Ag17 159.9(9) . . ?
C1_3 Ag9 Ag17 47.3(11) . . ?
Au34 Ag9 Ag17 56.33(11) . . ?
Cl10 Ag9 Ag17 100.8(3) . . ?
Au19 Ag9 Ag17 104.20(13) . . ?
Au18 Ag9 Ag17 57.57(10) . . ?
Au10 Ag9 Ag17 67.81(12) . . ?
C1_4 Ag9 Ag2 92.9(11) . . ?
C1_3 Ag9 Ag2 146.4(11) . . ?
Au34 Ag9 Ag2 54.66(10) . . ?
Cl10 Ag9 Ag2 49.3(3) . . ?
Au19 Ag9 Ag2 56.64(11) . . ?
Au18 Ag9 Ag2 101.18(13) . . ?
Au10 Ag9 Ag2 158.55(15) . . ?
Ag17 Ag9 Ag2 105.92(15) . . ?
C1_4 Ag9 Au41 37.5(6) . . ?
C1_3 Ag9 Au41 143.5(11) . . ?
Au34 Ag9 Au41 108.32(14) . . ?
Cl10 Ag9 Au41 92.1(3) . . ?
Au19 Ag9 Au41 54.73(8) . . ?
Au18 Ag9 Au41 101.45(12) . . ?
Au10 Ag9 Au41 108.31(13) . . ?
Ag17 Ag9 Au41 158.00(14) . . ?
Ag2 Ag9 Au41 69.39(11) . . ?
C1_4 Ag9 Ag8 71.4(12) . . ?
C1_3 Ag9 Ag8 100.3(9) . . ?
Au34 Ag9 Ag8 101.63(13) . . ?
Cl10 Ag9 Ag8 148.4(3) . . ?
Au19 Ag9 Ag8 55.14(11) . . ?
Au18 Ag9 Ag8 55.03(10) . . ?
Au10 Ag9 Ag8 57.46(11) . . ?
Ag17 Ag9 Ag8 108.01(14) . . ?
Ag2 Ag9 Ag8 108.69(15) . . ?
Au41 Ag9 Ag8 56.55(10) . . ?
C1_20 Ag10 C2_20 27.9(5) . . ?
C1_20 Ag10 C1_10 118.3(16) . . ?
C2_20 Ag10 C1_10 95.8(14) . . ?
C1_20 Ag10 Au37 131.6(13) . . ?
C2_20 Ag10 Au37 143.9(10) . . ?
C1_10 Ag10 Au37 109.4(12) . . ?
C1_20 Ag10 Au15 87.8(8) . . ?
C2_20 Ag10 Au15 115.4(7) . . ?
C1_10 Ag10 Au15 140.0(10) . . ?
Au37 Ag10 Au15 58.64(9) . . ?
C1_20 Ag10 Au1 108.1(15) . . ?
C2_20 Ag10 Au1 103.3(9) . . ?
C1_10 Ag10 Au1 42.3(8) . . ?
Au37 Ag10 Au1 112.70(15) . . ?
Au15 Ag10 Au1 103.30(13) . . ?
C1_20 Ag10 Au17 133.7(10) . . ?
C2_20 Ag10 Au17 154.5(10) . . ?
C1_10 Ag10 Au17 83.9(11) . . ?
Au37 Ag10 Au17 57.07(9) . . ?
Au15 Ag10 Au17 57.03(9) . . ?
Au1 Ag10 Au17 59.99(10) . . ?
C1_20 Ag10 Ag5 74.4(14) . . ?
C2_20 Ag10 Ag5 87.7(9) . . ?
C1_10 Ag10 Ag5 154.0(8) . . ?
Au37 Ag10 Ag5 58.44(11) . . ?
Au15 Ag10 Ag5 57.06(11) . . ?
Au1 Ag10 Ag5 160.35(17) . . ?
Au17 Ag10 Ag5 103.66(14) . . ?
C1_20 Ag10 Ag14 168.8(8) . . ?
C2_20 Ag10 Ag14 140.9(7) . . ?
C1_10 Ag10 Ag14 53.5(12) . . ?
Au37 Ag10 Ag14 55.82(11) . . ?
Au15 Ag10 Ag14 103.28(14) . . ?
Au1 Ag10 Ag14 71.45(13) . . ?
Au17 Ag10 Ag14 56.35(11) . . ?
Ag5 Ag10 Ag14 109.94(15) . . ?
C1_20 Ag10 Ag7 81.9(12) . . ?
C2_20 Ag10 Ag7 101.1(9) . . ?
C1_10 Ag10 Ag7 97.3(8) . . ?
Au37 Ag10 Ag7 100.86(13) . . ?
Au15 Ag10 Ag7 54.35(10) . . ?
Au1 Ag10 Ag7 54.98(11) . . ?
Au17 Ag10 Ag7 53.87(10) . . ?
Ag5 Ag10 Ag7 107.36(16) . . ?
Ag14 Ag10 Ag7 105.89(15) . . ?
C1_31 Ag11 C1_23 106.8(13) . . ?
C1_31 Ag11 Cl2 95.7(3) . . ?
C1_23 Ag11 Cl2 113.1(8) . . ?
C1_31 Ag11 Au20 140.46(15) . . ?
C1_23 Ag11 Au20 109.0(13) . . ?
Cl2 Ag11 Au20 85.4(3) . . ?
C1_31 Ag11 Au15 112.15(15) . . ?
C1_23 Ag11 Au15 83.2(10) . . ?
Cl2 Ag11 Au15 142.5(3) . . ?
Au20 Ag11 Au15 57.19(10) . . ?
C1_31 Ag11 Au38 84.48(11) . . ?
C1_23 Ag11 Au38 139.8(9) . . ?
Cl2 Ag11 Au38 103.6(3) . . ?
Au20 Ag11 Au38 57.19(9) . . ?
Au15 Ag11 Au38 57.28(10) . . ?
C1_31 Ag11 Au16 91.50(12) . . ?
C1_23 Ag11 Au16 37.9(8) . . ?
Cl2 Ag11 Au16 150.6(3) . . ?
Au20 Ag11 Au16 106.68(15) . . ?
Au15 Ag11 Au16 56.42(10) . . ?
Au38 Ag11 Au16 105.42(14) . . ?
C1_31 Ag11 Ag6 153.89(18) . . ?
C1_23 Ag11 Ag6 51.8(13) . . ?
Cl2 Ag11 Ag6 106.3(3) . . ?
Au20 Ag11 Ag6 57.20(11) . . ?
Au15 Ag11 Ag6 56.23(11) . . ?
Au38 Ag11 Ag6 103.26(15) . . ?
Au16 Ag11 Ag6 62.45(12) . . ?
C1_31 Ag11 Ag5 56.93(11) . . ?
C1_23 Ag11 Ag5 97.5(8) . . ?
Cl2 Ag11 Ag5 144.6(3) . . ?
Au20 Ag11 Ag5 101.81(15) . . ?
Au15 Ag11 Ag5 55.24(11) . . ?
Au38 Ag11 Ag5 55.98(10) . . ?
Au16 Ag11 Ag5 60.50(11) . . ?
Ag6 Ag11 Ag5 106.64(17) . . ?
C1_31 Ag11 Ag3 97.57(13) . . ?
C1_23 Ag11 Ag3 152.0(11) . . ?
Cl2 Ag11 Ag3 49.4(3) . . ?
Au20 Ag11 Ag3 54.17(10) . . ?
Au15 Ag11 Ag3 100.60(14) . . ?
Au38 Ag11 Ag3 54.93(10) . . ?
Au16 Ag11 Ag3 157.01(17) . . ?
Ag6 Ag11 Ag3 107.33(14) . . ?
Ag5 Ag11 Ag3 107.54(14) . . ?
C1_15 Ag12 C1_16 128.7(14) . . ?
C1_15 Ag12 Au36 112.5(12) . . ?
C1_16 Ag12 Au36 115.4(11) . . ?
C1_15 Ag12 Au4 140.6(7) . . ?
C1_16 Ag12 Au4 82.3(10) . . ?
Au36 Ag12 Au4 58.37(10) . . ?
C1_15 Ag12 Au9 120.6(12) . . ?
C1_16 Ag12 Au9 45.1(12) . . ?
Au36 Ag12 Au9 118.21(14) . . ?
Au4 Ag12 Au9 60.80(10) . . ?
C1_15 Ag12 Au5 42.2(7) . . ?
C1_16 Ag12 Au5 128.1(12) . . ?
Au36 Ag12 Au5 109.68(14) . . ?
Au4 Ag12 Au5 101.31(12) . . ?
Au9 Ag12 Au5 91.35(14) . . ?
C1_15 Ag12 Ag13 154.0(9) . . ?
C1_16 Ag12 Ag13 56.5(11) . . ?
Au36 Ag12 Ag13 59.58(12) . . ?
Au4 Ag12 Ag13 59.79(11) . . ?
Au9 Ag12 Ag13 81.77(15) . . ?
Au5 Ag12 Ag13 160.90(15) . . ?
C1_15 Ag12 Au35 85.2(8) . . ?
C1_16 Ag12 Au35 136.9(10) . . ?
Au36 Ag12 Au35 57.07(9) . . ?
Au4 Ag12 Au35 57.01(9) . . ?
Au9 Ag12 Au35 97.42(13) . . ?
Au5 Ag12 Au35 56.90(9) . . ?
Ag13 Ag12 Au35 106.13(14) . . ?
C1_15 Ag12 Ag22 54.5(12) . . ?
C1_16 Ag12 Ag22 162.3(12) . . ?
Au36 Ag12 Ag22 57.98(12) . . ?
Au4 Ag12 Ag22 104.27(14) . . ?
Au9 Ag12 Ag22 152.10(16) . . ?
Au5 Ag12 Ag22 67.42(13) . . ?
Ag13 Ag12 Ag22 112.27(18) . . ?
Au35 Ag12 Ag22 56.21(11) . . ?
C1_1 Ag13 C1_19 110.2(14) . . ?
C1_1 Ag13 C1_16 109.4(14) . . ?
C1_19 Ag13 C1_16 110.3(15) . . ?
C1_1 Ag13 Au36 134.0(8) . . ?
C1_19 Ag13 Au36 79.9(8) . . ?
C1_16 Ag13 Au36 108.1(11) . . ?
C1_1 Ag13 Au4 106.3(12) . . ?
C1_19 Ag13 Au4 135.9(7) . . ?
C1_16 Ag13 Au4 78.8(10) . . ?
Au36 Ag13 Au4 56.94(9) . . ?
C1_1 Ag13 Au37 79.2(9) . . ?
C1_19 Ag13 Au37 106.9(10) . . ?
C1_16 Ag13 Au37 135.2(10) . . ?
Au36 Ag13 Au37 55.42(9) . . ?
Au4 Ag13 Au37 57.05(9) . . ?
C1_1 Ag13 Ag12 155.2(11) . . ?
C1_19 Ag13 Ag12 92.9(8) . . ?
C1_16 Ag13 Ag12 51.7(11) . . ?
Au36 Ag13 Ag12 56.97(12) . . ?
Au4 Ag13 Ag12 58.10(11) . . ?
Au37 Ag13 Ag12 103.11(14) . . ?
C1_1 Ag13 Ag14 50.2(12) . . ?
C1_19 Ag13 Ag14 152.0(10) . . ?
C1_16 Ag13 Ag14 96.4(11) . . ?
Au36 Ag13 Ag14 100.29(13) . . ?
Au4 Ag13 Ag14 56.17(10) . . ?
Au37 Ag13 Ag14 54.50(11) . . ?
Ag12 Ag13 Ag14 110.88(16) . . ?
C1_1 Ag13 Au44 40.2(7) . . ?
C1_19 Ag13 Au44 86.4(9) . . ?
C1_16 Ag13 Au44 149.6(11) . . ?
Au36 Ag13 Au44 99.56(13) . . ?
Au4 Ag13 Au44 107.23(12) . . ?
Au37 Ag13 Au44 54.77(8) . . ?
Ag12 Ag13 Au44 156.12(17) . . ?
Ag14 Ag13 Au44 65.78(12) . . ?
C1_1 Ag13 Ag38 94.7(8) . . ?
C1_19 Ag13 Ag38 51.5(10) . . ?
C1_16 Ag13 Ag38 154.6(12) . . ?
Au36 Ag13 Ag38 55.60(11) . . ?
Au4 Ag13 Ag38 102.38(14) . . ?
Au37 Ag13 Ag38 55.61(10) . . ?
Ag12 Ag13 Ag38 106.97(17) . . ?
Ag14 Ag13 Ag38 105.30(15) . . ?
Au44 Ag13 Ag38 54.87(11) . . ?
C1_1 Ag14 Cl1 119.4(8) . . ?
C1_1 Ag14 C1_10 107.2(15) . . ?
Cl1 Ag14 C1_10 92.0(14) . . ?
C1_1 Ag14 Au37 81.8(8) . . ?
Cl1 Ag14 Au37 145.6(4) . . ?
C1_10 Ag14 Au37 108.1(13) . . ?
C1_1 Ag14 Au17 139.1(8) . . ?
Cl1 Ag14 Au17 98.9(3) . . ?
C1_10 Ag14 Au17 83.8(7) . . ?
Au37 Ag14 Au17 57.50(10) . . ?
C1_1 Ag14 Au4 107.3(13) . . ?
Cl1 Ag14 Au4 88.0(4) . . ?
C1_10 Ag14 Au4 140.2(7) . . ?
Au37 Ag14 Au4 58.61(10) . . ?
Au17 Ag14 Au4 56.99(9) . . ?
C1_1 Ag14 Ag10 97.8(9) . . ?
Cl1 Ag14 Ag10 135.8(4) . . ?
C1_10 Ag14 Ag10 52.2(13) . . ?
Au37 Ag14 Ag10 55.90(12) . . ?
Au17 Ag14 Ag10 57.43(11) . . ?
Au4 Ag14 Ag10 103.77(15) . . ?
C1_1 Ag14 Ag13 50.5(12) . . ?
Cl1 Ag14 Ag13 112.5(4) . . ?
C1_10 Ag14 Ag13 152.5(12) . . ?
Au37 Ag14 Ag13 58.10(12) . . ?
Au17 Ag14 Ag13 103.57(15) . . ?
Au4 Ag14 Ag13 56.85(11) . . ?
Ag10 Ag14 Ag13 109.43(17) . . ?
Cl1 Ag15 C1_6 125.3(9) . . ?
Cl1 Ag15 C1_26 84.2(13) . . ?
C1_6 Ag15 C1_26 104.7(14) . . ?
Cl1 Ag15 Au18 147.3(4) . . ?
C1_6 Ag15 Au18 84.4(9) . . ?
C1_26 Ag15 Au18 102.8(14) . . ?
Cl1 Ag15 Au4 90.3(4) . . ?
C1_6 Ag15 Au4 143.4(9) . . ?
C1_26 Ag15 Au4 85.6(10) . . ?
Au18 Ag15 Au4 59.01(10) . . ?
Cl1 Ag15 Au17 98.5(4) . . ?
C1_6 Ag15 Au17 103.9(14) . . ?
C1_26 Ag15 Au17 142.5(11) . . ?
Au18 Ag15 Au17 56.77(10) . . ?
Au4 Ag15 Au17 57.09(10) . . ?
Cl1 Ag15 Ag16 122.5(4) . . ?
C1_6 Ag15 Ag16 99.7(8) . . ?
C1_26 Ag15 Ag16 47.8(14) . . ?
Au18 Ag15 Ag16 55.03(11) . . ?
Au4 Ag15 Ag16 61.27(12) . . ?
Au17 Ag15 Ag16 103.63(16) . . ?
Cl1 Ag15 Ag8 129.0(4) . . ?
C1_6 Ag15 Ag8 49.3(13) . . ?
C1_26 Ag15 Ag8 144.7(10) . . ?
Au18 Ag15 Ag8 57.23(11) . . ?
Au4 Ag15 Ag8 103.36(16) . . ?
Au17 Ag15 Ag8 54.65(11) . . ?
Ag16 Ag15 Ag8 106.76(16) . . ?
Cl1 Ag15 Au10 158.8(4) . . ?
C1_6 Ag15 Au10 37.7(7) . . ?
C1_26 Ag15 Au10 89.3(10) . . ?
Au18 Ag15 Au10 53.94(9) . . ?
Au4 Ag15 Au10 109.37(14) . . ?
Au17 Ag15 Au10 98.96(12) . . ?
Ag16 Ag15 Au10 64.31(11) . . ?
Ag8 Ag15 Au10 55.52(10) . . ?
C1_26 Ag16 C1_30 125(2) . . ?
C1_26 Ag16 Au18 112.3(15) . . ?
C1_30 Ag16 Au18 119.0(16) . . ?
C1_26 Ag16 Au35 140.6(9) . . ?
C1_30 Ag16 Au35 84.4(12) . . ?
Au18 Ag16 Au35 59.29(10) . . ?
C1_26 Ag16 Ag17 154.5(8) . . ?
C1_30 Ag16 Ag17 56.6(16) . . ?
Au18 Ag16 Ag17 62.92(12) . . ?
Au35 Ag16 Ag17 61.18(13) . . ?
C1_26 Ag16 Au9 43.4(7) . . ?
C1_30 Ag16 Au9 123.3(16) . . ?
Au18 Ag16 Au9 111.14(14) . . ?
Au35 Ag16 Au9 100.45(14) . . ?
Ag17 Ag16 Au9 161.5(2) . . ?
C1_26 Ag16 Au5 122.7(13) . . ?
C1_30 Ag16 Au5 43.6(12) . . ?
Au18 Ag16 Au5 116.94(17) . . ?
Au35 Ag16 Au5 58.96(11) . . ?
Ag17 Ag16 Au5 77.63(14) . . ?
Au9 Ag16 Au5 91.17(12) . . ?
C1_26 Ag16 Au4 85.8(11) . . ?
C1_30 Ag16 Au4 137.9(11) . . ?
Au18 Ag16 Au4 56.75(9) . . ?
Au35 Ag16 Au4 56.68(10) . . ?
Ag17 Ag16 Au4 108.19(16) . . ?
Au9 Ag16 Au4 58.23(9) . . ?
Au5 Ag16 Au4 97.55(14) . . ?
C1_26 Ag16 Ag15 55.9(14) . . ?
C1_30 Ag16 Ag15 164.9(13) . . ?
Au18 Ag16 Ag15 56.44(11) . . ?
Au35 Ag16 Ag15 102.55(15) . . ?
Ag17 Ag16 Ag15 114.82(16) . . ?
Au9 Ag16 Ag15 69.15(12) . . ?
Au5 Ag16 Ag15 151.01(17) . . ?
Au4 Ag16 Ag15 54.25(11) . . ?
C1_3 Ag17 C1_30 110.9(19) . . ?
C1_3 Ag17 Cl9 112.0(9) . . ?
C1_30 Ag17 Cl9 97.3(17) . . ?
C1_3 Ag17 Au34 106.8(14) . . ?
C1_30 Ag17 Au34 137.2(8) . . ?
Cl9 Ag17 Au34 86.6(3) . . ?
C1_3 Ag17 Ag16 96.3(11) . . ?
C1_30 Ag17 Ag16 53.3(16) . . ?
Cl9 Ag17 Ag16 145.9(3) . . ?
Au34 Ag17 Ag16 103.59(15) . . ?
C1_3 Ag17 Au35 139.1(7) . . ?
C1_30 Ag17 Au35 81.2(9) . . ?
Cl9 Ag17 Au35 104.5(3) . . ?
Au34 Ag17 Au35 56.79(9) . . ?
Ag16 Ag17 Au35 58.77(12) . . ?
C1_3 Ag17 Au18 82.9(8) . . ?
C1_30 Ag17 Au18 109.6(15) . . ?
Cl9 Ag17 Au18 142.4(3) . . ?
Au34 Ag17 Au18 55.74(9) . . ?
Ag16 Ag17 Au18 56.78(11) . . ?
Au35 Ag17 Au18 56.56(9) . . ?
C1_3 Ag17 Ag9 51.6(14) . . ?
C1_30 Ag17 Ag9 155.2(17) . . ?
Cl9 Ag17 Ag9 105.6(3) . . ?
Au34 Ag17 Ag9 55.14(11) . . ?
Ag16 Ag17 Ag9 106.89(16) . . ?
Au35 Ag17 Ag9 101.64(14) . . ?
Au18 Ag17 Ag9 55.72(10) . . ?
C1_3 Ag17 Ag18 149.5(14) . . ?
C1_30 Ag17 Ag18 97.0(13) . . ?
Cl9 Ag17 Ag18 50.2(3) . . ?
Au34 Ag17 Ag18 53.99(11) . . ?
Ag16 Ag17 Ag18 110.50(16) . . ?
Au35 Ag17 Ag18 55.14(11) . . ?
Au18 Ag17 Ag18 99.46(14) . . ?
Ag9 Ag17 Ag18 104.81(16) . . ?
Cl7 Ag18 Cl9 121.0(4) . . ?
Cl7 Ag18 Au34 149.0(3) . . ?
Cl9 Ag18 Au34 89.9(3) . . ?
Cl7 Ag18 Au39 87.4(3) . . ?
Cl9 Ag18 Au39 151.6(3) . . ?
Au34 Ag18 Au39 61.67(9) . . ?
Cl7 Ag18 Au35 105.7(3) . . ?
Cl9 Ag18 Au35 108.1(4) . . ?
Au34 Ag18 Au35 57.41(9) . . ?
Au39 Ag18 Au35 57.61(10) . . ?
Cl7 Ag18 Au21 109.6(3) . . ?
Cl9 Ag18 Au21 110.3(3) . . ?
Au34 Ag18 Au21 55.61(9) . . ?
Au39 Ag18 Au21 55.30(9) . . ?
Au35 Ag18 Au21 99.95(12) . . ?
Cl7 Ag18 Au33 84.5(3) . . ?
Cl9 Ag18 Au33 86.2(3) . . ?
Au34 Ag18 Au33 101.40(12) . . ?
Au39 Ag18 Au33 99.13(14) . . ?
Au35 Ag18 Au33 153.19(15) . . ?
Au21 Ag18 Au33 53.33(9) . . ?
Cl7 Ag18 Ag1 136.3(3) . . ?
Cl9 Ag18 Ag1 52.2(3) . . ?
Au34 Ag18 Ag1 63.51(11) . . ?
Au39 Ag18 Ag1 109.36(14) . . ?
Au35 Ag18 Ag1 117.51(15) . . ?
Au21 Ag18 Ag1 58.16(11) . . ?
Au33 Ag18 Ag1 53.76(11) . . ?
Cl7 Ag18 Ag30 52.1(3) . . ?
Cl9 Ag18 Ag30 137.0(4) . . ?
Au34 Ag18 Ag30 107.92(14) . . ?
Au39 Ag18 Ag30 60.41(11) . . ?
Au35 Ag18 Ag30 114.43(14) . . ?
Au21 Ag18 Ag30 57.58(11) . . ?
Au33 Ag18 Ag30 52.60(10) . . ?
Ag1 Ag18 Ag30 100.81(15) . . ?
Cl7 Ag18 Ag17 140.5(3) . . ?
Cl9 Ag18 Ag17 53.5(3) . . ?
Au34 Ag18 Ag17 55.21(11) . . ?
Au39 Ag18 Ag17 104.38(15) . . ?
Au35 Ag18 Ag17 55.56(11) . . ?
Au21 Ag18 Ag17 107.98(13) . . ?
Au33 Ag18 Ag17 128.90(13) . . ?
Ag1 Ag18 Ag17 75.65(13) . . ?
Ag30 Ag18 Ag17 162.77(16) . . ?
Cl7 Ag18 Ag22 52.1(3) . . ?
Cl9 Ag18 Ag22 140.2(3) . . ?
Au34 Ag18 Ag22 103.24(14) . . ?
Au39 Ag18 Ag22 55.14(10) . . ?
Au35 Ag18 Ag22 54.25(10) . . ?
Au21 Ag18 Ag22 108.01(14) . . ?
Au33 Ag18 Ag22 126.17(16) . . ?
Ag1 Ag18 Ag22 164.31(16) . . ?
Ag30 Ag18 Ag22 74.41(13) . . ?
Ag17 Ag18 Ag22 104.38(15) . . ?
Cl4 Ag19 C1_37 123.7(10) . . ?
Cl4 Ag19 Au23 149.8(4) . . ?
C1_37 Ag19 Au23 85.3(10) . . ?
Cl4 Ag19 Au27 91.7(4) . . ?
C1_37 Ag19 Au27 144.1(10) . . ?
Au23 Ag19 Au27 58.81(11) . . ?
Cl4 Ag19 Au24 103.2(4) . . ?
C1_37 Ag19 Au24 103.3(13) . . ?
Au23 Ag19 Au24 57.39(11) . . ?
Au27 Ag19 Au24 57.69(11) . . ?
Cl4 Ag19 Ag35 117.2(5) . . ?
C1_37 Ag19 Ag35 103.9(7) . . ?
Au23 Ag19 Ag35 54.91(12) . . ?
Au27 Ag19 Ag35 58.36(13) . . ?
Au24 Ag19 Ag35 102.75(17) . . ?
Cl4 Ag19 Au42 154.0(4) . . ?
C1_37 Ag19 Au42 36.7(7) . . ?
Au23 Ag19 Au42 55.63(10) . . ?
Au27 Ag19 Au42 111.36(16) . . ?
Au24 Ag19 Au42 99.43(13) . . ?
Ag35 Ag19 Au42 69.15(13) . . ?
Cl4 Ag19 Ag32 133.3(5) . . ?
C1_37 Ag19 Ag32 49.2(13) . . ?
Au23 Ag19 Ag32 57.50(12) . . ?
Au27 Ag19 Ag32 103.26(17) . . ?
Au24 Ag19 Ag32 54.23(11) . . ?
Ag35 Ag19 Ag32 108.21(17) . . ?
Au42 Ag19 Ag32 54.77(11) . . ?
Cl4 Ag19 Ag27 50.5(4) . . ?
C1_37 Ag19 Ag27 142.1(10) . . ?
Au23 Ag19 Ag27 102.19(17) . . ?
Au27 Ag19 Ag27 55.37(12) . . ?
Au24 Ag19 Ag27 54.99(12) . . ?
Ag35 Ag19 Ag27 110.77(17) . . ?
Au42 Ag19 Ag27 154.29(18) . . ?
Ag32 Ag19 Ag27 103.89(16) . . ?
C1_11 Ag20 C1_14 109.4(13) . . ?
C1_11 Ag20 Cl7 97.2(13) . . ?
C1_14 Ag20 Cl7 104.4(8) . . ?
C1_11 Ag20 Au33 141.8(8) . . ?
C1_14 Ag20 Au33 106.3(9) . . ?
Cl7 Ag20 Au33 86.6(3) . . ?
C1_11 Ag20 Au32 85.6(8) . . ?
C1_14 Ag20 Au32 139.7(8) . . ?
Cl7 Ag20 Au32 110.5(3) . . ?
Au33 Ag20 Au32 57.86(9) . . ?
C1_11 Ag20 Au3 88.6(12) . . ?
C1_14 Ag20 Au3 42.0(7) . . ?
Cl7 Ag20 Au3 145.0(3) . . ?
Au33 Ag20 Au3 109.67(13) . . ?
Au32 Ag20 Au3 104.28(14) . . ?
C1_11 Ag20 Au31 114.9(12) . . ?
C1_14 Ag20 Au31 83.2(8) . . ?
Cl7 Ag20 Au31 142.6(3) . . ?
Au33 Ag20 Au31 56.39(8) . . ?
Au32 Ag20 Au31 56.85(9) . . ?
Au3 Ag20 Au31 58.70(9) . . ?
C1_11 Ag20 Ag30 96.6(11) . . ?
C1_14 Ag20 Ag30 148.1(8) . . ?
Cl7 Ag20 Ag30 52.8(3) . . ?
Au33 Ag20 Ag30 56.09(10) . . ?
Au32 Ag20 Ag30 57.95(11) . . ?
Au3 Ag20 Ag30 160.75(16) . . ?
Au31 Ag20 Ag30 102.56(13) . . ?
C1_11 Ag20 Ag36 155.3(12) . . ?
C1_14 Ag20 Ag36 50.4(9) . . ?
Cl7 Ag20 Ag36 101.6(3) . . ?
Au33 Ag20 Ag36 55.97(10) . . ?
Au32 Ag20 Ag36 102.26(13) . . ?
Au3 Ag20 Ag36 66.81(12) . . ?
Au31 Ag20 Ag36 55.04(11) . . ?
Ag30 Ag20 Ag36 107.44(15) . . ?
C1_11 Ag20 Ag33 59.2(12) . . ?
C1_14 Ag20 Ag33 98.7(8) . . ?
Cl7 Ag20 Ag33 151.7(3) . . ?
Au33 Ag20 Ag33 102.48(14) . . ?
Au32 Ag20 Ag33 56.38(11) . . ?
Au3 Ag20 Ag33 56.75(12) . . ?
Au31 Ag20 Ag33 55.80(11) . . ?
Ag30 Ag20 Ag33 110.59(17) . . ?
Ag36 Ag20 Ag33 105.65(15) . . ?
C1_36 Ag21 C1_25 101(2) . . ?
C1_36 Ag21 C2_25 99(2) . . ?
C1_25 Ag21 C2_25 26.7(5) . . ?
C1_36 Ag21 Au28 92(2) . . ?
C1_25 Ag21 Au28 145.5(8) . . ?
C2_25 Ag21 Au28 167.4(9) . . ?
C1_36 Ag21 Au29 150(2) . . ?
C1_25 Ag21 Au29 102.4(12) . . ?
C2_25 Ag21 Au29 109.9(9) . . ?
Au28 Ag21 Au29 58.10(10) . . ?
C1_36 Ag21 Cl6 107.2(19) . . ?
C1_25 Ag21 Cl6 98.6(9) . . ?
C2_25 Ag21 Cl6 73.4(6) . . ?
Au28 Ag21 Cl6 108.1(3) . . ?
Au29 Ag21 Cl6 88.3(2) . . ?
C1_36 Ag21 Au26 107(2) . . ?
C1_25 Ag21 Au26 87.5(8) . . ?
C2_25 Ag21 Au26 113.0(7) . . ?
Au28 Ag21 Au26 58.04(10) . . ?
Au29 Ag21 Au26 54.92(9) . . ?
Cl6 Ag21 Au26 143.1(3) . . ?
C1_36 Ag21 Ag29 53(2) . . ?
C1_25 Ag21 Ag29 102.7(10) . . ?
C2_25 Ag21 Ag29 123.3(7) . . ?
Au28 Ag21 Ag29 60.76(13) . . ?
Au29 Ag21 Ag29 103.12(15) . . ?
Cl6 Ag21 Ag29 152.9(3) . . ?
Au26 Ag21 Ag29 55.22(12) . . ?
C1_36 Ag21 Ag4 113.7(14) . . ?
C1_25 Ag21 Ag4 138.7(12) . . ?
C2_25 Ag21 Ag4 120.7(7) . . ?
Au28 Ag21 Ag4 57.71(11) . . ?
Au29 Ag21 Ag4 56.56(10) . . ?
Cl6 Ag21 Ag4 51.0(2) . . ?
Au26 Ag21 Ag4 102.35(13) . . ?
Ag29 Ag21 Ag4 115.91(18) . . ?
C1_36 Ag21 Au12 91.8(14) . . ?
C1_25 Ag21 Au12 38.2(7) . . ?
C2_25 Ag21 Au12 64.6(6) . . ?
Au28 Ag21 Au12 110.29(14) . . ?
Au29 Ag21 Au12 94.41(13) . . ?
Cl6 Ag21 Au12 136.2(3) . . ?
Au26 Ag21 Au12 54.59(9) . . ?
Ag29 Ag21 Au12 68.17(13) . . ?
Ag4 Ag21 Au12 150.95(16) . . ?
C1_36 Ag21 Au11 43.3(17) . . ?
C1_25 Ag21 Au11 144.0(13) . . ?
C2_25 Ag21 Au11 136.3(9) . . ?
Au28 Ag21 Au11 56.24(10) . . ?
Au29 Ag21 Au11 111.45(13) . . ?
Cl6 Ag21 Au11 94.3(3) . . ?
Au26 Ag21 Au11 101.85(15) . . ?
Ag29 Ag21 Au11 58.69(14) . . ?
Ag4 Ag21 Au11 73.54(13) . . ?
Au12 Ag21 Au11 124.46(16) . . ?
C1_2 Ag22 C1_15 108.3(14) . . ?
C1_2 Ag22 Cl7 99.9(9) . . ?
C1_15 Ag22 Cl7 107.1(11) . . ?
C1_2 Ag22 Au36 89.3(10) . . ?
C1_15 Ag22 Au36 106.0(11) . . ?
Cl7 Ag22 Au36 140.6(3) . . ?
C1_2 Ag22 Au35 147.3(10) . . ?
C1_15 Ag22 Au35 85.5(8) . . ?
Cl7 Ag22 Au35 104.2(3) . . ?
Au36 Ag22 Au35 58.09(9) . . ?
C1_2 Ag22 Au39 104.0(13) . . ?
C1_15 Ag22 Au39 142.8(8) . . ?
Cl7 Ag22 Au39 84.6(3) . . ?
Au36 Ag22 Au39 56.02(9) . . ?
Au35 Ag22 Au39 57.31(9) . . ?
C1_2 Ag22 Ag12 105.2(9) . . ?
C1_15 Ag22 Ag12 49.9(11) . . ?
Cl7 Ag22 Ag12 150.3(3) . . ?
Au36 Ag22 Ag12 56.10(11) . . ?
Au35 Ag22 Ag12 60.67(12) . . ?
Au39 Ag22 Ag12 104.02(14) . . ?
C1_2 Ag22 Au7 40.3(8) . . ?
C1_15 Ag22 Au7 95.1(8) . . ?
Cl7 Ag22 Au7 139.7(3) . . ?
Au36 Ag22 Au7 55.61(9) . . ?
Au35 Ag22 Au7 110.86(14) . . ?
Au39 Ag22 Au7 97.76(12) . . ?
Ag12 Ag22 Au7 68.15(12) . . ?
C1_2 Ag22 Ag18 138.9(11) . . ?
C1_15 Ag22 Ag18 107.3(7) . . ?
Cl7 Ag22 Ag18 49.8(3) . . ?
Au36 Ag22 Ag18 99.95(13) . . ?
Au35 Ag22 Ag18 55.05(10) . . ?
Au39 Ag22 Ag18 53.54(9) . . ?
Ag12 Ag22 Ag18 113.20(16) . . ?
Au7 Ag22 Ag18 151.25(15) . . ?
C1_2 Ag22 Au5 144.9(12) . . ?
C1_15 Ag22 Au5 36.7(6) . . ?
Cl7 Ag22 Au5 95.6(3) . . ?
Au36 Ag22 Au5 98.41(14) . . ?
Au35 Ag22 Au5 53.76(9) . . ?
Au39 Ag22 Au5 108.68(13) . . ?
Ag12 Ag22 Au5 54.76(12) . . ?
Au7 Ag22 Au5 120.93(15) . . ?
Ag18 Ag22 Au5 73.55(12) . . ?
Cl8 Ag23 C1_12 115.5(13) . . ?
Cl8 Ag23 Au31 105.2(4) . . ?
C1_12 Ag23 Au31 138.3(14) . . ?
Cl8 Ag23 Au24 154.1(4) . . ?
C1_12 Ag23 Au24 80.9(15) . . ?
Au31 Ag23 Au24 57.76(10) . . ?
Cl8 Ag23 Au25 97.9(4) . . ?
C1_12 Ag23 Au25 105.3(17) . . ?
Au31 Ag23 Au25 58.32(10) . . ?
Au24 Ag23 Au25 57.06(10) . . ?
Cl8 Ag23 Au6 146.4(4) . . ?
C1_12 Ag23 Au6 42.2(10) . . ?
Au31 Ag23 Au6 104.05(14) . . ?
Au24 Ag23 Au6 59.04(10) . . ?
Au25 Ag23 Au6 111.49(15) . . ?
Cl8 Ag23 Ag25 52.3(4) . . ?
C1_12 Ag23 Ag25 148.2(12) . . ?
Au31 Ag23 Ag25 57.90(12) . . ?
Au24 Ag23 Ag25 102.97(15) . . ?
Au25 Ag23 Ag25 55.60(12) . . ?
Au6 Ag23 Ag25 160.98(18) . . ?
Cl8 Ag23 Ag27 117.6(5) . . ?
C1_12 Ag23 Ag27 50.7(17) . . ?
Au31 Ag23 Ag27 102.57(15) . . ?
Au24 Ag23 Ag27 55.97(12) . . ?
Au25 Ag23 Ag27 54.63(12) . . ?
Au6 Ag23 Ag27 71.12(14) . . ?
Ag25 Ag23 Ag27 105.08(16) . . ?
Cl8 Ag23 Ag33 132.1(5) . . ?
C1_12 Ag23 Ag33 99.3(10) . . ?
Au31 Ag23 Ag33 55.78(11) . . ?
Au24 Ag23 Ag33 57.69(11) . . ?
Au25 Ag23 Ag33 103.59(14) . . ?
Au6 Ag23 Ag33 57.11(12) . . ?
Ag25 Ag23 Ag33 109.46(17) . . ?
Ag27 Ag23 Ag33 109.74(16) . . ?
C1_8 Ag24 Cl10 96.7(14) . . ?
C1_8 Ag24 Au29 148.8(12) . . ?
Cl10 Ag24 Au29 86.1(3) . . ?
C1_8 Ag24 Au30 91.7(13) . . ?
Cl10 Ag24 Au30 111.2(3) . . ?
Au29 Ag24 Au30 58.82(9) . . ?
C1_8 Ag24 Au12 96.9(12) . . ?
Cl10 Ag24 Au12 135.8(3) . . ?
Au29 Ag24 Au12 102.47(16) . . ?
Au30 Ag24 Au12 110.10(16) . . ?
C1_8 Ag24 Au26 119.4(14) . . ?
Cl10 Ag24 Au26 141.0(3) . . ?
Au29 Ag24 Au26 55.47(10) . . ?
Au30 Ag24 Au26 57.41(10) . . ?
Au12 Ag24 Au26 58.37(11) . . ?
C1_8 Ag24 Ag28 62.3(14) . . ?
Cl10 Ag24 Ag28 154.6(4) . . ?
Au29 Ag24 Ag28 104.44(16) . . ?
Au30 Ag24 Ag28 58.95(11) . . ?
Au12 Ag24 Ag28 65.17(13) . . ?
Au26 Ag24 Ag28 57.02(12) . . ?
C1_8 Ag24 Ag1 101.3(12) . . ?
Cl10 Ag24 Ag1 53.7(3) . . ?
Au29 Ag24 Ag1 56.00(11) . . ?
Au30 Ag24 Ag1 57.70(11) . . ?
Au12 Ag24 Ag1 158.15(19) . . ?
Au26 Ag24 Ag1 101.65(14) . . ?
Ag28 Ag24 Ag1 113.39(16) . . ?
C1_8 Ag24 Au14 37.7(12) . . ?
Cl10 Ag24 Au14 98.2(3) . . ?
Au29 Ag24 Au14 111.13(13) . . ?
Au30 Ag24 Au14 55.84(9) . . ?
Au12 Ag24 Au14 117.62(14) . . ?
Au26 Ag24 Au14 101.79(13) . . ?
Ag28 Ag24 Au14 56.52(12) . . ?
Ag1 Ag24 Au14 72.48(12) . . ?
C1_9 Ag25 Cl8 125.1(13) . . ?
C1_9 Ag25 Au25 136.3(13) . . ?
Cl8 Ag25 Au25 97.9(5) . . ?
C1_9 Ag25 Au30 78.0(13) . . ?
Cl8 Ag25 Au30 153.1(4) . . ?
Au25 Ag25 Au30 58.43(10) . . ?
C1_9 Ag25 Au31 101.8(13) . . ?
Cl8 Ag25 Au31 101.1(4) . . ?
Au25 Ag25 Au31 58.28(10) . . ?
Au30 Ag25 Au31 56.83(9) . . ?
C1_9 Ag25 Ag23 146.0(12) . . ?
Cl8 Ag25 Ag23 50.1(4) . . ?
Au25 Ag25 Ag23 57.73(12) . . ?
Au30 Ag25 Ag23 103.19(15) . . ?
Au31 Ag25 Ag23 55.70(11) . . ?
C1_9 Ag25 Au14 41.0(12) . . ?
Cl8 Ag25 Au14 150.6(4) . . ?
Au25 Ag25 Au14 103.59(14) . . ?
Au30 Ag25 Au14 55.73(10) . . ?
Au31 Ag25 Au14 107.20(14) . . ?
Ag23 Ag25 Au14 158.72(17) . . ?
C1_9 Ag25 Ag28 95.9(12) . . ?
Cl8 Ag25 Ag28 125.4(4) . . ?
Au25 Ag25 Ag28 58.68(12) . . ?
Au30 Ag25 Ag28 56.14(11) . . ?
Au31 Ag25 Ag28 103.87(14) . . ?
Ag23 Ag25 Ag28 113.16(18) . . ?
Au14 Ag25 Ag28 54.89(12) . . ?
C1_9 Ag25 Ag36 47.9(13) . . ?
Cl8 Ag25 Ag36 127.0(4) . . ?
Au25 Ag25 Ag36 102.25(14) . . ?
Au30 Ag25 Ag36 55.46(11) . . ?
Au31 Ag25 Ag36 53.88(11) . . ?
Ag23 Ag25 Ag36 104.33(15) . . ?
Au14 Ag25 Ag36 67.53(12) . . ?
Ag28 Ag25 Ag36 106.84(16) . . ?
C1_22 Ag26 C1_33 114(2) . . ?
C1_22 Ag26 Au26 135.5(11) . . ?
C1_33 Ag26 Au26 107(2) . . ?
C1_22 Ag26 Au27 107.6(13) . . ?
C1_33 Ag26 Au27 85.3(10) . . ?
Au26 Ag26 Au27 57.51(10) . . ?
C1_22 Ag26 Au25 80.5(11) . . ?
C1_33 Ag26 Au25 142.1(10) . . ?
Au26 Ag26 Au25 55.88(9) . . ?
Au27 Ag26 Au25 56.81(9) . . ?
C1_22 Ag26 Ag29 157.2(10) . . ?
C1_33 Ag26 Ag29 50(2) . . ?
Au26 Ag26 Ag29 56.33(13) . . ?
Au27 Ag26 Ag29 59.32(12) . . ?
Au25 Ag26 Ag29 103.30(14) . . ?
C1_22 Ag26 Au13 43.0(9) . . ?
C1_33 Ag26 Au13 153.9(19) . . ?
Au26 Ag26 Au13 99.21(15) . . ?
Au27 Ag26 Au13 110.87(14) . . ?
Au25 Ag26 Au13 57.31(10) . . ?
Ag29 Ag26 Au13 155.5(2) . . ?
C1_22 Ag26 Ag27 51.7(13) . . ?
C1_33 Ag26 Ag27 106.0(18) . . ?
Au26 Ag26 Ag27 100.45(14) . . ?
Au27 Ag26 Ag27 55.88(11) . . ?
Au25 Ag26 Ag27 53.87(12) . . ?
Ag29 Ag26 Ag27 112.25(17) . . ?
Au13 Ag26 Ag27 70.27(13) . . ?
C1_12 Ag27 Cl4 93.4(17) . . ?
C1_12 Ag27 C1_22 113.6(18) . . ?
Cl4 Ag27 C1_22 115.4(9) . . ?
C1_12 Ag27 Au25 106.3(15) . . ?
Cl4 Ag27 Au25 146.7(4) . . ?
C1_22 Ag27 Au25 81.3(7) . . ?
C1_12 Ag27 Au27 137.1(8) . . ?
Cl4 Ag27 Au27 88.9(4) . . ?
C1_22 Ag27 Au27 103.7(13) . . ?
Au25 Ag27 Au27 58.41(11) . . ?
C1_12 Ag27 Au24 80.3(8) . . ?
Cl4 Ag27 Au24 101.4(4) . . ?
C1_22 Ag27 Au24 138.9(8) . . ?
Au25 Ag27 Au24 57.60(10) . . ?
Au27 Ag27 Au24 57.43(10) . . ?
C1_12 Ag27 Ag23 49.9(15) . . ?
Cl4 Ag27 Ag23 136.4(5) . . ?
C1_22 Ag27 Ag23 102.3(11) . . ?
Au25 Ag27 Ag23 56.37(12) . . ?
Au27 Ag27 Ag23 103.08(16) . . ?
Au24 Ag27 Ag23 55.72(11) . . ?
C1_12 Ag27 Ag26 154.6(16) . . ?
Cl4 Ag27 Ag26 110.1(5) . . ?
C1_22 Ag27 Ag26 48.1(13) . . ?
Au25 Ag27 Ag26 58.34(12) . . ?
Au27 Ag27 Ag26 55.68(11) . . ?
Au24 Ag27 Ag26 103.40(16) . . ?
Ag23 Ag27 Ag26 111.14(18) . . ?
C1_12 Ag27 Ag19 97.8(13) . . ?
Cl4 Ag27 Ag19 48.1(3) . . ?
C1_22 Ag27 Ag19 146.4(13) . . ?
Au25 Ag27 Ag19 101.78(15) . . ?
Au27 Ag27 Ag19 54.21(12) . . ?
Au24 Ag27 Ag19 55.45(11) . . ?
Ag23 Ag27 Ag19 107.08(15) . . ?
Ag26 Ag27 Ag19 104.97(16) . . ?
C1_34 Ag28 C1_28 109.4(14) . . ?
C1_34 Ag28 Au26 79.5(15) . . ?
C1_28 Ag28 Au26 140.1(9) . . ?
C1_34 Ag28 Au30 136.2(12) . . ?
C1_28 Ag28 Au30 109.8(11) . . ?
Au26 Ag28 Au30 57.81(9) . . ?
C1_34 Ag28 Au13 86.7(14) . . ?
C1_28 Ag28 Au13 42.0(7) . . ?
Au26 Ag28 Au13 102.72(16) . . ?
Au30 Ag28 Au13 110.24(15) . . ?
C1_34 Ag28 Au14 143.8(19) . . ?
C1_28 Ag28 Au14 85.8(8) . . ?
Au26 Ag28 Au14 110.29(14) . . ?
Au30 Ag28 Au14 58.12(10) . . ?
Au13 Ag28 Au14 122.54(17) . . ?
C1_34 Ag28 Au25 109(2) . . ?
C1_28 Ag28 Au25 85.0(9) . . ?
Au26 Ag28 Au25 56.04(10) . . ?
Au30 Ag28 Au25 56.51(9) . . ?
Au13 Ag28 Au25 58.63(11) . . ?
Au14 Ag28 Au25 105.04(14) . . ?
C1_34 Ag28 Ag24 94.8(11) . . ?
C1_28 Ag28 Ag24 150.1(8) . . ?
Au26 Ag28 Ag24 59.95(13) . . ?
Au30 Ag28 Ag24 57.11(11) . . ?
Au13 Ag28 Ag24 161.78(18) . . ?
Au14 Ag28 Ag24 64.42(13) . . ?
Au25 Ag28 Ag24 104.01(14) . . ?
C1_34 Ag28 Au12 40.6(10) . . ?
C1_28 Ag28 Au12 149.2(11) . . ?
Au26 Ag28 Au12 55.73(9) . . ?
Au30 Ag28 Au12 100.53(13) . . ?
Au13 Ag28 Au12 122.01(17) . . ?
Au14 Ag28 Au12 115.43(16) . . ?
Au25 Ag28 Au12 108.60(15) . . ?
Ag24 Ag28 Au12 54.90(11) . . ?
C1_34 Ag28 Ag25 153.4(16) . . ?
C1_28 Ag28 Ag25 54.1(11) . . ?
Au26 Ag28 Ag25 100.78(14) . . ?
Au30 Ag28 Ag25 55.82(11) . . ?
Au13 Ag28 Ag25 67.19(13) . . ?
Au14 Ag28 Ag25 61.45(13) . . ?
Au25 Ag28 Ag25 53.82(11) . . ?
Ag24 Ag28 Ag25 108.40(16) . . ?
Au12 Ag28 Ag25 155.09(15) . . ?
C1_33 Ag29 C1_36 127(3) . . ?
C1_33 Ag29 C2_36 102(3) . . ?
C1_36 Ag29 C2_36 27.5(6) . . ?
C1_33 Ag29 Au26 114(3) . . ?
C1_36 Ag29 Au26 110(2) . . ?
C2_36 Ag29 Au26 119.8(11) . . ?
C1_33 Ag29 Au8 45.5(16) . . ?
C1_36 Ag29 Au8 128(2) . . ?
C2_36 Ag29 Au8 122.0(11) . . ?
Au26 Ag29 Au8 117.77(16) . . ?
C1_33 Ag29 Au27 87(2) . . ?
C1_36 Ag29 Au27 142.4(7) . . ?
C2_36 Ag29 Au27 170.0(7) . . ?
Au26 Ag29 Au27 58.16(10) . . ?
Au8 Ag29 Au27 62.36(12) . . ?
C1_33 Ag29 Au28 142.2(19) . . ?
C1_36 Ag29 Au28 86.3(8) . . ?
C2_36 Ag29 Au28 113.5(8) . . ?
Au26 Ag29 Au28 58.61(10) . . ?
Au8 Ag29 Au28 101.69(16) . . ?
Au27 Ag29 Au28 56.67(9) . . ?
C1_33 Ag29 Ag26 55(3) . . ?
C1_36 Ag29 Ag26 152(2) . . ?
C2_36 Ag29 Ag26 130.5(8) . . ?
Au26 Ag29 Ag26 59.45(13) . . ?
Au8 Ag29 Ag26 75.45(17) . . ?
Au27 Ag29 Ag26 58.28(12) . . ?
Au28 Ag29 Ag26 105.91(14) . . ?
C1_33 Ag29 Ag21 158.9(17) . . ?
C1_36 Ag29 Ag21 49(2) . . ?
C2_36 Ag29 Ag21 67.3(9) . . ?
Au26 Ag29 Ag21 61.67(14) . . ?
Au8 Ag29 Ag21 155.65(19) . . ?
Au27 Ag29 Ag21 105.13(15) . . ?
Au28 Ag29 Ag21 55.94(11) . . ?
Ag26 Ag29 Ag21 117.3(2) . . ?
C1_33 Ag29 Au11 131(3) . . ?
C1_36 Ag29 Au11 45.7(16) . . ?
C2_36 Ag29 Au11 69.6(8) . . ?
Au26 Ag29 Au11 111.06(15) . . ?
Au8 Ag29 Au11 96.57(18) . . ?
Au27 Ag29 Au11 101.53(14) . . ?
Au28 Ag29 Au11 56.90(10) . . ?
Ag26 Ag29 Au11 159.80(17) . . ?
Ag21 Ag29 Au11 64.15(13) . . ?
Cl7 Ag30 Cl3 122.0(4) . . ?
Cl7 Ag30 Au22 149.5(3) . . ?
Cl3 Ag30 Au22 87.7(3) . . ?
Cl7 Ag30 Au33 88.5(3) . . ?
Cl3 Ag30 Au33 149.0(3) . . ?
Au22 Ag30 Au33 61.35(9) . . ?
Cl7 Ag30 Au32 111.4(3) . . ?
Cl3 Ag30 Au32 109.7(3) . . ?
Au22 Ag30 Au32 57.43(9) . . ?
Au33 Ag30 Au32 56.92(9) . . ?
Cl7 Ag30 Au21 105.4(3) . . ?
Cl3 Ag30 Au21 106.7(3) . . ?
Au22 Ag30 Au21 54.81(9) . . ?
Au33 Ag30 Au21 54.94(8) . . ?
Au32 Ag30 Au21 98.94(11) . . ?
Cl7 Ag30 Au39 80.7(3) . . ?
Cl3 Ag30 Au39 83.0(3) . . ?
Au22 Ag30 Au39 98.28(13) . . ?
Au33 Ag30 Au39 98.47(13) . . ?
Au32 Ag30 Au39 150.68(14) . . ?
Au21 Ag30 Au39 51.74(9) . . ?
Cl7 Ag30 Ag20 55.9(3) . . ?
Cl3 Ag30 Ag20 144.1(3) . . ?
Au22 Ag30 Ag20 104.72(14) . . ?
Au33 Ag30 Ag20 55.86(10) . . ?
Au32 Ag30 Ag20 55.66(11) . . ?
Au21 Ag30 Ag20 107.98(14) . . ?
Au39 Ag30 Ag20 126.77(17) . . ?
Cl7 Ag30 Ag3 132.3(3) . . ?
Cl3 Ag30 Ag3 50.9(3) . . ?
Au22 Ag30 Ag3 59.87(10) . . ?
Au33 Ag30 Ag3 105.92(13) . . ?
Au32 Ag30 Ag3 114.54(14) . . ?
Au21 Ag30 Ag3 55.79(10) . . ?
Au39 Ag30 Ag3 52.69(11) . . ?
Ag20 Ag30 Ag3 161.63(15) . . ?
Cl7 Ag30 Ag31 146.7(3) . . ?
Cl3 Ag30 Ag31 55.1(3) . . ?
Au22 Ag30 Ag31 54.47(11) . . ?
Au33 Ag30 Ag31 102.95(14) . . ?
Au32 Ag30 Ag31 54.98(11) . . ?
Au21 Ag30 Ag31 106.82(13) . . ?
Au39 Ag30 Ag31 127.05(15) . . ?
Ag20 Ag30 Ag31 105.16(17) . . ?
Ag3 Ag30 Ag31 74.90(13) . . ?
Cl7 Ag30 Ag18 50.3(3) . . ?
Cl3 Ag30 Ag18 134.4(3) . . ?
Au22 Ag30 Ag18 105.26(13) . . ?
Au33 Ag30 Ag18 59.87(11) . . ?
Au32 Ag30 Ag18 114.15(14) . . ?
Au21 Ag30 Ag18 55.09(11) . . ?
Au39 Ag30 Ag18 52.29(10) . . ?
Ag20 Ag30 Ag18 75.37(14) . . ?
Ag3 Ag30 Ag18 98.11(15) . . ?
Ag31 Ag30 Ag18 159.53(15) . . ?
C1_35 Ag31 Cl3 95.4(16) . . ?
C1_35 Ag31 Au22 142.9(8) . . ?
Cl3 Ag31 Au22 85.5(3) . . ?
C1_35 Ag31 Au23 115.9(15) . . ?
Cl3 Ag31 Au23 142.4(3) . . ?
Au22 Ag31 Au23 56.98(9) . . ?
C1_35 Ag31 Au32 86.7(9) . . ?
Cl3 Ag31 Au32 107.5(3) . . ?
Au22 Ag31 Au32 58.14(9) . . ?
Au23 Ag31 Au32 57.35(9) . . ?
C1_35 Ag31 Au42 86.6(14) . . ?
Cl3 Ag31 Au42 150.3(3) . . ?
Au22 Ag31 Au42 110.38(13) . . ?
Au23 Ag31 Au42 57.60(10) . . ?
Au32 Ag31 Au42 102.12(14) . . ?
C1_35 Ag31 Ag34 155.0(13) . . ?
Cl3 Ag31 Ag34 102.3(3) . . ?
Au22 Ag31 Ag34 57.13(11) . . ?
Au23 Ag31 Ag34 56.84(10) . . ?
Au32 Ag31 Ag34 104.29(13) . . ?
Au42 Ag31 Ag34 69.33(13) . . ?
C1_35 Ag31 Ag30 97.6(12) . . ?
Cl3 Ag31 Ag30 51.5(3) . . ?
Au22 Ag31 Ag30 54.80(11) . . ?
Au23 Ag31 Ag30 101.40(14) . . ?
Au32 Ag31 Ag30 56.46(11) . . ?
Au42 Ag31 Ag30 157.62(15) . . ?
Ag34 Ag31 Ag30 107.24(16) . . ?
C1_35 Ag31 Au43 35.3(8) . . ?
Cl3 Ag31 Au43 92.8(3) . . ?
Au22 Ag31 Au43 107.67(13) . . ?
Au23 Ag31 Au43 100.86(13) . . ?
Au32 Ag31 Au43 53.97(8) . . ?
Au42 Ag31 Au43 105.13(14) . . ?
Ag34 Ag31 Au43 156.96(15) . . ?
Ag30 Ag31 Au43 68.95(11) . . ?
C1_35 Ag31 Ag32 59.2(14) . . ?
Cl3 Ag31 Ag32 146.9(3) . . ?
Au22 Ag31 Ag32 102.28(14) . . ?
Au23 Ag31 Ag32 56.70(11) . . ?
Au32 Ag31 Ag32 54.59(11) . . ?
Au42 Ag31 Ag32 56.30(12) . . ?
Ag34 Ag31 Ag32 109.00(16) . . ?
Ag30 Ag31 Ag32 107.25(15) . . ?
Au43 Ag31 Ag32 54.09(11) . . ?
C1_37 Ag32 C1_32 105.4(15) . . ?
C1_37 Ag32 Au24 106.0(12) . . ?
C1_32 Ag32 Au24 88.3(9) . . ?
C1_37 Ag32 Au32 138.7(9) . . ?
C1_32 Ag32 Au32 111.6(13) . . ?
Au24 Ag32 Au32 58.87(10) . . ?
C1_37 Ag32 Au23 82.7(9) . . ?
C1_32 Ag32 Au23 144.5(8) . . ?
Au24 Ag32 Au23 56.51(9) . . ?
Au32 Ag32 Au23 56.60(10) . . ?
C1_37 Ag32 Au43 142.1(11) . . ?
C1_32 Ag32 Au43 88.7(10) . . ?
Au24 Ag32 Au43 109.51(16) . . ?
Au32 Ag32 Au43 57.64(10) . . ?
Au23 Ag32 Au43 106.15(15) . . ?
C1_37 Ag32 Au42 40.1(7) . . ?
C1_32 Ag32 Au42 144.4(13) . . ?
Au24 Ag32 Au42 107.33(13) . . ?
Au32 Ag32 Au42 103.75(14) . . ?
Au23 Ag32 Au42 57.27(10) . . ?
Au43 Ag32 Au42 114.25(15) . . ?
C1_37 Ag32 Ag33 153.1(8) . . ?
C1_32 Ag32 Ag33 53.9(13) . . ?
Au24 Ag32 Ag33 61.01(12) . . ?
Au32 Ag32 Ag33 57.73(12) . . ?
Au23 Ag32 Ag33 104.89(16) . . ?
Au43 Ag32 Ag33 61.45(12) . . ?
Au42 Ag32 Ag33 161.01(19) . . ?
C1_37 Ag32 Ag19 50.0(12) . . ?
C1_32 Ag32 Ag19 105.6(8) . . ?
Au24 Ag32 Ag19 56.22(12) . . ?
Au32 Ag32 Ag19 101.54(14) . . ?
Au23 Ag32 Ag19 53.20(11) . . ?
Au43 Ag32 Ag19 158.50(18) . . ?
Au42 Ag32 Ag19 62.29(12) . . ?
Ag33 Ag32 Ag19 114.15(16) . . ?
C1_37 Ag32 Ag31 97.5(7) . . ?
C1_32 Ag32 Ag31 151.6(10) . . ?
Au24 Ag32 Ag31 101.52(15) . . ?
Au32 Ag32 Ag31 55.13(11) . . ?
Au23 Ag32 Ag31 54.23(10) . . ?
Au43 Ag32 Ag31 62.89(12) . . ?
Au42 Ag32 Ag31 57.66(11) . . ?
Ag33 Ag32 Ag31 107.87(18) . . ?
Ag19 Ag32 Ag31 102.00(15) . . ?
C1_37 Ag32 Au6 97.8(8) . . ?
C1_32 Ag32 Au6 37.6(7) . . ?
Au24 Ag32 Au6 54.27(9) . . ?
Au32 Ag32 Au6 100.45(13) . . ?
Au23 Ag32 Au6 107.72(13) . . ?
Au43 Ag32 Au6 113.47(14) . . ?
Au42 Ag32 Au6 132.28(16) . . ?
Ag33 Ag32 Au6 55.35(11) . . ?
Ag19 Ag32 Au6 72.96(12) . . ?
Ag31 Ag32 Au6 154.31(17) . . ?
C1_32 Ag33 C1_27 109.2(14) . . ?
C1_32 Ag33 Au32 110.1(12) . . ?
C1_27 Ag33 Au32 135.6(8) . . ?
C1_32 Ag33 Au3 146.0(12) . . ?
C1_27 Ag33 Au3 38.1(8) . . ?
Au32 Ag33 Au3 103.58(15) . . ?
C1_32 Ag33 Au31 138.7(8) . . ?
C1_27 Ag33 Au31 79.1(9) . . ?
Au32 Ag33 Au31 57.87(9) . . ?
Au3 Ag33 Au31 59.70(10) . . ?
C1_32 Ag33 Au6 42.3(7) . . ?
C1_27 Ag33 Au6 86.9(10) . . ?
Au32 Ag33 Au6 109.39(14) . . ?
Au3 Ag33 Au6 121.28(15) . . ?
Au31 Ag33 Au6 100.59(13) . . ?
C1_32 Ag33 Au24 84.0(9) . . ?
C1_27 Ag33 Au24 108.6(11) . . ?
Au32 Ag33 Au24 56.92(9) . . ?
Au3 Ag33 Au24 111.92(14) . . ?
Au31 Ag33 Au24 55.73(9) . . ?
Au6 Ag33 Au24 56.93(10) . . ?
C1_32 Ag33 Ag32 52.6(12) . . ?
C1_27 Ag33 Ag32 153.9(10) . . ?
Au32 Ag33 Ag32 57.51(12) . . ?
Au3 Ag33 Ag32 160.56(18) . . ?
Au31 Ag33 Ag32 102.64(14) . . ?
Au6 Ag33 Ag32 67.06(13) . . ?
Au24 Ag33 Ag32 55.73(11) . . ?
C1_32 Ag33 Au43 85.8(9) . . ?
C1_27 Ag33 Au43 146.2(11) . . ?
Au32 Ag33 Au43 56.41(9) . . ?
Au3 Ag33 Au43 117.31(16) . . ?
Au31 Ag33 Au43 109.89(14) . . ?
Au6 Ag33 Au43 121.38(16) . . ?
Au24 Ag33 Au43 102.77(13) . . ?
Ag32 Ag33 Au43 58.24(12) . . ?
C1_32 Ag33 Ag20 152.1(9) . . ?
C1_27 Ag33 Ag20 94.4(8) . . ?
Au32 Ag33 Ag20 56.01(11) . . ?
Au3 Ag33 Ag20 56.29(12) . . ?
Au31 Ag33 Ag20 58.85(11) . . ?
Au6 Ag33 Ag20 158.52(15) . . ?
Au24 Ag33 Ag20 102.73(14) . . ?
Ag32 Ag33 Ag20 108.93(16) . . ?
Au43 Ag33 Ag20 66.34(12) . . ?
C1_32 Ag33 Ag23 96.9(7) . . ?
C1_27 Ag33 Ag23 54.7(11) . . ?
Au32 Ag33 Ag23 100.82(13) . . ?
Au3 Ag33 Ag23 72.28(13) . . ?
Au31 Ag33 Ag23 53.90(11) . . ?
Au6 Ag33 Ag23 54.95(12) . . ?
Au24 Ag33 Ag23 54.19(11) . . ?
Ag32 Ag33 Ag23 104.91(16) . . ?
Au43 Ag33 Ag23 156.04(16) . . ?
Ag20 Ag33 Ag23 109.08(16) . . ?
C1_7 Ag34 C1_21 103(2) . . ?
C1_7 Ag34 Cl2 117.4(8) . . ?
C1_21 Ag34 Cl2 92(2) . . ?
C1_7 Ag34 Au22 111.2(13) . . ?
C1_21 Ag34 Au22 143.8(12) . . ?
Cl2 Ag34 Au22 83.9(3) . . ?
C1_7 Ag34 Au23 82.8(9) . . ?
C1_21 Ag34 Au23 117.8(17) . . ?
Cl2 Ag34 Au23 140.4(3) . . ?
Au22 Ag34 Au23 56.47(10) . . ?
C1_7 Ag34 Ag35 96.2(9) . . ?
C1_21 Ag34 Ag35 59.8(17) . . ?
Cl2 Ag34 Ag35 140.9(3) . . ?
Au22 Ag34 Ag35 102.84(16) . . ?
Au23 Ag34 Ag35 58.05(12) . . ?
C1_7 Ag34 Au28 138.9(8) . . ?
C1_21 Ag34 Au28 90.1(11) . . ?
Cl2 Ag34 Au28 100.7(3) . . ?
Au22 Ag34 Au28 55.79(9) . . ?
Au23 Ag34 Au28 57.11(9) . . ?
Ag35 Ag34 Au28 56.88(14) . . ?
C1_7 Ag34 Ag31 55.6(14) . . ?
C1_21 Ag34 Ag31 156.8(18) . . ?
Cl2 Ag34 Ag31 104.8(3) . . ?
Au22 Ag34 Ag31 55.77(11) . . ?
Au23 Ag34 Ag31 56.76(11) . . ?
Ag35 Ag34 Ag31 110.73(18) . . ?
Au28 Ag34 Ag31 102.04(14) . . ?
C1_38 Ag35 C2_38 27.0(6) . . ?
C1_38 Ag35 Au28 137.9(11) . . ?
C2_38 Ag35 Au28 158.2(9) . . ?
C1_38 Ag35 Au23 117.2(15) . . ?
C2_38 Ag35 Au23 108.6(7) . . ?
Au28 Ag35 Au23 59.73(11) . . ?
C1_38 Ag35 Ag34 157.7(10) . . ?
C2_38 Ag35 Ag34 130.8(9) . . ?
Au28 Ag35 Ag34 62.38(14) . . ?
Au23 Ag35 Ag34 60.44(12) . . ?
C1_38 Ag35 Au11 119.9(13) . . ?
C2_38 Ag35 Au11 134.9(7) . . ?
Au28 Ag35 Au11 59.84(13) . . ?
Au23 Ag35 Au11 116.46(19) . . ?
Ag34 Ag35 Au11 75.89(16) . . ?
C1_38 Ag35 Au27 84.7(13) . . ?
C2_38 Ag35 Au27 100.7(9) . . ?
Au28 Ag35 Au27 57.59(12) . . ?
Au23 Ag35 Au27 57.35(10) . . ?
Ag34 Ag35 Au27 108.15(18) . . ?
Au11 Ag35 Au27 102.85(17) . . ?
C1_38 Ag35 Au8 39.4(9) . . ?
C2_38 Ag35 Au8 66.2(9) . . ?
Au28 Ag35 Au8 100.16(18) . . ?
Au23 Ag35 Au8 113.51(17) . . ?
Ag34 Ag35 Au8 162.5(2) . . ?
Au11 Ag35 Au8 94.46(15) . . ?
Au27 Ag35 Au8 59.17(12) . . ?
C1_38 Ag35 Ag19 62.2(15) . . ?
C2_38 Ag35 Ag19 58.3(8) . . ?
Au28 Ag35 Ag19 102.54(17) . . ?
Au23 Ag35 Ag19 55.03(12) . . ?
Ag34 Ag35 Ag19 109.92(17) . . ?
Au11 Ag35 Ag19 157.4(2) . . ?
Au27 Ag35 Ag19 54.57(12) . . ?
Au8 Ag35 Ag19 73.75(14) . . ?
C1_9 Ag36 C1_14 114.3(16) . . ?
C1_9 Ag36 C2_9 26.6(15) . . ?
C1_14 Ag36 C2_9 87.8(17) . . ?
C1_9 Ag36 Au33 133.5(10) . . ?
C1_14 Ag36 Au33 106.6(11) . . ?
C2_9 Ag36 Au33 155.0(13) . . ?
C1_9 Ag36 Au31 102.7(11) . . ?
C1_14 Ag36 Au31 86.6(8) . . ?
C2_9 Ag36 Au31 104.1(14) . . ?
Au33 Ag36 Au31 57.89(11) . . ?
C1_9 Ag36 Cl9 99.5(13) . . ?
C1_14 Ag36 Cl9 110.2(8) . . ?
C2_9 Ag36 Cl9 108.8(14) . . ?
Au33 Ag36 Cl9 85.8(3) . . ?
Au31 Ag36 Cl9 143.4(3) . . ?
C1_9 Ag36 Au30 77.0(10) . . ?
C1_14 Ag36 Au30 143.3(8) . . ?
C2_9 Ag36 Au30 99.5(13) . . ?
Au33 Ag36 Au30 56.85(9) . . ?
Au31 Ag36 Au30 56.78(10) . . ?
Cl9 Ag36 Au30 101.4(2) . . ?
C1_9 Ag36 Ag20 154.1(14) . . ?
C1_14 Ag36 Ag20 51.0(11) . . ?
C2_9 Ag36 Ag20 133.5(13) . . ?
Au33 Ag36 Ag20 55.70(10) . . ?
Au31 Ag36 Ag20 59.24(12) . . ?
Cl9 Ag36 Ag20 105.7(3) . . ?
Au30 Ag36 Ag20 103.31(15) . . ?
C1_9 Ag36 Ag1 96.8(13) . . ?
C1_14 Ag36 Ag1 145.9(10) . . ?
C2_9 Ag36 Ag1 121.9(13) . . ?
Au33 Ag36 Ag1 53.53(11) . . ?
Au31 Ag36 Ag1 100.25(14) . . ?
Cl9 Ag36 Ag1 48.1(2) . . ?
Au30 Ag36 Ag1 54.55(10) . . ?
Ag20 Ag36 Ag1 104.29(14) . . ?
C1_9 Ag36 Au3 102.7(14) . . ?
C1_14 Ag36 Au3 35.7(7) . . ?
C2_9 Ag36 Au3 82.1(13) . . ?
Au33 Ag36 Au3 97.64(14) . . ?
Au31 Ag36 Au3 54.68(10) . . ?
Cl9 Ag36 Au3 145.3(2) . . ?
Au30 Ag36 Au3 109.32(16) . . ?
Ag20 Ag36 Au3 52.27(11) . . ?
Ag1 Ag36 Au3 150.92(17) . . ?
C1_9 Ag36 Ag25 47.7(11) . . ?
C1_14 Ag36 Ag25 106.1(9) . . ?
C2_9 Ag36 Ag25 54.7(13) . . ?
Au33 Ag36 Ag25 101.02(15) . . ?
Au31 Ag36 Ag25 55.10(12) . . ?
Cl9 Ag36 Ag25 139.3(3) . . ?
Au30 Ag36 Ag25 54.15(11) . . ?
Ag20 Ag36 Ag25 111.19(18) . . ?
Ag1 Ag36 Ag25 105.02(14) . . ?
Au3 Ag36 Ag25 74.15(13) . . ?
C1_17 Ag37 C1_2 115.9(13) . . ?
C1_17 Ag37 Cl3 101.6(14) . . ?
C1_2 Ag37 Cl3 104.0(8) . . ?
C1_17 Ag37 Au38 81.5(9) . . ?
C1_2 Ag37 Au38 140.1(9) . . ?
Cl3 Ag37 Au38 107.1(3) . . ?
C1_17 Ag37 Au39 139.1(8) . . ?
C1_2 Ag37 Au39 99.2(11) . . ?
Cl3 Ag37 Au39 88.8(3) . . ?
Au38 Ag37 Au39 57.75(9) . . ?
C1_17 Ag37 Au7 89.3(11) . . ?
C1_2 Ag37 Au7 42.8(8) . . ?
Cl3 Ag37 Au7 145.3(3) . . ?
Au38 Ag37 Au7 107.06(16) . . ?
Au39 Ag37 Au7 104.33(15) . . ?
C1_17 Ag37 Au36 106.9(14) . . ?
C1_2 Ag37 Au36 82.9(9) . . ?
Cl3 Ag37 Au36 144.0(3) . . ?
Au38 Ag37 Au36 57.32(10) . . ?
Au39 Ag37 Au36 55.26(10) . . ?
Au7 Ag37 Au36 57.31(10) . . ?
C1_17 Ag37 Ag38 50.8(14) . . ?
C1_2 Ag37 Ag38 103.4(8) . . ?
Cl3 Ag37 Ag38 148.0(3) . . ?
Au38 Ag37 Ag38 58.39(11) . . ?
Au39 Ag37 Ag38 102.91(15) . . ?
Au7 Ag37 Ag38 60.71(11) . . ?
Au36 Ag37 Ag38 56.22(11) . . ?
C1_17 Ag37 Ag3 101.4(8) . . ?
C1_2 Ag37 Ag3 139.9(10) . . ?
Cl3 Ag37 Ag3 51.7(3) . . ?
Au38 Ag37 Ag3 56.36(10) . . ?
Au39 Ag37 Ag3 55.22(10) . . ?
Au7 Ag37 Ag3 157.76(18) . . ?
Au36 Ag37 Ag3 100.68(14) . . ?
Ag38 Ag37 Ag3 111.72(15) . . ?
C1_17 Ag38 C1_19 108.8(14) . . ?
C1_17 Ag38 Au36 112.8(12) . . ?
C1_19 Ag38 Au36 80.2(8) . . ?
C1_17 Ag38 Au37 137.6(8) . . ?
C1_19 Ag38 Au37 108.8(12) . . ?
Au36 Ag38 Au37 56.19(9) . . ?
C1_17 Ag38 Au38 81.9(9) . . ?
C1_19 Ag38 Au38 136.8(7) . . ?
Au36 Ag38 Au38 57.69(9) . . ?
Au37 Ag38 Au38 57.17(9) . . ?
C1_17 Ag38 Au44 138.3(12) . . ?
C1_19 Ag38 Au44 92.0(10) . . ?
Au36 Ag38 Au44 106.02(15) . . ?
Au37 Ag38 Au44 58.11(10) . . ?
Au38 Ag38 Au44 107.59(13) . . ?
C1_17 Ag38 Au7 88.3(10) . . ?
C1_19 Ag38 Au7 39.5(7) . . ?
Au36 Ag38 Au7 56.82(9) . . ?
Au37 Ag38 Au7 109.09(14) . . ?
Au38 Ag38 Au7 102.05(12) . . ?
Au44 Ag38 Au7 126.85(15) . . ?
C1_17 Ag38 Au40 38.4(7) . . ?
C1_19 Ag38 Au40 147.2(12) . . ?
Au36 Ag38 Au40 109.67(13) . . ?
Au37 Ag38 Au40 102.24(12) . . ?
Au38 Ag38 Au40 56.15(9) . . ?
Au44 Ag38 Au40 113.73(13) . . ?
Au7 Ag38 Au40 119.42(15) . . ?
C1_17 Ag38 Ag37 53.7(12) . . ?
C1_19 Ag38 Ag37 95.5(8) . . ?
Au36 Ag38 Ag37 59.23(12) . . ?
Au37 Ag38 Ag37 103.68(13) . . ?
Au38 Ag38 Ag37 56.37(10) . . ?
Au44 Ag38 Ag37 161.77(16) . . ?
Au7 Ag38 Ag37 56.54(11) . . ?
Au40 Ag38 Ag37 66.49(12) . . ?
C1_17 Ag38 Ag13 156.4(10) . . ?
C1_19 Ag38 Ag13 51.6(12) . . ?
Au36 Ag38 Ag13 55.99(11) . . ?
Au37 Ag38 Ag13 57.33(11) . . ?
Au38 Ag38 Ag13 103.86(14) . . ?
Au44 Ag38 Ag13 62.44(12) . . ?
Au7 Ag38 Ag13 68.23(12) . . ?
Au40 Ag38 Ag13 158.81(14) . . ?
Ag37 Ag38 Ag13 110.21(16) . . ?
C1_17 Ag38 Ag5 94.0(8) . . ?
C1_19 Ag38 Ag5 155.2(11) . . ?
Au36 Ag38 Ag5 100.31(12) . . ?
Au37 Ag38 Ag5 54.81(10) . . ?
Au38 Ag38 Ag5 54.38(9) . . ?
Au44 Ag38 Ag5 63.90(11) . . ?
Au7 Ag38 Ag5 155.52(14) . . ?
Au40 Ag38 Ag5 56.15(11) . . ?
Ag37 Ag38 Ag5 106.08(14) . . ?
Ag13 Ag38 Ag5 108.01(15) . . ?
C1_5 Au1 C1_10 168(2) . . ?
C1_5 Au1 Ag10 129.9(15) . . ?
C1_10 Au1 Ag10 60.9(17) . . ?
C1_5 Au1 Ag7 60.0(15) . . ?
C1_10 Au1 Ag7 131.0(17) . . ?
Ag10 Au1 Ag7 70.06(13) . . ?
C1_5 Au1 Au17 94.8(14) . . ?
C1_10 Au1 Au17 96.0(15) . . ?
Ag10 Au1 Au17 60.38(10) . . ?
Ag7 Au1 Au17 58.85(9) . . ?
C1_27 Au3 C1_14 167(2) . . ?
C1_27 Au3 Ag20 131.4(17) . . ?
C1_14 Au3 Ag20 59.2(13) . . ?
C1_27 Au3 Au31 95.2(17) . . ?
C1_14 Au3 Au31 97.1(9) . . ?
Ag20 Au3 Au31 62.73(9) . . ?
C1_27 Au3 Ag33 64.5(17) . . ?
C1_14 Au3 Ag33 125.9(14) . . ?
Ag20 Au3 Ag33 66.96(13) . . ?
Au31 Au3 Ag33 60.22(10) . . ?
C1_27 Au3 Ag36 140.6(16) . . ?
C1_14 Au3 Ag36 48.0(10) . . ?
Ag20 Au3 Ag36 60.92(11) . . ?
Au31 Au3 Ag36 54.05(9) . . ?
Ag33 Au3 Ag36 108.55(12) . . ?
Au17 Au4 Au36 105.75(9) . . ?
Au17 Au4 Au18 59.28(7) . . ?
Au36 Au4 Au18 106.13(9) . . ?
Au17 Au4 Au37 59.27(7) . . ?
Au36 Au4 Au37 58.29(7) . . ?
Au18 Au4 Au37 105.83(8) . . ?
Au17 Au4 Au35 107.07(8) . . ?
Au36 Au4 Au35 59.87(7) . . ?
Au18 Au4 Au35 59.58(7) . . ?
Au37 Au4 Au35 106.39(10) . . ?
Au17 Au4 Ag15 63.51(10) . . ?
Au36 Au4 Ag15 165.36(11) . . ?
Au18 Au4 Ag15 60.28(10) . . ?
Au37 Au4 Ag15 117.67(11) . . ?
Au35 Au4 Ag15 112.07(11) . . ?
Au17 Au4 Ag12 164.98(14) . . ?
Au36 Au4 Ag12 59.55(11) . . ?
Au18 Au4 Ag12 119.15(11) . . ?
Au37 Au4 Ag12 110.13(12) . . ?
Au35 Au4 Ag12 64.02(10) . . ?
Ag15 Au4 Ag12 130.23(14) . . ?
Au17 Au4 Ag14 61.39(9) . . ?
Au36 Au4 Ag14 111.45(12) . . ?
Au18 Au4 Ag14 115.75(11) . . ?
Au37 Au4 Ag14 59.50(11) . . ?
Au35 Au4 Ag14 164.58(13) . . ?
Ag15 Au4 Ag14 73.21(13) . . ?
Ag12 Au4 Ag14 124.58(12) . . ?
Au17 Au4 Au9 134.96(11) . . ?
Au36 Au4 Au9 118.63(9) . . ?
Au18 Au4 Au9 111.26(9) . . ?
Au37 Au4 Au9 141.30(9) . . ?
Au35 Au4 Au9 101.61(9) . . ?
Ag15 Au4 Au9 73.86(11) . . ?
Ag12 Au4 Au9 60.06(11) . . ?
Ag14 Au4 Au9 93.77(12) . . ?
Au17 Au4 Ag13 115.19(11) . . ?
Au36 Au4 Ag13 60.78(11) . . ?
Au18 Au4 Ag13 165.13(13) . . ?
Au37 Au4 Ag13 62.04(10) . . ?
Au35 Au4 Ag13 113.57(12) . . ?
Ag15 Au4 Ag13 131.77(14) . . ?
Ag12 Au4 Ag13 62.11(11) . . ?
Ag14 Au4 Ag13 66.98(12) . . ?
Au9 Au4 Ag13 82.55(10) . . ?
Au17 Au4 Ag16 110.66(10) . . ?
Au36 Au4 Ag16 114.01(12) . . ?
Au18 Au4 Ag16 56.42(9) . . ?
Au37 Au4 Ag16 159.80(12) . . ?
Au35 Au4 Ag16 57.74(10) . . ?
Ag15 Au4 Ag16 64.48(12) . . ?
Ag12 Au4 Ag16 75.66(12) . . ?
Ag14 Au4 Ag16 134.08(15) . . ?
Au9 Au4 Ag16 58.69(9) . . ?
Ag13 Au4 Ag16 133.39(12) . . ?
C1_15 Au5 C1_30 170(2) . . ?
C1_15 Au5 Au35 98.1(13) . . ?
C1_30 Au5 Au35 91.8(17) . . ?
C1_15 Au5 Ag16 129.9(13) . . ?
C1_30 Au5 Ag16 55(2) . . ?
Au35 Au5 Ag16 58.72(10) . . ?
C1_15 Au5 Ag12 54.4(13) . . ?
C1_30 Au5 Ag12 131(2) . . ?
Au35 Au5 Ag12 62.23(9) . . ?
Ag16 Au5 Ag12 75.94(12) . . ?
C1_15 Au5 Ag22 50.3(14) . . ?
C1_30 Au5 Ag22 138.8(18) . . ?
Au35 Au5 Ag22 54.30(8) . . ?
Ag16 Au5 Ag22 110.08(12) . . ?
Ag12 Au5 Ag22 57.82(12) . . ?
C1_12 Au6 C1_32 170(2) . . ?
C1_12 Au6 Au24 91.3(18) . . ?
C1_32 Au6 Au24 98.6(15) . . ?
C1_12 Au6 Ag23 58.4(19) . . ?
C1_32 Au6 Ag23 125.5(17) . . ?
Au24 Au6 Ag23 59.93(10) . . ?
C1_12 Au6 Ag33 126.3(19) . . ?
C1_32 Au6 Ag33 58.2(16) . . ?
Au24 Au6 Ag33 61.81(10) . . ?
Ag23 Au6 Ag33 67.94(13) . . ?
C1_12 Au6 Ag32 140(2) . . ?
C1_32 Au6 Ag32 49.4(15) . . ?
Au24 Au6 Ag32 53.77(9) . . ?
Ag23 Au6 Ag32 107.34(13) . . ?
Ag33 Au6 Ag32 57.59(12) . . ?
C1_19 Au7 C1_2 167(2) . . ?
C1_19 Au7 Au36 93.2(13) . . ?
C1_2 Au7 Au36 98.2(12) . . ?
C1_19 Au7 Ag37 119.4(14) . . ?
C1_2 Au7 Ag37 61.2(15) . . ?
Au36 Au7 Ag37 62.07(10) . . ?
C1_19 Au7 Ag38 57.5(13) . . ?
C1_2 Au7 Ag38 123.7(15) . . ?
Au36 Au7 Ag38 58.22(9) . . ?
Ag37 Au7 Ag38 62.75(12) . . ?
C1_19 Au7 Ag22 143.9(15) . . ?
C1_2 Au7 Ag22 49.6(14) . . ?
Au36 Au7 Ag22 56.74(8) . . ?
Ag37 Au7 Ag22 67.08(12) . . ?
Ag38 Au7 Ag22 110.26(11) . . ?
C1_38 Au8 C1_33 170(4) . . ?
C1_38 Au8 Ag29 129(2) . . ?
C1_33 Au8 Ag29 57(3) . . ?
C1_38 Au8 Au27 96.7(18) . . ?
C1_33 Au8 Au27 93(3) . . ?
Ag29 Au8 Au27 60.87(11) . . ?
C1_38 Au8 Ag35 56(2) . . ?
C1_33 Au8 Ag35 131(3) . . ?
Ag29 Au8 Ag35 74.11(15) . . ?
Au27 Au8 Ag35 59.84(11) . . ?
C1_26 Au9 C1_16 172(2) . . ?
C1_26 Au9 Ag12 131.4(18) . . ?
C1_16 Au9 Ag12 56.6(15) . . ?
C1_26 Au9 Au4 96.8(15) . . ?
C1_16 Au9 Au4 87.8(13) . . ?
Ag12 Au9 Au4 59.14(10) . . ?
C1_26 Au9 Ag16 54.2(18) . . ?
C1_16 Au9 Ag16 133.7(15) . . ?
Ag12 Au9 Ag16 77.29(13) . . ?
Au4 Au9 Ag16 63.08(10) . . ?
C1_6 Au10 C1_3 171(2) . . ?
C1_6 Au10 Au18 94.0(17) . . ?
C1_3 Au10 Au18 92.1(14) . . ?
C1_6 Au10 Ag9 120.4(17) . . ?
C1_3 Au10 Ag9 57.5(17) . . ?
Au18 Au10 Ag9 59.63(9) . . ?
C1_6 Au10 Ag8 53.8(17) . . ?
C1_3 Au10 Ag8 124.8(17) . . ?
Au18 Au10 Ag8 59.05(10) . . ?
Ag9 Au10 Ag8 67.34(12) . . ?
C1_6 Au10 Ag15 49.6(15) . . ?
C1_3 Au10 Ag15 139.3(13) . . ?
Au18 Au10 Ag15 53.59(9) . . ?
Ag9 Au10 Ag15 108.86(12) . . ?
Ag8 Au10 Ag15 60.00(11) . . ?
C1_36 Au11 C1_21 172(3) . . ?
C1_36 Au11 Au28 93(2) . . ?
C1_21 Au11 Au28 95(2) . . ?
C1_36 Au11 Ag35 123(2) . . ?
C1_21 Au11 Ag35 61(2) . . ?
Au28 Au11 Ag35 57.27(11) . . ?
C1_36 Au11 Ag29 52(2) . . ?
C1_21 Au11 Ag29 132(2) . . ?
Au28 Au11 Ag29 59.43(9) . . ?
Ag35 Au11 Ag29 71.15(14) . . ?
C1_36 Au11 Ag21 46(2) . . ?
C1_21 Au11 Ag21 142(2) . . ?
Au28 Au11 Ag21 54.22(9) . . ?
Ag35 Au11 Ag21 107.80(14) . . ?
Ag29 Au11 Ag21 57.16(13) . . ?
C1_25 Au12 C1_34 168(3) . . ?
C1_25 Au12 Au26 101.9(12) . . ?
C1_34 Au12 Au26 85.8(18) . . ?
C1_25 Au12 Ag24 68.0(15) . . ?
C1_34 Au12 Ag24 108.5(10) . . ?
Au26 Au12 Ag24 62.20(10) . . ?
C1_25 Au12 Ag28 127.8(15) . . ?
C1_34 Au12 Ag28 49.4(10) . . ?
Au26 Au12 Ag28 56.31(9) . . ?
Ag24 Au12 Ag28 59.93(12) . . ?
C1_25 Au12 Ag21 50.2(14) . . ?
C1_34 Au12 Ag21 141(2) . . ?
Au26 Au12 Ag21 58.79(9) . . ?
Ag24 Au12 Ag21 71.22(12) . . ?
Ag28 Au12 Ag21 110.85(11) . . ?
C1_28 Au13 C1_22 170(2) . . ?
C1_28 Au13 Au25 100.2(15) . . ?
C1_22 Au13 Au25 89.5(12) . . ?
C1_28 Au13 Ag28 60.8(16) . . ?
C1_22 Au13 Ag28 122.9(16) . . ?
Au25 Au13 Ag28 62.29(10) . . ?
C1_28 Au13 Ag26 129.5(16) . . ?
C1_22 Au13 Ag26 53.7(16) . . ?
Au25 Au13 Ag26 60.70(9) . . ?
Ag28 Au13 Ag26 69.31(14) . . ?
C1_8 Au14 C1_9 172(2) . . ?
C1_8 Au14 Au30 102.3(16) . . ?
C1_9 Au14 Au30 85.7(15) . . ?
C1_8 Au14 Ag28 68.1(17) . . ?
C1_9 Au14 Ag28 115.3(14) . . ?
Au30 Au14 Ag28 59.94(10) . . ?
C1_8 Au14 Ag25 131.5(17) . . ?
C1_9 Au14 Ag25 51.7(14) . . ?
Au30 Au14 Ag25 57.04(9) . . ?
Ag28 Au14 Ag25 63.66(12) . . ?
C1_8 Au14 Ag24 48.9(15) . . ?
C1_9 Au14 Ag24 139.4(15) . . ?
Au30 Au14 Ag24 55.75(9) . . ?
Ag28 Au14 Ag24 59.06(12) . . ?
Ag25 Au14 Ag24 106.16(13) . . ?
Au20 Au15 Au17 109.22(9) . . ?
Au20 Au15 Au38 59.77(7) . . ?
Au17 Au15 Au38 107.82(8) . . ?
Au20 Au15 Au37 108.33(8) . . ?
Au17 Au15 Au37 59.54(7) . . ?
Au38 Au15 Au37 60.01(7) . . ?
Au20 Au15 Au19 59.73(7) . . ?
Au17 Au15 Au19 61.80(7) . . ?
Au38 Au15 Au19 107.70(8) . . ?
Au37 Au15 Au19 108.98(9) . . ?
Au20 Au15 Ag5 114.21(12) . . ?
Au17 Au15 Ag5 114.61(12) . . ?
Au38 Au15 Ag5 61.54(10) . . ?
Au37 Au15 Ag5 61.74(10) . . ?
Au19 Au15 Ag5 167.96(11) . . ?
Au20 Au15 Ag10 168.11(11) . . ?
Au17 Au15 Ag10 62.85(11) . . ?
Au38 Au15 Ag10 112.76(10) . . ?
Au37 Au15 Ag10 60.34(9) . . ?
Au19 Au15 Ag10 118.51(13) . . ?
Ag5 Au15 Ag10 64.99(13) . . ?
Au20 Au15 Ag6 61.88(10) . . ?
Au17 Au15 Ag6 116.17(12) . . ?
Au38 Au15 Ag6 115.01(12) . . ?
Au37 Au15 Ag6 168.45(12) . . ?
Au19 Au15 Ag6 61.44(10) . . ?
Ag5 Au15 Ag6 126.65(14) . . ?
Ag10 Au15 Ag6 128.89(13) . . ?
Au20 Au15 Ag7 113.49(11) . . ?
Au17 Au15 Ag7 61.18(10) . . ?
Au38 Au15 Ag7 165.82(12) . . ?
Au37 Au15 Ag7 115.26(12) . . ?
Au19 Au15 Ag7 59.94(10) . . ?
Ag5 Au15 Ag7 129.87(14) . . ?
Ag10 Au15 Ag7 71.47(12) . . ?
Ag6 Au15 Ag7 66.79(13) . . ?
Au20 Au15 Au16 117.99(10) . . ?
Au17 Au15 Au16 126.09(10) . . ?
Au38 Au15 Au16 117.36(10) . . ?
Au37 Au15 Au16 121.85(9) . . ?
Au19 Au15 Au16 123.64(9) . . ?
Ag5 Au15 Au16 68.16(10) . . ?
Ag10 Au15 Au16 73.28(10) . . ?
Ag6 Au15 Au16 69.61(10) . . ?
Ag7 Au15 Au16 76.72(11) . . ?
Au20 Au15 Ag11 60.43(10) . . ?
Au17 Au15 Ag11 167.58(11) . . ?
Au38 Au15 Ag11 61.72(9) . . ?
Au37 Au15 Ag11 115.25(11) . . ?
Au19 Au15 Ag11 113.31(11) . . ?
Ag5 Au15 Ag11 67.59(12) . . ?
Ag10 Au15 Ag11 126.04(13) . . ?
Ag6 Au15 Ag11 66.49(13) . . ?
Ag7 Au15 Ag11 127.80(13) . . ?
Au16 Au15 Ag11 66.32(10) . . ?
C1_23 Au16 C1_20 171(2) . . ?
C1_23 Au16 Au15 94.7(14) . . ?
C1_20 Au16 Au15 94.0(14) . . ?
C1_23 Au16 Ag11 52.3(15) . . ?
C1_20 Au16 Ag11 135.0(15) . . ?
Au15 Au16 Ag11 57.26(10) . . ?
C1_23 Au16 Ag5 111.3(16) . . ?
C1_20 Au16 Ag5 75.1(16) . . ?
Au15 Au16 Ag5 55.36(9) . . ?
Ag11 Au16 Ag5 60.26(11) . . ?
C1_23 Au16 Ag6 50.9(16) . . ?
C1_20 Au16 Ag6 135.0(17) . . ?
Au15 Au16 Ag6 55.09(8) . . ?
Ag11 Au16 Ag6 58.82(11) . . ?
Ag5 Au16 Ag6 103.78(11) . . ?
Au18 Au17 Au37 108.42(9) . . ?
Au18 Au17 Au15 107.18(10) . . ?
Au37 Au17 Au15 60.67(7) . . ?
Au18 Au17 Au4 60.75(7) . . ?
Au37 Au17 Au4 61.13(7) . . ?
Au15 Au17 Au4 110.01(9) . . ?
Au18 Au17 Ag8 62.80(10) . . ?
Au37 Au17 Ag8 168.55(13) . . ?
Au15 Au17 Ag8 113.37(11) . . ?
Au4 Au17 Ag8 115.92(11) . . ?
Au18 Au17 Au19 58.97(7) . . ?
Au37 Au17 Au19 108.11(10) . . ?
Au15 Au17 Au19 59.57(7) . . ?
Au4 Au17 Au19 108.78(9) . . ?
Ag8 Au17 Au19 61.50(11) . . ?
Au18 Au17 Ag7 111.43(11) . . ?
Au37 Au17 Ag7 116.21(12) . . ?
Au15 Au17 Ag7 61.11(10) . . ?
Au4 Au17 Ag7 167.19(13) . . ?
Ag8 Au17 Ag7 63.92(12) . . ?
Au19 Au17 Ag7 59.22(9) . . ?
Au18 Au17 Ag14 117.28(11) . . ?
Au37 Au17 Ag14 60.14(11) . . ?
Au15 Au17 Ag14 113.74(12) . . ?
Au4 Au17 Ag14 61.61(10) . . ?
Ag8 Au17 Ag14 129.58(15) . . ?
Au19 Au17 Ag14 166.99(12) . . ?
Ag7 Au17 Ag14 129.35(13) . . ?
Au18 Au17 Au1 134.61(10) . . ?
Au37 Au17 Au1 114.83(9) . . ?
Au15 Au17 Au1 105.39(9) . . ?
Au4 Au17 Au1 132.41(10) . . ?
Ag8 Au17 Au1 75.67(11) . . ?
Au19 Au17 Au1 116.30(8) . . ?
Ag7 Au17 Au1 60.40(10) . . ?
Ag14 Au17 Au1 75.60(10) . . ?
Au18 Au17 Ag10 165.24(13) . . ?
Au37 Au17 Ag10 59.75(10) . . ?
Au15 Au17 Ag10 60.12(11) . . ?
Au4 Au17 Ag10 114.42(10) . . ?
Ag8 Au17 Ag10 127.44(13) . . ?
Au19 Au17 Ag10 114.10(12) . . ?
Ag7 Au17 Ag10 70.37(12) . . ?
Ag14 Au17 Ag10 66.22(12) . . ?
Au1 Au17 Ag10 59.63(10) . . ?
Au18 Au17 Ag15 59.32(10) . . ?
Au37 Au17 Ag15 115.62(10) . . ?
Au15 Au17 Ag15 165.25(12) . . ?
Au4 Au17 Ag15 59.40(10) . . ?
Ag8 Au17 Ag15 67.38(12) . . ?
Au19 Au17 Ag15 112.08(11) . . ?
Ag7 Au17 Ag15 127.19(14) . . ?
Ag14 Au17 Ag15 71.67(12) . . ?
Au1 Au17 Ag15 89.17(11) . . ?
Ag10 Au17 Ag15 132.17(14) . . ?
Au34 Au18 Au17 110.72(10) . . ?
Au34 Au18 Au19 60.82(7) . . ?
Au17 Au18 Au19 62.44(7) . . ?
Au34 Au18 Ag16 110.62(12) . . ?
Au17 Au18 Ag16 120.62(11) . . ?
Au19 Au18 Ag16 170.47(14) . . ?
Au34 Au18 Au35 60.00(7) . . ?
Au17 Au18 Au35 108.48(9) . . ?
Au19 Au18 Au35 109.03(10) . . ?
Ag16 Au18 Au35 61.59(11) . . ?
Au34 Au18 Au4 110.11(9) . . ?
Au17 Au18 Au4 59.98(7) . . ?
Au19 Au18 Au4 110.96(9) . . ?
Ag16 Au18 Au4 66.83(10) . . ?
Au35 Au18 Au4 60.65(7) . . ?
Au34 Au18 Ag15 170.64(12) . . ?
Au17 Au18 Ag15 63.91(11) . . ?
Au19 Au18 Ag15 119.13(11) . . ?
Ag16 Au18 Ag15 68.52(13) . . ?
Au35 Au18 Ag15 113.36(10) . . ?
Au4 Au18 Ag15 60.71(10) . . ?
Au34 Au18 Au10 116.68(9) . . ?
Au17 Au18 Au10 118.25(10) . . ?
Au19 Au18 Au10 110.91(8) . . ?
Ag16 Au18 Au10 76.17(11) . . ?
Au35 Au18 Au10 128.46(9) . . ?
Au4 Au18 Au10 127.91(10) . . ?
Ag15 Au18 Au10 72.47(11) . . ?
Au34 Au18 Ag9 60.52(10) . . ?
Au17 Au18 Ag9 117.15(11) . . ?
Au19 Au18 Ag9 61.10(10) . . ?
Ag16 Au18 Ag9 119.72(13) . . ?
Au35 Au18 Ag9 113.91(11) . . ?
Au4 Au18 Ag9 169.49(13) . . ?
Ag15 Au18 Ag9 128.42(13) . . ?
Au10 Au18 Ag9 62.60(10) . . ?
Au34 Au18 Ag8 116.78(11) . . ?
Au17 Au18 Ag8 60.13(10) . . ?
Au19 Au18 Ag8 61.70(11) . . ?
Ag16 Au18 Ag8 127.83(15) . . ?
Au35 Au18 Ag8 167.30(13) . . ?
Au4 Au18 Ag8 112.94(11) . . ?
Ag15 Au18 Ag8 68.09(12) . . ?
Au10 Au18 Ag8 64.24(10) . . ?
Ag9 Au18 Ag8 70.41(12) . . ?
Au34 Au18 Ag17 60.66(11) . . ?
Au17 Au18 Ag17 168.41(13) . . ?
Au19 Au18 Ag17 114.69(11) . . ?
Ag16 Au18 Ag17 60.30(12) . . ?
Au35 Au18 Ag17 61.01(9) . . ?
Au4 Au18 Ag17 114.05(10) . . ?
Ag15 Au18 Ag17 123.38(14) . . ?
Au10 Au18 Ag17 73.34(11) . . ?
Ag9 Au18 Ag17 66.71(11) . . ?
Ag8 Au18 Ag17 129.70(13) . . ?
Au20 Au19 Au18 108.64(8) . . ?
Au20 Au19 Au34 62.91(7) . . ?
Au18 Au19 Au34 59.05(7) . . ?
Au20 Au19 Au15 59.28(7) . . ?
Au18 Au19 Au15 106.11(8) . . ?
Au34 Au19 Au15 108.88(9) . . ?
Au20 Au19 Ag7 114.28(12) . . ?
Au18 Au19 Ag7 112.31(12) . . ?
Au34 Au19 Ag7 166.04(11) . . ?
Au15 Au19 Ag7 61.28(10) . . ?
Au20 Au19 Au17 106.33(8) . . ?
Au18 Au19 Au17 58.59(7) . . ?
Au34 Au19 Au17 106.25(8) . . ?
Au15 Au19 Au17 58.62(7) . . ?
Ag7 Au19 Au17 60.59(9) . . ?
Au20 Au19 Au41 128.26(10) . . ?
Au18 Au19 Au41 117.32(10) . . ?
Au34 Au19 Au41 124.06(9) . . ?
Au15 Au19 Au41 123.14(9) . . ?
Ag7 Au19 Au41 69.06(10) . . ?
Au17 Au19 Au41 116.94(10) . . ?
Au20 Au19 Ag9 116.50(12) . . ?
Au18 Au19 Ag9 61.78(9) . . ?
Au34 Au19 Ag9 60.21(9) . . ?
Au15 Au19 Ag9 166.31(10) . . ?
Ag7 Au19 Ag9 127.60(14) . . ?
Au17 Au19 Ag9 114.35(12) . . ?
Au41 Au19 Ag9 70.20(9) . . ?
Au20 Au19 Ag6 61.37(10) . . ?
Au18 Au19 Ag6 165.70(11) . . ?
Au34 Au19 Ag6 118.41(13) . . ?
Au15 Au19 Ag6 60.42(9) . . ?
Ag7 Au19 Ag6 66.90(13) . . ?
Au17 Au19 Ag6 112.50(11) . . ?
Au41 Au19 Ag6 76.28(10) . . ?
Ag9 Au19 Ag6 130.87(13) . . ?
Au20 Au19 Ag8 164.85(11) . . ?
Au18 Au19 Ag8 61.74(10) . . ?
Au34 Au19 Ag8 115.24(11) . . ?
Au15 Au19 Ag8 110.38(11) . . ?
Ag7 Au19 Ag8 63.50(13) . . ?
Au17 Au19 Ag8 58.99(10) . . ?
Au41 Au19 Ag8 66.10(10) . . ?
Ag9 Au19 Ag8 70.68(13) . . ?
Ag6 Au19 Ag8 125.40(13) . . ?
Au20 Au19 Ag2 59.74(10) . . ?
Au18 Au19 Ag2 113.70(11) . . ?
Au34 Au19 Ag2 59.31(9) . . ?
Au15 Au19 Ag2 114.49(12) . . ?
Ag7 Au19 Ag2 132.59(13) . . ?
Au17 Au19 Ag2 162.71(11) . . ?
Au41 Au19 Ag2 80.29(10) . . ?
Ag9 Au19 Ag2 68.47(12) . . ?
Ag6 Au19 Ag2 71.35(12) . . ?
Ag8 Au19 Ag2 133.75(13) . . ?
Au21 Au20 Au15 160.41(10) . . ?
Au21 Au20 Au38 109.80(8) . . ?
Au15 Au20 Au38 60.81(7) . . ?
Au21 Au20 Au19 111.71(9) . . ?
Au15 Au20 Au19 60.98(7) . . ?
Au38 Au20 Au19 109.51(9) . . ?
Au21 Au20 Ag3 64.25(10) . . ?
Au15 Au20 Ag3 118.00(11) . . ?
Au38 Au20 Ag3 62.33(10) . . ?
Au19 Au20 Ag3 166.14(11) . . ?
Au21 Au20 Ag2 65.38(10) . . ?
Au15 Au20 Ag2 119.23(12) . . ?
Au38 Au20 Ag2 166.21(12) . . ?
Au19 Au20 Ag2 63.25(11) . . ?
Ag3 Au20 Ag2 121.96(14) . . ?
Au21 Au20 Ag11 131.17(13) . . ?
Au15 Au20 Ag11 62.38(11) . . ?
Au38 Au20 Ag11 62.73(9) . . ?
Au19 Au20 Ag11 116.09(11) . . ?
Ag3 Au20 Ag11 71.39(12) . . ?
Ag2 Au20 Ag11 130.58(12) . . ?
Au21 Au20 Ag6 134.02(11) . . ?
Au15 Au20 Ag6 61.01(10) . . ?
Au38 Au20 Ag6 115.15(11) . . ?
Au19 Au20 Ag6 61.54(11) . . ?
Ag3 Au20 Ag6 131.38(14) . . ?
Ag2 Au20 Ag6 72.81(11) . . ?
Ag11 Au20 Ag6 66.87(12) . . ?
Au21 Au20 Au34 57.34(8) . . ?
Au15 Au20 Au34 107.05(10) . . ?
Au38 Au20 Au34 107.10(8) . . ?
Au19 Au20 Au34 58.87(7) . . ?
Ag3 Au20 Au34 111.23(11) . . ?
Ag2 Au20 Au34 59.21(9) . . ?
Ag11 Au20 Au34 167.60(12) . . ?
Ag6 Au20 Au34 114.96(12) . . ?
Au21 Au20 Au39 56.67(7) . . ?
Au15 Au20 Au39 106.41(8) . . ?
Au38 Au20 Au39 58.17(6) . . ?
Au19 Au20 Au39 107.25(9) . . ?
Ag3 Au20 Au39 59.12(10) . . ?
Ag2 Au20 Au39 111.30(10) . . ?
Ag11 Au20 Au39 114.91(10) . . ?
Ag6 Au20 Au39 165.67(13) . . ?
Au34 Au20 Au39 60.06(7) . . ?
Au21 Au20 Ag4 60.52(9) . . ?
Au15 Au20 Ag4 139.03(10) . . ?
Au38 Au20 Ag4 124.28(11) . . ?
Au19 Au20 Ag4 125.33(10) . . ?
Ag3 Au20 Ag4 65.50(11) . . ?
Ag2 Au20 Ag4 65.82(12) . . ?
Ag11 Au20 Ag4 83.59(12) . . ?
Ag6 Au20 Ag4 85.83(12) . . ?
Au34 Au20 Ag4 108.64(10) . . ?
Au39 Au20 Ag4 108.43(10) . . ?
Au29 Au21 Au39 179.22(10) . . ?
Au29 Au21 Au34 114.60(10) . . ?
Au39 Au21 Au34 65.44(8) . . ?
Au29 Au21 Au22 66.25(8) . . ?
Au39 Au21 Au22 113.72(10) . . ?
Au34 Au21 Au22 178.86(11) . . ?
Au29 Au21 Au33 65.47(7) . . ?
Au39 Au21 Au33 113.78(9) . . ?
Au34 Au21 Au33 116.23(10) . . ?
Au22 Au21 Au33 64.74(8) . . ?
Au29 Au21 Au20 115.34(9) . . ?
Au39 Au21 Au20 65.42(7) . . ?
Au34 Au21 Au20 64.46(8) . . ?
Au22 Au21 Au20 114.56(10) . . ?
Au33 Au21 Au20 178.74(11) . . ?
Au29 Au21 Ag18 118.89(11) . . ?
Au39 Au21 Ag18 60.40(9) . . ?
Au34 Au21 Ag18 60.19(11) . . ?
Au22 Au21 Ag18 120.21(12) . . ?
Au33 Au21 Ag18 66.28(10) . . ?
Au20 Au21 Ag18 113.68(12) . . ?
Au29 Au21 Ag3 120.23(13) . . ?
Au39 Au21 Ag3 60.24(10) . . ?
Au34 Au21 Ag3 113.28(12) . . ?
Au22 Au21 Ag3 65.59(10) . . ?
Au33 Au21 Ag3 119.12(12) . . ?
Au20 Au21 Ag3 59.69(10) . . ?
Ag18 Au21 Ag3 114.94(12) . . ?
Au29 Au21 Ag4 60.50(9) . . ?
Au39 Au21 Ag4 120.22(11) . . ?
Au34 Au21 Ag4 119.03(12) . . ?
Au22 Au21 Ag4 60.58(11) . . ?
Au33 Au21 Ag4 113.85(12) . . ?
Au20 Au21 Ag4 66.21(10) . . ?
Ag18 Au21 Ag4 178.87(15) . . ?
Ag3 Au21 Ag4 66.04(11) . . ?
Au29 Au21 Ag1 59.82(10) . . ?
Au39 Au21 Ag1 119.69(13) . . ?
Au34 Au21 Ag1 67.65(11) . . ?
Au22 Au21 Ag1 113.49(12) . . ?
Au33 Au21 Ag1 59.44(10) . . ?
Au20 Au21 Ag1 121.76(13) . . ?
Ag18 Au21 Ag1 64.35(11) . . ?
Ag3 Au21 Ag1 178.51(15) . . ?
Ag4 Au21 Ag1 114.68(12) . . ?
Au29 Au21 Ag2 67.15(10) . . ?
Au39 Au21 Ag2 113.35(12) . . ?
Au34 Au21 Ag2 59.24(10) . . ?
Au22 Au21 Ag2 120.93(12) . . ?
Au33 Au21 Ag2 122.00(11) . . ?
Au20 Au21 Ag2 59.22(9) . . ?
Ag18 Au21 Ag2 113.12(14) . . ?
Ag3 Au21 Ag2 112.66(12) . . ?
Ag4 Au21 Ag2 65.81(12) . . ?
Ag1 Au21 Ag2 68.80(12) . . ?
Au29 Au21 Ag30 113.62(12) . . ?
Au39 Au21 Ag30 65.90(10) . . ?
Au34 Au21 Ag30 120.67(12) . . ?
Au22 Au21 Ag30 59.14(10) . . ?
Au33 Au21 Ag30 59.10(9) . . ?
Au20 Au21 Ag30 119.67(11) . . ?
Ag18 Au21 Ag30 67.33(12) . . ?
Ag3 Au21 Ag30 66.28(11) . . ?
Ag4 Au21 Ag30 113.74(14) . . ?
Ag1 Au21 Ag30 112.26(12) . . ?
Ag2 Au21 Ag30 178.88(13) . . ?
Au21 Au22 Au23 160.03(10) . . ?
Au21 Au22 Au28 109.14(9) . . ?
Au23 Au22 Au28 61.58(8) . . ?
Au21 Au22 Au32 111.52(9) . . ?
Au23 Au22 Au32 60.36(8) . . ?
Au28 Au22 Au32 109.06(9) . . ?
Au21 Au22 Ag31 132.51(12) . . ?
Au23 Au22 Ag31 62.39(11) . . ?
Au28 Au22 Ag31 117.41(13) . . ?
Au32 Au22 Ag31 61.97(10) . . ?
Au21 Au22 Ag30 66.05(11) . . ?
Au23 Au22 Ag30 118.15(12) . . ?
Au28 Au22 Ag30 165.67(12) . . ?
Au32 Au22 Ag30 63.05(10) . . ?
Ag31 Au22 Ag30 70.72(13) . . ?
Au21 Au22 Ag4 64.01(11) . . ?
Au23 Au22 Ag4 118.44(12) . . ?
Au28 Au22 Ag4 61.78(10) . . ?
Au32 Au22 Ag4 164.71(11) . . ?
Ag31 Au22 Ag4 132.46(14) . . ?
Ag30 Au22 Ag4 122.77(14) . . ?
Au21 Au22 Ag34 132.39(12) . . ?
Au23 Au22 Ag34 61.87(11) . . ?
Au28 Au22 Ag34 63.60(10) . . ?
Au32 Au22 Ag34 115.15(13) . . ?
Ag31 Au22 Ag34 67.10(12) . . ?
Ag30 Au22 Ag34 130.04(13) . . ?
Ag4 Au22 Ag34 73.06(13) . . ?
Au21 Au22 Au33 57.74(7) . . ?
Au23 Au22 Au33 106.11(9) . . ?
Au28 Au22 Au33 106.44(8) . . ?
Au32 Au22 Au33 58.03(7) . . ?
Ag31 Au22 Au33 113.77(11) . . ?
Ag30 Au22 Au33 59.34(9) . . ?
Ag4 Au22 Au33 111.01(12) . . ?
Ag34 Au22 Au33 166.68(12) . . ?
Au21 Au22 Au29 56.29(7) . . ?
Au23 Au22 Au29 106.59(8) . . ?
Au28 Au22 Au29 57.92(7) . . ?
Au32 Au22 Au29 106.29(8) . . ?
Ag31 Au22 Au29 166.41(12) . . ?
Ag30 Au22 Au29 111.24(12) . . ?
Ag4 Au22 Au29 58.70(9) . . ?
Ag34 Au22 Au29 116.12(11) . . ?
Au33 Au22 Au29 59.80(7) . . ?
Au21 Au22 Ag3 61.09(10) . . ?
Au23 Au22 Ag3 138.86(12) . . ?
Au28 Au22 Ag3 123.68(10) . . ?
Au32 Au22 Ag3 126.48(10) . . ?
Ag31 Au22 Ag3 84.81(12) . . ?
Ag30 Au22 Ag3 66.99(11) . . ?
Ag4 Au22 Ag3 65.59(11) . . ?
Ag34 Au22 Ag3 83.54(13) . . ?
Au33 Au22 Ag3 109.75(11) . . ?
Au29 Au22 Ag3 108.48(11) . . ?
Au22 Au23 Au24 110.02(10) . . ?
Au22 Au23 Au32 60.82(8) . . ?
Au24 Au23 Au32 61.18(7) . . ?
Au22 Au23 Au27 108.94(10) . . ?
Au24 Au23 Au27 60.40(7) . . ?
Au32 Au23 Au27 109.43(9) . . ?
Au22 Au23 Au28 59.32(7) . . ?
Au24 Au23 Au28 108.04(9) . . ?
Au32 Au23 Au28 107.65(10) . . ?
Au27 Au23 Au28 60.02(7) . . ?
Au22 Au23 Ag35 109.66(13) . . ?
Au24 Au23 Ag35 119.45(13) . . ?
Au32 Au23 Ag35 167.45(14) . . ?
Au27 Au23 Ag35 64.48(12) . . ?
Au28 Au23 Ag35 59.85(12) . . ?
Au22 Au23 Ag19 169.77(13) . . ?
Au24 Au23 Ag19 63.17(11) . . ?
Au32 Au23 Ag19 117.70(12) . . ?
Au27 Au23 Ag19 61.35(11) . . ?
Au28 Au23 Ag19 114.20(11) . . ?
Ag35 Au23 Ag19 70.06(14) . . ?
Au22 Au23 Au42 119.97(9) . . ?
Au24 Au23 Au42 114.40(10) . . ?
Au32 Au23 Au42 110.55(8) . . ?
Au27 Au23 Au42 127.31(10) . . ?
Au28 Au23 Au42 132.62(10) . . ?
Ag35 Au23 Au42 81.01(13) . . ?
Ag19 Au23 Au42 70.25(12) . . ?
Au22 Au23 Ag31 60.63(11) . . ?
Au24 Au23 Ag31 116.17(11) . . ?
Au32 Au23 Ag31 61.51(10) . . ?
Au27 Au23 Ag31 168.21(14) . . ?
Au28 Au23 Ag31 113.87(12) . . ?
Ag35 Au23 Ag31 122.70(14) . . ?
Ag19 Au23 Ag31 128.63(14) . . ?
Au42 Au23 Ag31 64.45(11) . . ?
Au22 Au23 Ag34 61.66(11) . . ?
Au24 Au23 Ag34 169.59(14) . . ?
Au32 Au23 Ag34 115.37(12) . . ?
Au27 Au23 Ag34 114.85(11) . . ?
Au28 Au23 Ag34 62.80(10) . . ?
Ag35 Au23 Ag34 61.51(13) . . ?
Ag19 Au23 Ag34 124.04(15) . . ?
Au42 Au23 Ag34 75.96(11) . . ?
Ag31 Au23 Ag34 66.40(12) . . ?
Au22 Au23 Ag32 114.80(12) . . ?
Au24 Au23 Ag32 59.59(10) . . ?
Au32 Au23 Ag32 59.95(11) . . ?
Au27 Au23 Ag32 114.08(11) . . ?
Au28 Au23 Ag32 165.06(13) . . ?
Ag35 Au23 Ag32 132.16(16) . . ?
Ag19 Au23 Ag32 69.30(13) . . ?
Au42 Au23 Ag32 62.27(11) . . ?
Ag31 Au23 Ag32 69.08(12) . . ?
Ag34 Au23 Ag32 128.53(13) . . ?
Au23 Au24 Au25 109.00(9) . . ?
Au23 Au24 Au31 108.52(10) . . ?
Au25 Au24 Au31 60.71(8) . . ?
Au23 Au24 Au27 60.36(7) . . ?
Au25 Au24 Au27 60.58(7) . . ?
Au31 Au24 Au27 109.16(10) . . ?
Au23 Au24 Au32 59.65(7) . . ?
Au25 Au24 Au32 108.71(10) . . ?
Au31 Au24 Au32 60.20(8) . . ?
Au27 Au24 Au32 108.17(9) . . ?
Au23 Au24 Ag32 63.90(10) . . ?
Au25 Au24 Ag32 169.20(14) . . ?
Au31 Au24 Ag32 112.58(12) . . ?
Au27 Au24 Ag32 117.86(12) . . ?
Au32 Au24 Ag32 60.95(11) . . ?
Au23 Au24 Au6 130.85(10) . . ?
Au25 Au24 Au6 117.44(9) . . ?
Au31 Au24 Au6 107.47(9) . . ?
Au27 Au24 Au6 132.91(11) . . ?
Au32 Au24 Au6 115.32(9) . . ?
Ag32 Au24 Au6 71.96(11) . . ?
Au23 Au24 Ag23 167.46(14) . . ?
Au25 Au24 Ag23 61.63(10) . . ?
Au31 Au24 Ag23 60.18(11) . . ?
Au27 Au24 Ag23 116.21(11) . . ?
Au32 Au24 Ag23 113.75(12) . . ?
Ag32 Au24 Ag23 123.92(13) . . ?
Au6 Au24 Ag23 61.03(11) . . ?
Au23 Au24 Ag27 115.54(12) . . ?
Au25 Au24 Ag27 60.11(11) . . ?
Au31 Au24 Ag27 114.18(12) . . ?
Au27 Au24 Ag27 61.25(10) . . ?
Au32 Au24 Ag27 166.93(13) . . ?
Ag32 Au24 Ag27 129.67(16) . . ?
Au6 Au24 Ag27 77.29(11) . . ?
Ag23 Au24 Ag27 68.31(13) . . ?
Au23 Au24 Ag19 59.44(11) . . ?
Au25 Au24 Ag19 114.80(11) . . ?
Au31 Au24 Ag19 166.25(13) . . ?
Au27 Au24 Ag19 60.07(11) . . ?
Au32 Au24 Ag19 113.06(12) . . ?
Ag32 Au24 Ag19 69.55(13) . . ?
Au6 Au24 Ag19 86.20(12) . . ?
Ag23 Au24 Ag19 130.93(15) . . ?
Ag27 Au24 Ag19 69.56(13) . . ?
Au23 Au24 Ag33 112.24(11) . . ?
Au25 Au24 Ag33 115.35(12) . . ?
Au31 Au24 Ag33 60.17(10) . . ?
Au27 Au24 Ag33 165.82(13) . . ?
Au32 Au24 Ag33 59.08(10) . . ?
Ag32 Au24 Ag33 63.26(12) . . ?
Au6 Au24 Ag33 61.27(10) . . ?
Ag23 Au24 Ag33 68.13(12) . . ?
Ag27 Au24 Ag33 130.27(14) . . ?
Ag19 Au24 Ag33 128.60(14) . . ?
Au26 Au25 Au24 107.64(9) . . ?
Au26 Au25 Au30 60.29(8) . . ?
Au24 Au25 Au30 106.88(9) . . ?
Au26 Au25 Au31 107.68(9) . . ?
Au24 Au25 Au31 59.69(8) . . ?
Au30 Au25 Au31 59.19(7) . . ?
Au26 Au25 Au27 59.97(8) . . ?
Au24 Au25 Au27 60.06(7) . . ?
Au30 Au25 Au27 107.94(9) . . ?
Au31 Au25 Au27 107.93(9) . . ?
Au26 Au25 Ag25 114.88(13) . . ?
Au24 Au25 Ag25 115.38(11) . . ?
Au30 Au25 Ag25 61.84(11) . . ?
Au31 Au25 Ag25 62.32(10) . . ?
Au27 Au25 Ag25 168.15(13) . . ?
Au26 Au25 Ag27 115.13(13) . . ?
Au24 Au25 Ag27 62.29(11) . . ?
Au30 Au25 Ag27 167.44(13) . . ?
Au31 Au25 Ag27 115.19(12) . . ?
Au27 Au25 Ag27 61.83(11) . . ?
Ag25 Au25 Ag27 127.33(15) . . ?
Au26 Au25 Au13 105.84(9) . . ?
Au24 Au25 Au13 136.29(11) . . ?
Au30 Au25 Au13 113.83(10) . . ?
Au31 Au25 Au13 132.30(10) . . ?
Au27 Au25 Au13 117.99(10) . . ?
Ag25 Au25 Au13 73.20(11) . . ?
Ag27 Au25 Au13 78.43(11) . . ?
Au26 Au25 Ag23 165.86(12) . . ?
Au24 Au25 Ag23 61.32(10) . . ?
Au30 Au25 Ag23 112.57(12) . . ?
Au31 Au25 Ag23 59.76(10) . . ?
Au27 Au25 Ag23 115.47(12) . . ?
Ag25 Au25 Ag23 66.68(13) . . ?
Ag27 Au25 Ag23 69.00(14) . . ?
Au13 Au25 Ag23 88.16(11) . . ?
Au26 Au25 Ag26 59.98(10) . . ?
Au24 Au25 Ag26 114.14(13) . . ?
Au30 Au25 Ag26 114.61(12) . . ?
Au31 Au25 Ag26 165.26(12) . . ?
Au27 Au25 Ag26 59.75(10) . . ?
Ag25 Au25 Ag26 128.63(14) . . ?
Ag27 Au25 Ag26 67.79(13) . . ?
Au13 Au25 Ag26 61.99(10) . . ?
Ag23 Au25 Ag26 131.19(15) . . ?
Au26 Au25 Ag28 59.54(10) . . ?
Au24 Au25 Ag28 164.48(12) . . ?
Au30 Au25 Ag28 60.03(10) . . ?
Au31 Au25 Ag28 113.57(13) . . ?
Au27 Au25 Ag28 113.78(12) . . ?
Ag25 Au25 Ag28 67.50(13) . . ?
Ag27 Au25 Ag28 129.44(14) . . ?
Au13 Au25 Ag28 59.08(10) . . ?
Ag23 Au25 Ag28 129.53(14) . . ?
Ag26 Au25 Ag28 68.61(14) . . ?
Au29 Au26 Au25 110.73(9) . . ?
Au29 Au26 Au27 109.55(9) . . ?
Au25 Au26 Au27 60.84(8) . . ?
Au29 Au26 Ag29 114.48(12) . . ?
Au25 Au26 Ag29 116.52(14) . . ?
Au27 Au26 Ag29 63.43(12) . . ?
Au29 Au26 Au30 61.14(7) . . ?
Au25 Au26 Au30 60.53(8) . . ?
Au27 Au26 Au30 108.82(9) . . ?
Ag29 Au26 Au30 170.18(13) . . ?
Au29 Au26 Au28 59.87(8) . . ?
Au25 Au26 Au28 108.55(9) . . ?
Au27 Au26 Au28 59.88(8) . . ?
Ag29 Au26 Au28 63.69(11) . . ?
Au30 Au26 Au28 107.60(8) . . ?
Au29 Au26 Au12 107.01(10) . . ?
Au25 Au26 Au12 127.65(9) . . ?
Au27 Au26 Au12 134.08(10) . . ?
Ag29 Au26 Au12 76.69(12) . . ?
Au30 Au26 Au12 112.74(10) . . ?
Au28 Au26 Au12 121.48(9) . . ?
Au29 Au26 Ag28 113.43(13) . . ?
Au25 Au26 Ag28 64.42(11) . . ?
Au27 Au26 Ag28 118.89(13) . . ?
Ag29 Au26 Ag28 126.59(14) . . ?
Au30 Au26 Ag28 61.78(11) . . ?
Au28 Au26 Ag28 168.97(12) . . ?
Au12 Au26 Ag28 67.96(10) . . ?
Au29 Au26 Ag26 170.81(13) . . ?
Au25 Au26 Ag26 64.13(11) . . ?
Au27 Au26 Ag26 61.44(11) . . ?
Ag29 Au26 Ag26 64.22(14) . . ?
Au30 Au26 Ag26 118.52(12) . . ?
Au28 Au26 Ag26 113.50(13) . . ?
Au12 Au26 Ag26 81.77(11) . . ?
Ag28 Au26 Ag26 71.99(14) . . ?
Au29 Au26 Ag24 60.10(10) . . ?
Au25 Au26 Ag24 112.86(12) . . ?
Au27 Au26 Ag24 166.49(11) . . ?
Ag29 Au26 Ag24 127.52(15) . . ?
Au30 Au26 Ag24 59.30(10) . . ?
Au28 Au26 Ag24 115.37(11) . . ?
Au12 Au26 Ag24 59.43(10) . . ?
Ag28 Au26 Ag24 63.03(13) . . ?
Ag26 Au26 Ag24 128.45(14) . . ?
Au29 Au26 Ag21 60.23(10) . . ?
Au25 Au26 Ag21 165.72(11) . . ?
Au27 Au26 Ag21 110.06(12) . . ?
Ag29 Au26 Ag21 63.10(14) . . ?
Au30 Au26 Ag21 117.15(12) . . ?
Au28 Au26 Ag21 57.77(10) . . ?
Au12 Au26 Ag21 66.62(9) . . ?
Ag28 Au26 Ag21 128.33(15) . . ?
Ag26 Au26 Ag21 123.02(14) . . ?
Ag24 Au26 Ag21 73.39(13) . . ?
Au26 Au27 Au23 107.94(10) . . ?
Au26 Au27 Au24 106.47(10) . . ?
Au23 Au27 Au24 59.24(7) . . ?
Au26 Au27 Au28 60.69(8) . . ?
Au23 Au27 Au28 60.10(7) . . ?
Au24 Au27 Au28 107.19(9) . . ?
Au26 Au27 Au25 59.19(8) . . ?
Au23 Au27 Au25 107.13(9) . . ?
Au24 Au27 Au25 59.36(7) . . ?
Au28 Au27 Au25 107.88(10) . . ?
Au26 Au27 Ag19 166.02(12) . . ?
Au23 Au27 Ag19 59.84(11) . . ?
Au24 Au27 Ag19 62.24(11) . . ?
Au28 Au27 Ag19 112.95(12) . . ?
Au25 Au27 Ag19 115.64(12) . . ?
Au26 Au27 Ag26 61.06(11) . . ?
Au23 Au27 Ag26 167.81(14) . . ?
Au24 Au27 Ag26 116.81(12) . . ?
Au28 Au27 Ag26 113.87(12) . . ?
Au25 Au27 Ag26 63.44(11) . . ?
Ag19 Au27 Ag26 130.25(15) . . ?
Au26 Au27 Ag27 112.62(13) . . ?
Au23 Au27 Ag27 114.62(11) . . ?
Au24 Au27 Ag27 61.32(10) . . ?
Au28 Au27 Ag27 165.80(13) . . ?
Au25 Au27 Ag27 59.76(11) . . ?
Ag19 Au27 Ag27 70.42(14) . . ?
Ag26 Au27 Ag27 68.44(13) . . ?
Au26 Au27 Ag29 58.41(12) . . ?
Au23 Au27 Ag29 117.78(12) . . ?
Au24 Au27 Ag29 164.04(15) . . ?
Au28 Au27 Ag29 62.20(10) . . ?
Au25 Au27 Ag29 110.73(13) . . ?
Ag19 Au27 Ag29 131.72(16) . . ?
Ag26 Au27 Ag29 62.40(13) . . ?
Ag27 Au27 Ag29 126.81(13) . . ?
Au26 Au27 Au8 112.70(11) . . ?
Au23 Au27 Au8 116.01(12) . . ?
Au24 Au27 Au8 139.19(13) . . ?
Au28 Au27 Au8 101.64(10) . . ?
Au25 Au27 Au8 135.79(11) . . ?
Ag19 Au27 Au8 80.27(13) . . ?
Ag26 Au27 Au8 74.87(13) . . ?
Ag27 Au27 Au8 92.50(13) . . ?
Ag29 Au27 Au8 56.77(14) . . ?
Au26 Au27 Ag35 113.70(13) . . ?
Au23 Au27 Ag35 58.18(10) . . ?
Au24 Au27 Ag35 112.71(11) . . ?
Au28 Au27 Ag35 57.78(12) . . ?
Au25 Au27 Ag35 162.56(13) . . ?
Ag19 Au27 Ag35 67.06(14) . . ?
Ag26 Au27 Ag35 129.40(14) . . ?
Ag27 Au27 Ag35 132.68(16) . . ?
Ag29 Au27 Ag35 72.89(14) . . ?
Au8 Au27 Ag35 60.99(12) . . ?
Au22 Au28 Au29 64.85(8) . . ?
Au22 Au28 Au27 108.64(9) . . ?
Au29 Au28 Au27 107.64(9) . . ?
Au22 Au28 Au23 59.10(7) . . ?
Au29 Au28 Au23 110.04(9) . . ?
Au27 Au28 Au23 59.87(7) . . ?
Au22 Au28 Ag35 109.94(12) . . ?
Au29 Au28 Ag35 169.58(13) . . ?
Au27 Au28 Ag35 64.63(12) . . ?
Au23 Au28 Ag35 60.41(11) . . ?
Au22 Au28 Ag21 118.35(13) . . ?
Au29 Au28 Ag21 62.00(11) . . ?
Au27 Au28 Ag21 115.19(11) . . ?
Au23 Au28 Ag21 169.96(13) . . ?
Ag35 Au28 Ag21 126.92(15) . . ?
Au22 Au28 Au26 109.58(10) . . ?
Au29 Au28 Au26 58.00(7) . . ?
Au27 Au28 Au26 59.43(8) . . ?
Au23 Au28 Au26 106.77(9) . . ?
Ag35 Au28 Au26 118.77(14) . . ?
Ag21 Au28 Au26 64.19(10) . . ?
Au22 Au28 Au11 130.23(10) . . ?
Au29 Au28 Au11 127.50(11) . . ?
Au27 Au28 Au11 110.27(10) . . ?
Au23 Au28 Au11 119.96(11) . . ?
Ag35 Au28 Au11 62.90(12) . . ?
Ag21 Au28 Au11 69.54(11) . . ?
Au26 Au28 Au11 116.43(9) . . ?
Au22 Au28 Ag4 61.39(9) . . ?
Au29 Au28 Ag4 60.71(10) . . ?
Au27 Au28 Ag4 166.58(12) . . ?
Au23 Au28 Ag4 115.85(10) . . ?
Ag35 Au28 Ag4 125.91(15) . . ?
Ag21 Au28 Ag4 66.73(12) . . ?
Au26 Au28 Ag4 113.63(12) . . ?
Au11 Au28 Ag4 83.01(11) . . ?
Au22 Au28 Ag29 166.10(13) . . ?
Au29 Au28 Ag29 107.79(13) . . ?
Au27 Au28 Ag29 61.13(10) . . ?
Au23 Au28 Ag29 116.59(13) . . ?
Ag35 Au28 Ag29 75.23(15) . . ?
Ag21 Au28 Ag29 63.29(14) . . ?
Au26 Au28 Ag29 57.70(11) . . ?
Au11 Au28 Ag29 63.67(11) . . ?
Ag4 Au28 Ag29 126.79(13) . . ?
Au22 Au28 Ag34 60.60(10) . . ?
Au29 Au28 Ag34 119.62(12) . . ?
Au27 Au28 Ag34 112.38(13) . . ?
Au23 Au28 Ag34 60.08(10) . . ?
Ag35 Au28 Ag34 60.74(14) . . ?
Ag21 Au28 Ag34 128.43(14) . . ?
Au26 Au28 Ag34 166.01(11) . . ?
Au11 Au28 Ag34 76.48(10) . . ?
Ag4 Au28 Ag34 71.72(13) . . ?
Ag29 Au28 Ag34 130.61(15) . . ?
Au21 Au29 Au26 161.32(11) . . ?
Au21 Au29 Au28 109.57(9) . . ?
Au26 Au29 Au28 62.13(8) . . ?
Au21 Au29 Au30 110.87(9) . . ?
Au26 Au29 Au30 60.99(7) . . ?
Au28 Au29 Au30 109.23(10) . . ?
Au21 Au29 Ag1 65.22(10) . . ?
Au26 Au29 Ag1 117.87(12) . . ?
Au28 Au29 Ag1 164.45(12) . . ?
Au30 Au29 Ag1 62.24(10) . . ?
Au21 Au29 Ag24 128.47(14) . . ?
Au26 Au29 Ag24 64.43(11) . . ?
Au28 Au29 Ag24 121.34(12) . . ?
Au30 Au29 Ag24 60.67(10) . . ?
Ag1 Au29 Ag24 67.44(12) . . ?
Au21 Au29 Ag4 64.70(10) . . ?
Au26 Au29 Ag4 118.30(12) . . ?
Au28 Au29 Ag4 61.78(11) . . ?
Au30 Au29 Ag4 164.93(12) . . ?
Ag1 Au29 Ag4 123.13(14) . . ?
Ag24 Au29 Ag4 133.91(13) . . ?
Au21 Au29 Ag21 127.51(11) . . ?
Au26 Au29 Ag21 64.85(10) . . ?
Au28 Au29 Ag21 59.90(11) . . ?
Au30 Au29 Ag21 121.23(11) . . ?
Ag1 Au29 Ag21 135.35(14) . . ?
Ag24 Au29 Ag21 77.00(13) . . ?
Ag4 Au29 Ag21 66.37(11) . . ?
Au21 Au29 Au33 57.96(7) . . ?
Au26 Au29 Au33 106.51(9) . . ?
Au28 Au29 Au33 105.61(9) . . ?
Au30 Au29 Au33 57.71(6) . . ?
Ag1 Au29 Au33 58.96(10) . . ?
Ag24 Au29 Au33 111.08(11) . . ?
Ag4 Au29 Au33 111.26(10) . . ?
Ag21 Au29 Au33 165.11(14) . . ?
Au21 Au29 Au22 57.45(8) . . ?
Au26 Au29 Au22 106.84(10) . . ?
Au28 Au29 Au22 57.23(7) . . ?
Au30 Au29 Au22 105.82(8) . . ?
Ag1 Au29 Au22 110.85(10) . . ?
Ag24 Au29 Au22 166.01(12) . . ?
Ag4 Au29 Au22 59.33(9) . . ?
Ag21 Au29 Au22 110.02(12) . . ?
Au33 Au29 Au22 59.46(7) . . ?
Au21 Au29 Ag2 61.49(9) . . ?
Au26 Au29 Ag2 137.17(10) . . ?
Au28 Au29 Ag2 123.18(11) . . ?
Au30 Au29 Ag2 126.78(12) . . ?
Ag1 Au29 Ag2 68.49(12) . . ?
Ag24 Au29 Ag2 83.26(12) . . ?
Ag4 Au29 Ag2 65.14(12) . . ?
Ag21 Au29 Ag2 81.68(12) . . ?
Au33 Au29 Ag2 111.16(10) . . ?
Au22 Au29 Ag2 109.38(10) . . ?
Au33 Au30 Au31 60.19(7) . . ?
Au33 Au30 Au26 108.52(9) . . ?
Au31 Au30 Au26 107.84(10) . . ?
Au33 Au30 Au29 63.36(7) . . ?
Au31 Au30 Au29 110.52(9) . . ?
Au26 Au30 Au29 57.87(7) . . ?
Au33 Au30 Au25 108.64(9) . . ?
Au31 Au30 Au25 60.49(8) . . ?
Au26 Au30 Au25 59.18(8) . . ?
Au29 Au30 Au25 106.95(10) . . ?
Au33 Au30 Ag24 115.80(11) . . ?
Au31 Au30 Ag24 169.49(14) . . ?
Au26 Au30 Ag24 63.29(11) . . ?
Au29 Au30 Ag24 60.51(10) . . ?
Au25 Au30 Ag24 115.16(12) . . ?
Au33 Au30 Au14 129.49(10) . . ?
Au31 Au30 Au14 121.93(9) . . ?
Au26 Au30 Au14 116.01(8) . . ?
Au29 Au30 Au14 124.29(10) . . ?
Au25 Au30 Au14 113.82(9) . . ?
Ag24 Au30 Au14 68.41(11) . . ?
Au33 Au30 Ag25 116.48(11) . . ?
Au31 Au30 Ag25 62.00(10) . . ?
Au26 Au30 Ag25 112.07(12) . . ?
Au29 Au30 Ag25 166.45(14) . . ?
Au25 Au30 Ag25 59.72(11) . . ?
Ag24 Au30 Ag25 125.45(13) . . ?
Au14 Au30 Ag25 67.22(11) . . ?
Au33 Au30 Ag1 59.81(10) . . ?
Au31 Au30 Ag1 115.05(10) . . ?
Au26 Au30 Ag1 112.46(11) . . ?
Au29 Au30 Ag1 59.38(10) . . ?
Au25 Au30 Ag1 164.45(12) . . ?
Ag24 Au30 Ag1 66.31(12) . . ?
Au14 Au30 Ag1 81.42(11) . . ?
Ag25 Au30 Ag1 133.37(15) . . ?
Au33 Au30 Ag28 168.37(14) . . ?
Au31 Au30 Ag28 117.78(12) . . ?
Au26 Au30 Ag28 60.41(11) . . ?
Au29 Au30 Ag28 109.54(11) . . ?
Au25 Au30 Ag28 63.46(11) . . ?
Ag24 Au30 Ag28 63.93(12) . . ?
Au14 Au30 Ag28 61.94(11) . . ?
Ag25 Au30 Ag28 68.04(12) . . ?
Ag1 Au30 Ag28 125.97(14) . . ?
Au33 Au30 Ag36 59.91(9) . . ?
Au31 Au30 Ag36 60.37(11) . . ?
Au26 Au30 Ag36 166.00(12) . . ?
Au29 Au30 Ag36 117.00(11) . . ?
Au25 Au30 Ag36 114.90(12) . . ?
Ag24 Au30 Ag36 127.46(15) . . ?
Au14 Au30 Ag36 77.87(11) . . ?
Ag25 Au30 Ag36 70.39(13) . . ?
Ag1 Au30 Ag36 69.87(12) . . ?
Ag28 Au30 Ag36 130.40(14) . . ?
Au30 Au31 Au33 59.77(7) . . ?
Au30 Au31 Au24 107.71(9) . . ?
Au33 Au31 Au24 107.96(9) . . ?
Au30 Au31 Au25 60.31(7) . . ?
Au33 Au31 Au25 108.16(9) . . ?
Au24 Au31 Au25 59.60(7) . . ?
Au30 Au31 Au32 107.36(9) . . ?
Au33 Au31 Au32 59.42(7) . . ?
Au24 Au31 Au32 60.62(8) . . ?
Au25 Au31 Au32 108.17(9) . . ?
Au30 Au31 Ag23 115.46(11) . . ?
Au33 Au31 Ag23 168.17(13) . . ?
Au24 Au31 Ag23 62.06(11) . . ?
Au25 Au31 Ag23 61.92(10) . . ?
Au32 Au31 Ag23 115.77(13) . . ?
Au30 Au31 Ag36 62.85(10) . . ?
Au33 Au31 Ag36 60.64(10) . . ?
Au24 Au31 Ag36 167.46(12) . . ?
Au25 Au31 Ag36 116.94(11) . . ?
Au32 Au31 Ag36 112.74(12) . . ?
Ag23 Au31 Ag36 128.51(14) . . ?
Au30 Au31 Au3 130.76(11) . . ?
Au33 Au31 Au3 111.61(9) . . ?
Au24 Au31 Au3 120.03(10) . . ?
Au25 Au31 Au3 136.88(10) . . ?
Au32 Au31 Au3 105.90(8) . . ?
Ag23 Au31 Au3 79.85(11) . . ?
Ag36 Au31 Au3 71.27(11) . . ?
Au30 Au31 Ag33 167.35(12) . . ?
Au33 Au31 Ag33 112.18(11) . . ?
Au24 Au31 Ag33 64.10(11) . . ?
Au25 Au31 Ag33 117.89(13) . . ?
Au32 Au31 Ag33 60.53(10) . . ?
Ag23 Au31 Ag33 70.32(13) . . ?
Ag36 Au31 Ag33 123.51(13) . . ?
Au3 Au31 Ag33 60.09(10) . . ?
Au30 Au31 Ag25 61.17(10) . . ?
Au33 Au31 Ag25 115.36(12) . . ?
Au24 Au31 Ag25 112.73(12) . . ?
Au25 Au31 Ag25 59.39(10) . . ?
Au32 Au31 Ag25 165.66(12) . . ?
Ag23 Au31 Ag25 66.40(13) . . ?
Ag36 Au31 Ag25 71.03(13) . . ?
Au3 Au31 Ag25 88.44(11) . . ?
Ag33 Au31 Ag25 130.06(13) . . ?
Au30 Au31 Ag20 112.84(12) . . ?
Au33 Au31 Ag20 58.67(9) . . ?
Au24 Au31 Ag20 114.15(11) . . ?
Au25 Au31 Ag20 164.45(11) . . ?
Au32 Au31 Ag20 58.99(9) . . ?
Ag23 Au31 Ag20 129.88(13) . . ?
Ag36 Au31 Ag20 65.72(12) . . ?
Au3 Au31 Ag20 58.57(9) . . ?
Ag33 Au31 Ag20 65.35(13) . . ?
Ag25 Au31 Ag20 131.78(15) . . ?
Au33 Au32 Au23 108.96(9) . . ?
Au33 Au32 Au22 63.19(8) . . ?
Au23 Au32 Au22 58.82(8) . . ?
Au33 Au32 Au31 59.70(7) . . ?
Au23 Au32 Au31 107.31(8) . . ?
Au22 Au32 Au31 109.92(9) . . ?
Au33 Au32 Au24 107.03(9) . . ?
Au23 Au32 Au24 59.17(7) . . ?
Au22 Au32 Au24 106.81(8) . . ?
Au31 Au32 Au24 59.18(8) . . ?
Au33 Au32 Au43 128.32(10) . . ?
Au23 Au32 Au43 116.96(10) . . ?
Au22 Au32 Au43 124.27(9) . . ?
Au31 Au32 Au43 121.94(9) . . ?
Au24 Au32 Au43 115.89(10) . . ?
Au33 Au32 Ag20 60.56(10) . . ?
Au23 Au32 Ag20 168.56(12) . . ?
Au22 Au32 Ag20 115.46(12) . . ?
Au31 Au32 Ag20 64.16(10) . . ?
Au24 Au32 Ag20 117.49(11) . . ?
Au43 Au32 Ag20 74.48(10) . . ?
Au33 Au32 Ag32 166.98(12) . . ?
Au23 Au32 Ag32 63.45(10) . . ?
Au22 Au32 Ag32 116.15(12) . . ?
Au31 Au32 Ag32 111.06(12) . . ?
Au24 Au32 Ag32 60.18(10) . . ?
Au43 Au32 Ag32 63.70(10) . . ?
Ag20 Au32 Ag32 125.79(13) . . ?
Au33 Au32 Ag33 113.34(12) . . ?
Au23 Au32 Ag33 116.15(13) . . ?
Au22 Au32 Ag33 169.52(11) . . ?
Au31 Au32 Ag33 61.60(10) . . ?
Au24 Au32 Ag33 64.01(10) . . ?
Au43 Au32 Ag33 65.98(10) . . ?
Ag20 Au32 Ag33 67.61(13) . . ?
Ag32 Au32 Ag33 64.76(13) . . ?
Au33 Au32 Ag31 116.48(12) . . ?
Au23 Au32 Ag31 61.14(10) . . ?
Au22 Au32 Ag31 59.89(10) . . ?
Au31 Au32 Ag31 167.04(11) . . ?
Au24 Au32 Ag31 114.08(12) . . ?
Au43 Au32 Ag31 70.62(9) . . ?
Ag20 Au32 Ag31 126.29(13) . . ?
Ag32 Au32 Ag31 70.28(13) . . ?
Ag33 Au32 Ag31 127.39(14) . . ?
Au33 Au32 Ag30 59.78(10) . . ?
Au23 Au32 Ag30 113.56(11) . . ?
Au22 Au32 Ag30 59.52(9) . . ?
Au31 Au32 Ag30 114.54(12) . . ?
Au24 Au32 Ag30 163.60(11) . . ?
Au43 Au32 Ag30 80.46(10) . . ?
Ag20 Au32 Ag30 66.39(12) . . ?
Ag32 Au32 Ag30 132.23(13) . . ?
Ag33 Au32 Ag30 128.49(13) . . ?
Ag31 Au32 Ag30 68.57(13) . . ?
Au21 Au33 Au30 110.72(9) . . ?
Au21 Au33 Au32 112.01(10) . . ?
Au30 Au33 Au32 108.73(10) . . ?
Au21 Au33 Au31 160.85(11) . . ?
Au30 Au33 Au31 60.04(7) . . ?
Au32 Au33 Au31 60.88(8) . . ?
Au21 Au33 Ag1 64.68(11) . . ?
Au30 Au33 Ag1 62.66(10) . . ?
Au32 Au33 Ag1 166.15(12) . . ?
Au31 Au33 Ag1 117.49(11) . . ?
Au21 Au33 Ag20 129.56(11) . . ?
Au30 Au33 Ag20 118.66(11) . . ?
Au32 Au33 Ag20 61.58(10) . . ?
Au31 Au33 Ag20 64.94(10) . . ?
Ag1 Au33 Ag20 131.52(14) . . ?
Au21 Au33 Ag30 65.95(10) . . ?
Au30 Au33 Ag30 166.84(13) . . ?
Au32 Au33 Ag30 63.30(11) . . ?
Au31 Au33 Ag30 118.78(12) . . ?
Ag1 Au33 Ag30 122.73(14) . . ?
Ag20 Au33 Ag30 68.06(11) . . ?
Au21 Au33 Ag36 132.04(14) . . ?
Au30 Au33 Ag36 63.24(10) . . ?
Au32 Au33 Ag36 114.72(12) . . ?
Au31 Au33 Ag36 61.48(11) . . ?
Ag1 Au33 Ag36 72.28(13) . . ?
Ag20 Au33 Ag36 68.32(12) . . ?
Ag30 Au33 Ag36 128.96(13) . . ?
Au21 Au33 Au22 57.52(8) . . ?
Au30 Au33 Au22 107.83(9) . . ?
Au32 Au33 Au22 58.78(7) . . ?
Au31 Au33 Au22 107.37(10) . . ?
Ag1 Au33 Au22 111.91(11) . . ?
Ag20 Au33 Au22 112.57(11) . . ?
Ag30 Au33 Au22 59.31(10) . . ?
Ag36 Au33 Au22 167.87(13) . . ?
Au21 Au33 Au29 56.57(7) . . ?
Au30 Au33 Au29 58.93(6) . . ?
Au32 Au33 Au29 107.63(9) . . ?
Au31 Au33 Au29 106.91(8) . . ?
Ag1 Au33 Au29 58.90(10) . . ?
Ag20 Au33 Au29 168.44(13) . . ?
Ag30 Au33 Au29 112.02(10) . . ?
Ag36 Au33 Au29 116.04(11) . . ?
Au22 Au33 Au29 60.74(7) . . ?
Au21 Au33 Ag18 60.38(9) . . ?
Au30 Au33 Ag18 122.90(11) . . ?
Au32 Au33 Ag18 127.34(10) . . ?
Au31 Au33 Ag18 138.64(11) . . ?
Ag1 Au33 Ag18 63.96(12) . . ?
Ag20 Au33 Ag18 83.80(12) . . ?
Ag30 Au33 Ag18 67.54(12) . . ?
Ag36 Au33 Ag18 82.70(13) . . ?
Au22 Au33 Ag18 109.42(10) . . ?
Au29 Au33 Ag18 107.10(10) . . ?
Au21 Au34 Au18 160.33(10) . . ?
Au21 Au34 Au35 110.32(9) . . ?
Au18 Au34 Au35 60.99(7) . . ?
Au21 Au34 Au19 111.88(9) . . ?
Au18 Au34 Au19 60.12(7) . . ?
Au35 Au34 Au19 109.26(9) . . ?
Au21 Au34 Ag2 65.84(11) . . ?
Au18 Au34 Ag2 118.16(12) . . ?
Au35 Au34 Ag2 166.76(12) . . ?
Au19 Au34 Ag2 63.14(10) . . ?
Au21 Au34 Ag18 64.19(11) . . ?
Au18 Au34 Ag18 118.72(11) . . ?
Au35 Au34 Ag18 62.54(10) . . ?
Au19 Au34 Ag18 166.07(11) . . ?
Ag2 Au34 Ag18 122.31(14) . . ?
Au21 Au34 Ag9 131.95(11) . . ?
Au18 Au34 Ag9 62.64(10) . . ?
Au35 Au34 Ag9 116.62(12) . . ?
Au19 Au34 Ag9 61.61(10) . . ?
Ag2 Au34 Ag9 70.49(13) . . ?
Ag18 Au34 Ag9 131.54(13) . . ?
Au21 Au34 Ag17 130.43(12) . . ?
Au18 Au34 Ag17 63.60(11) . . ?
Au35 Au34 Ag17 62.33(9) . . ?
Au19 Au34 Ag17 116.65(12) . . ?
Ag2 Au34 Ag17 130.28(13) . . ?
Ag18 Au34 Ag17 70.80(13) . . ?
Ag9 Au34 Ag17 68.53(12) . . ?
Au21 Au34 Au20 58.19(7) . . ?
Au18 Au34 Au20 105.79(9) . . ?
Au35 Au34 Au20 107.40(8) . . ?
Au19 Au34 Au20 58.21(7) . . ?
Ag2 Au34 Au20 59.54(10) . . ?
Ag18 Au34 Au20 111.87(12) . . ?
Ag9 Au34 Au20 113.60(11) . . ?
Ag17 Au34 Au20 167.52(12) . . ?
Au21 Au34 Au39 57.07(7) . . ?
Au18 Au34 Au39 106.26(8) . . ?
Au35 Au34 Au39 58.41(7) . . ?
Au19 Au34 Au39 107.08(8) . . ?
Ag2 Au34 Au39 111.97(12) . . ?
Ag18 Au34 Au39 59.22(9) . . ?
Ag9 Au34 Au39 166.66(12) . . ?
Ag17 Au34 Au39 114.48(10) . . ?
Au20 Au34 Au39 60.51(6) . . ?
Au21 Au34 Ag1 60.20(10) . . ?
Au18 Au34 Ag1 139.40(12) . . ?
Au35 Au34 Ag1 121.81(10) . . ?
Au19 Au34 Ag1 128.00(10) . . ?
Ag2 Au34 Ag1 68.29(11) . . ?
Ag18 Au34 Ag1 63.02(11) . . ?
Ag9 Au34 Ag1 85.99(12) . . ?
Ag17 Au34 Ag1 81.87(12) . . ?
Au20 Au34 Ag1 110.37(11) . . ?
Au39 Au34 Ag1 107.20(11) . . ?
Au34 Au35 Au39 63.53(7) . . ?
Au34 Au35 Au18 59.02(7) . . ?
Au39 Au35 Au18 108.70(9) . . ?
Au34 Au35 Au36 108.60(9) . . ?
Au39 Au35 Au36 58.31(7) . . ?
Au18 Au35 Au36 105.83(9) . . ?
Au34 Au35 Au4 108.59(8) . . ?
Au39 Au35 Au4 107.72(9) . . ?
Au18 Au35 Au4 59.77(7) . . ?
Au36 Au35 Au4 59.30(7) . . ?
Au34 Au35 Ag16 107.81(11) . . ?
Au39 Au35 Ag16 167.68(11) . . ?
Au18 Au35 Ag16 59.12(10) . . ?
Au36 Au35 Ag16 120.75(12) . . ?
Au4 Au35 Ag16 65.58(11) . . ?
Au34 Au35 Au5 134.75(9) . . ?
Au39 Au35 Au5 129.95(10) . . ?
Au18 Au35 Au5 120.04(10) . . ?
Au36 Au35 Au5 113.87(8) . . ?
Au4 Au35 Au5 105.96(9) . . ?
Ag16 Au35 Au5 62.32(10) . . ?
Au34 Au35 Ag22 119.02(12) . . ?
Au39 Au35 Ag22 61.72(10) . . ?
Au18 Au35 Ag22 165.99(12) . . ?
Au36 Au35 Ag22 60.79(9) . . ?
Au4 Au35 Ag22 111.67(11) . . ?
Ag16 Au35 Ag22 129.80(13) . . ?
Au5 Au35 Ag22 71.94(10) . . ?
Au34 Au35 Ag18 60.05(9) . . ?
Au39 Au35 Ag18 60.01(10) . . ?
Au18 Au35 Ag18 114.64(10) . . ?
Au36 Au35 Ag18 113.68(12) . . ?
Au4 Au35 Ag18 165.49(11) . . ?
Ag16 Au35 Ag18 124.77(13) . . ?
Au5 Au35 Ag18 88.45(11) . . ?
Ag22 Au35 Ag18 70.70(12) . . ?
Au34 Au35 Ag17 60.88(10) . . ?
Au39 Au35 Ag17 117.69(12) . . ?
Au18 Au35 Ag17 62.44(10) . . ?
Au36 Au35 Ag17 166.78(11) . . ?
Au4 Au35 Ag17 114.53(12) . . ?
Ag16 Au35 Ag17 60.04(13) . . ?
Au5 Au35 Ag17 78.64(10) . . ?
Ag22 Au35 Ag17 130.27(13) . . ?
Ag18 Au35 Ag17 69.30(13) . . ?
Au34 Au35 Ag12 164.30(11) . . ?
Au39 Au35 Ag12 109.17(11) . . ?
Au18 Au35 Ag12 114.69(12) . . ?
Au36 Au35 Ag12 57.66(10) . . ?
Au4 Au35 Ag12 58.98(9) . . ?
Ag16 Au35 Ag12 76.87(13) . . ?
Au5 Au35 Ag12 60.87(9) . . ?
Ag22 Au35 Ag12 63.12(13) . . ?
Ag18 Au35 Ag12 130.16(13) . . ?
Ag17 Au35 Ag12 131.27(14) . . ?
Au39 Au36 Au37 110.30(8) . . ?
Au39 Au36 Au4 110.78(9) . . ?
Au37 Au36 Au4 61.59(8) . . ?
Au39 Au36 Au35 60.48(7) . . ?
Au37 Au36 Au35 109.77(9) . . ?
Au4 Au36 Au35 60.84(8) . . ?
Au39 Au36 Au38 60.25(7) . . ?
Au37 Au36 Au38 60.70(7) . . ?
Au4 Au36 Au38 110.12(8) . . ?
Au35 Au36 Au38 108.20(8) . . ?
Au39 Au36 Ag12 117.64(12) . . ?
Au37 Au36 Ag12 115.10(13) . . ?
Au4 Au36 Ag12 62.07(11) . . ?
Au35 Au36 Ag12 65.27(10) . . ?
Au38 Au36 Ag12 171.34(12) . . ?
Au39 Au36 Au7 111.43(10) . . ?
Au37 Au36 Au7 122.24(9) . . ?
Au4 Au36 Au7 131.03(10) . . ?
Au35 Au36 Au7 124.97(9) . . ?
Au38 Au36 Au7 111.70(10) . . ?
Ag12 Au36 Au7 76.95(10) . . ?
Au39 Au36 Ag22 62.55(10) . . ?
Au37 Au36 Ag22 170.09(11) . . ?
Au4 Au36 Ag22 113.26(12) . . ?
Au35 Au36 Ag22 61.12(10) . . ?
Au38 Au36 Ag22 116.79(12) . . ?
Ag12 Au36 Ag22 65.91(13) . . ?
Au7 Au36 Ag22 67.65(9) . . ?
Au39 Au36 Ag38 114.08(12) . . ?
Au37 Au36 Ag38 62.43(10) . . ?
Au4 Au36 Ag38 116.80(12) . . ?
Au35 Au36 Ag38 169.39(11) . . ?
Au38 Au36 Ag38 62.13(9) . . ?
Ag12 Au36 Ag38 123.82(13) . . ?
Au7 Au36 Ag38 64.96(9) . . ?
Ag22 Au36 Ag38 126.00(14) . . ?
Au39 Au36 Ag13 172.12(12) . . ?
Au37 Au36 Ag13 63.65(9) . . ?
Au4 Au36 Ag13 62.28(10) . . ?
Au35 Au36 Ag13 115.71(13) . . ?
Au38 Au36 Ag13 117.37(11) . . ?
Ag12 Au36 Ag13 63.45(13) . . ?
Au7 Au36 Ag13 76.45(10) . . ?
Ag22 Au36 Ag13 122.72(13) . . ?
Ag38 Au36 Ag13 68.41(13) . . ?
Au39 Au36 Ag37 60.35(10) . . ?
Au37 Au36 Ag37 112.68(11) . . ?
Au4 Au36 Ag37 168.27(10) . . ?
Au35 Au36 Ag37 115.46(11) . . ?
Au38 Au36 Ag37 59.40(9) . . ?
Ag12 Au36 Ag37 127.92(13) . . ?
Au7 Au36 Ag37 60.62(9) . . ?
Ag22 Au36 Ag37 70.66(13) . . ?
Ag38 Au36 Ag37 64.55(12) . . ?
Ag13 Au36 Ag37 125.91(13) . . ?
Au36 Au37 Au17 107.47(8) . . ?
Au36 Au37 Au38 61.06(7) . . ?
Au17 Au37 Au38 107.91(8) . . ?
Au36 Au37 Au15 108.37(9) . . ?
Au17 Au37 Au15 59.78(7) . . ?
Au38 Au37 Au15 59.89(7) . . ?
Au36 Au37 Au4 60.12(7) . . ?
Au17 Au37 Au4 59.59(7) . . ?
Au38 Au37 Au4 109.25(9) . . ?
Au15 Au37 Au4 108.06(8) . . ?
Au36 Au37 Ag14 115.16(12) . . ?
Au17 Au37 Ag14 62.36(10) . . ?
Au38 Au37 Ag14 168.91(12) . . ?
Au15 Au37 Ag14 114.90(11) . . ?
Au4 Au37 Ag14 61.89(11) . . ?
Au36 Au37 Ag10 168.06(11) . . ?
Au17 Au37 Ag10 63.18(10) . . ?
Au38 Au37 Ag10 113.23(12) . . ?
Au15 Au37 Ag10 61.01(10) . . ?
Au4 Au37 Ag10 116.09(12) . . ?
Ag14 Au37 Ag10 68.27(13) . . ?
Au36 Au37 Au44 113.94(8) . . ?
Au17 Au37 Au44 130.46(10) . . ?
Au38 Au37 Au44 115.19(10) . . ?
Au15 Au37 Au44 125.46(9) . . ?
Au4 Au37 Au44 122.12(9) . . ?
Ag14 Au37 Au44 75.89(11) . . ?
Ag10 Au37 Au44 77.86(10) . . ?
Au36 Au37 Ag5 116.24(13) . . ?
Au17 Au37 Ag5 113.11(10) . . ?
Au38 Au37 Ag5 60.83(10) . . ?
Au15 Au37 Ag5 59.81(9) . . ?
Au4 Au37 Ag5 166.66(11) . . ?
Ag14 Au37 Ag5 126.61(14) . . ?
Ag10 Au37 Ag5 64.54(13) . . ?
Au44 Au37 Ag5 71.22(10) . . ?
Au36 Au37 Ag38 61.39(9) . . ?
Au17 Au37 Ag38 167.16(12) . . ?
Au38 Au37 Ag38 61.89(10) . . ?
Au15 Au37 Ag38 115.74(12) . . ?
Au4 Au37 Ag38 114.62(11) . . ?
Ag14 Au37 Ag38 126.83(13) . . ?
Ag10 Au37 Ag38 126.81(13) . . ?
Au44 Au37 Ag38 62.33(10) . . ?
Ag5 Au37 Ag38 69.92(12) . . ?
Au36 Au37 Ag13 60.93(10) . . ?
Au17 Au37 Ag13 114.46(12) . . ?
Au38 Au37 Ag13 115.31(12) . . ?
Au15 Au37 Ag13 167.00(11) . . ?
Au4 Au37 Ag13 60.90(10) . . ?
Ag14 Au37 Ag13 67.40(13) . . ?
Ag10 Au37 Ag13 128.68(14) . . ?
Au44 Au37 Ag13 67.45(10) . . ?
Ag5 Au37 Ag13 130.24(13) . . ?
Ag38 Au37 Ag13 67.06(12) . . ?
Au20 Au38 Au39 63.91(6) . . ?
Au20 Au38 Au15 59.42(7) . . ?
Au39 Au38 Au15 109.81(9) . . ?
Au20 Au38 Au37 108.12(9) . . ?
Au39 Au38 Au37 106.61(9) . . ?
Au15 Au38 Au37 60.10(7) . . ?
Au20 Au38 Au36 108.64(9) . . ?
Au39 Au38 Au36 58.22(7) . . ?
Au15 Au38 Au36 106.30(10) . . ?
Au37 Au38 Au36 58.24(7) . . ?
Au20 Au38 Au40 127.60(10) . . ?
Au39 Au38 Au40 129.00(10) . . ?
Au15 Au38 Au40 117.51(9) . . ?
Au37 Au38 Au40 112.49(9) . . ?
Au36 Au38 Au40 120.34(8) . . ?
Au20 Au38 Ag37 117.49(11) . . ?
Au39 Au38 Ag37 61.13(10) . . ?
Au15 Au38 Ag37 168.44(13) . . ?
Au37 Au38 Ag37 113.92(11) . . ?
Au36 Au38 Ag37 63.27(11) . . ?
Au40 Au38 Ag37 73.58(11) . . ?
Au20 Au38 Ag5 112.58(10) . . ?
Au39 Au38 Ag5 166.53(13) . . ?
Au15 Au38 Ag5 60.01(10) . . ?
Au37 Au38 Ag5 61.24(10) . . ?
Au36 Au38 Ag5 114.09(11) . . ?
Au40 Au38 Ag5 64.00(11) . . ?
Ag37 Au38 Ag5 127.52(13) . . ?
Au20 Au38 Ag3 60.13(9) . . ?
Au39 Au38 Ag3 60.22(10) . . ?
Au15 Au38 Ag3 114.76(10) . . ?
Au37 Au38 Ag3 164.66(12) . . ?
Au36 Au38 Ag3 113.95(11) . . ?
Au40 Au38 Ag3 82.82(11) . . ?
Ag37 Au38 Ag3 68.18(12) . . ?
Ag5 Au38 Ag3 130.72(14) . . ?
Au20 Au38 Ag11 60.07(9) . . ?
Au39 Au38 Ag11 117.62(11) . . ?
Au15 Au38 Ag11 61.00(10) . . ?
Au37 Au38 Ag11 114.69(11) . . ?
Au36 Au38 Ag11 165.67(12) . . ?
Au40 Au38 Ag11 73.44(10) . . ?
Ag37 Au38 Ag11 128.59(15) . . ?
Ag5 Au38 Ag11 66.78(12) . . ?
Ag3 Au38 Ag11 69.51(12) . . ?
Au20 Au38 Ag38 166.92(13) . . ?
Au39 Au38 Ag38 110.68(10) . . ?
Au15 Au38 Ag38 115.08(11) . . ?
Au37 Au38 Ag38 60.94(10) . . ?
Au36 Au38 Ag38 60.18(9) . . ?
Au40 Au38 Ag38 65.35(10) . . ?
Ag37 Au38 Ag38 65.24(12) . . ?
Ag5 Au38 Ag38 69.71(11) . . ?
Ag3 Au38 Ag38 129.02(13) . . ?
Ag11 Au38 Ag38 129.58(12) . . ?
Au21 Au39 Au36 161.18(11) . . ?
Au21 Au39 Au38 110.71(9) . . ?
Au36 Au39 Au38 61.53(7) . . ?
Au21 Au39 Au35 110.38(9) . . ?
Au36 Au39 Au35 61.21(8) . . ?
Au38 Au39 Au35 109.77(10) . . ?
Au21 Au39 Ag18 64.30(10) . . ?
Au36 Au39 Ag18 118.46(12) . . ?
Au38 Au39 Ag18 165.39(12) . . ?
Au35 Au39 Ag18 62.37(11) . . ?
Au21 Au39 Ag3 64.62(10) . . ?
Au36 Au39 Ag3 118.71(11) . . ?
Au38 Au39 Ag3 62.14(10) . . ?
Au35 Au39 Ag3 165.02(11) . . ?
Ag18 Au39 Ag3 122.21(14) . . ?
Au21 Au39 Ag37 129.06(13) . . ?
Au36 Au39 Ag37 64.39(11) . . ?
Au38 Au39 Ag37 61.12(10) . . ?
Au35 Au39 Ag37 119.72(11) . . ?
Ag18 Au39 Ag37 133.15(13) . . ?
Ag3 Au39 Ag37 68.91(12) . . ?
Au21 Au39 Ag22 131.61(11) . . ?
Au36 Au39 Ag22 61.43(10) . . ?
Au38 Au39 Ag22 116.92(10) . . ?
Au35 Au39 Ag22 60.97(10) . . ?
Ag18 Au39 Ag22 71.32(11) . . ?
Ag3 Au39 Ag22 133.42(14) . . ?
Ag37 Au39 Ag22 71.78(12) . . ?
Au21 Au39 Au34 57.49(8) . . ?
Au36 Au39 Au34 106.58(10) . . ?
Au38 Au39 Au34 106.39(8) . . ?
Au35 Au39 Au34 58.06(7) . . ?
Ag18 Au39 Au34 59.11(9) . . ?
Ag3 Au39 Au34 110.48(10) . . ?
Ag37 Au39 Au34 166.72(12) . . ?
Ag22 Au39 Au34 113.49(12) . . ?
Au21 Au39 Au20 57.92(7) . . ?
Au36 Au39 Au20 106.54(9) . . ?
Au38 Au39 Au20 57.92(6) . . ?
Au35 Au39 Au20 106.25(9) . . ?
Ag18 Au39 Au20 110.85(10) . . ?
Ag3 Au39 Au20 58.88(9) . . ?
Ag37 Au39 Au20 112.30(11) . . ?
Ag22 Au39 Au20 165.08(13) . . ?
Au34 Au39 Au20 59.44(7) . . ?
Au21 Au39 Ag30 62.36(9) . . ?
Au36 Au39 Ag30 136.45(10) . . ?
Au38 Au39 Ag30 123.87(12) . . ?
Au35 Au39 Ag30 125.15(11) . . ?
Ag18 Au39 Ag30 67.30(12) . . ?
Ag3 Au39 Ag30 66.40(12) . . ?
Ag37 Au39 Ag30 81.02(12) . . ?
Ag22 Au39 Ag30 83.85(12) . . ?
Au34 Au39 Ag30 111.25(10) . . ?
Au20 Au39 Ag30 110.78(10) . . ?
C1_17 Au40 C1_31 167.7(16) . . ?
C1_17 Au40 Au38 94.3(16) . . ?
C1_31 Au40 Au38 95.70(9) . . ?
C1_17 Au40 Ag5 117.3(19) . . ?
C1_31 Au40 Ag5 62.91(10) . . ?
Au38 Au40 Ag5 58.35(9) . . ?
C1_17 Au40 Ag38 53.1(19) . . ?
C1_31 Au40 Ag38 127.98(13) . . ?
Au38 Au40 Ag38 58.50(9) . . ?
Ag5 Au40 Ag38 65.17(11) . . ?
C1_4 Au41 C1_24 168(2) . . ?
C1_4 Au41 Au19 104.1(13) . . ?
C1_24 Au41 Au19 87.4(14) . . ?
C1_4 Au41 Ag8 81.7(15) . . ?
C1_24 Au41 Ag8 103.5(16) . . ?
Au19 Au41 Ag8 57.66(10) . . ?
C1_4 Au41 Ag7 138.2(15) . . ?
C1_24 Au41 Ag7 48.2(15) . . ?
Au19 Au41 Ag7 54.91(8) . . ?
Ag8 Au41 Ag7 56.53(11) . . ?
C1_4 Au41 Ag9 49.4(14) . . ?
C1_24 Au41 Ag9 142.2(15) . . ?
Au19 Au41 Ag9 55.07(8) . . ?
Ag8 Au41 Ag9 62.47(11) . . ?
Ag7 Au41 Ag9 103.25(10) . . ?
C1_37 Au42 C1_7 169(2) . . ?
C1_37 Au42 Au23 96.2(16) . . ?
C1_7 Au42 Au23 93.5(16) . . ?
C1_37 Au42 Ag32 56.2(17) . . ?
C1_7 Au42 Ag32 126.3(18) . . ?
Au23 Au42 Ag32 60.46(10) . . ?
C1_37 Au42 Ag31 121.9(17) . . ?
C1_7 Au42 Ag31 60.4(18) . . ?
Au23 Au42 Ag31 57.95(9) . . ?
Ag32 Au42 Ag31 66.04(12) . . ?
C1_37 Au42 Ag19 51.2(15) . . ?
C1_7 Au42 Ag19 139.3(14) . . ?
Au23 Au42 Ag19 54.12(10) . . ?
Ag32 Au42 Ag19 62.93(12) . . ?
Ag31 Au42 Ag19 108.17(13) . . ?
C1_35 Au43 C1_11 169(2) . . ?
C1_35 Au43 Au32 96.8(13) . . ?
C1_11 Au43 Au32 91.2(15) . . ?
C1_35 Au43 Ag32 68.4(17) . . ?
C1_11 Au43 Ag32 122.7(14) . . ?
Au32 Au43 Ag32 58.66(10) . . ?
C1_35 Au43 Ag33 128.7(18) . . ?
C1_11 Au43 Ag33 62.4(14) . . ?
Au32 Au43 Ag33 57.61(9) . . ?
Ag32 Au43 Ag33 60.31(12) . . ?
C1_35 Au43 Ag31 44.6(14) . . ?
C1_11 Au43 Ag31 139.1(16) . . ?
Au32 Au43 Ag31 55.41(8) . . ?
Ag32 Au43 Ag31 63.02(12) . . ?
Ag33 Au43 Ag31 107.15(11) . . ?
C1_18 Au44 C1_1 174(2) . . ?
C1_18 Au44 Au37 96.4(15) . . ?
C1_1 Au44 Au37 89.1(13) . . ?
C1_18 Au44 Ag38 70.5(16) . . ?
C1_1 Au44 Ag38 113.6(15) . . ?
Au37 Au44 Ag38 59.55(9) . . ?
C1_18 Au44 Ag13 133.1(16) . . ?
C1_1 Au44 Ag13 51.4(15) . . ?
Au37 Au44 Ag13 57.78(8) . . ?
Ag38 Au44 Ag13 62.68(12) . . ?
C1_18 Au44 Ag5 43.6(15) . . ?
C1_1 Au44 Ag5 141.3(14) . . ?
Au37 Au44 Ag5 54.77(8) . . ?
Ag38 Au44 Ag5 62.93(11) . . ?
Ag13 Au44 Ag5 107.49(11) . . ?
Ag15 Cl1 Ag14 85.1(5) . . ?
Ag3 Cl2 Ag4 76.5(4) . . ?
Ag3 Cl2 Ag11 75.8(4) . . ?
Ag4 Cl2 Ag11 94.6(5) . . ?
Ag3 Cl2 Ag34 94.4(4) . . ?
Ag4 Cl2 Ag34 78.1(4) . . ?
Ag11 Cl2 Ag34 169.0(6) . . ?
Ag3 Cl3 Ag37 75.6(4) . . ?
Ag3 Cl3 Ag30 76.3(3) . . ?
Ag37 Cl3 Ag30 93.7(5) . . ?
Ag3 Cl3 Ag31 94.5(4) . . ?
Ag37 Cl3 Ag31 165.6(5) . . ?
Ag30 Cl3 Ag31 73.4(3) . . ?
Ag19 Cl4 Ag27 81.4(5) . . ?
Ag4 Cl6 Ag2 76.4(3) . . ?
Ag4 Cl6 Ag6 100.2(4) . . ?
Ag2 Cl6 Ag6 78.4(4) . . ?
Ag4 Cl6 Ag21 69.4(3) . . ?
Ag2 Cl6 Ag21 90.9(4) . . ?
Ag6 Cl6 Ag21 166.8(4) . . ?
Ag18 Cl7 Ag30 77.6(3) . . ?
Ag18 Cl7 Ag22 78.2(4) . . ?
Ag30 Cl7 Ag22 97.1(4) . . ?
Ag18 Cl7 Ag20 94.9(4) . . ?
Ag30 Cl7 Ag20 71.3(3) . . ?
Ag22 Cl7 Ag20 167.7(5) . . ?
Ag23 Cl8 Ag25 77.6(4) . . ?
Ag1 Cl9 Ag18 74.5(4) . . ?
Ag1 Cl9 Ag17 96.3(4) . . ?
Ag18 Cl9 Ag17 76.3(3) . . ?
Ag1 Cl9 Ag36 74.7(4) . . ?
Ag18 Cl9 Ag36 90.4(4) . . ?
Ag17 Cl9 Ag36 165.7(5) . . ?
Ag2 Cl10 Ag24 99.8(5) . . ?
Ag2 Cl10 Ag1 80.3(3) . . ?
Ag24 Cl10 Ag1 73.0(4) . . ?
Ag2 Cl10 Ag9 73.9(3) . . ?
Ag24 Cl10 Ag9 168.6(5) . . ?
Ag1 Cl10 Ag9 96.3(4) . . ?
C2_1 C1_1 Au44 165(4) . . ?
C2_1 C1_1 Ag14 95(4) . . ?
Au44 C1_1 Ag14 98.7(16) . . ?
C2_1 C1_1 Ag13 102(3) . . ?
Au44 C1_1 Ag13 88.4(15) . . ?
Ag14 C1_1 Ag13 79.4(14) . . ?
C1_1 C2_1 C3_1 173(4) . . ?
C4_1 C3_1 C8_1 120.0 . . ?
C4_1 C3_1 C2_1 120.2(15) . . ?
C8_1 C3_1 C2_1 119.8(15) . . ?
C5_1 C4_1 C3_1 120.0 . . ?
C4_1 C5_1 C6_1 120.0 . . ?
C7_1 C6_1 C5_1 120.0 . . ?
C8_1 C7_1 C6_1 120.0 . . ?
C7_1 C8_1 C3_1 120.0 . . ?
C7_1 C8_1 C9_1 117.4(15) . . ?
C3_1 C8_1 C9_1 122.6(15) . . ?
C2_2 C1_2 Au7 160(4) . . ?
C2_2 C1_2 Ag22 110(4) . . ?
Au7 C1_2 Ag22 90.1(14) . . ?
C2_2 C1_2 Ag37 109(4) . . ?
Au7 C1_2 Ag37 76.0(14) . . ?
Ag22 C1_2 Ag37 83.6(13) . . ?
C1_2 C2_2 C3_2 174(4) . . ?
C4_2 C3_2 C8_2 120.7(16) . . ?
C4_2 C3_2 C2_2 120.3(19) . . ?
C8_2 C3_2 C2_2 119.0(19) . . ?
C3_2 C4_2 C5_2 120.0(18) . . ?
C6_2 C5_2 C4_2 119.0(19) . . ?
C5_2 C6_2 C7_2 121.7(19) . . ?
C6_2 C7_2 C8_2 119.2(18) . . ?
C3_2 C8_2 C7_2 119.4(17) . . ?
C3_2 C8_2 C9_2 122.4(19) . . ?
C7_2 C8_2 C9_2 118.2(19) . . ?
C2_3 C1_3 Au10 157(5) . . ?
C2_3 C1_3 Ag17 98(3) . . ?
Au10 C1_3 Ag17 101.8(14) . . ?
C2_3 C1_3 Ag9 116(4) . . ?
Au10 C1_3 Ag9 79.7(13) . . ?
Ag17 C1_3 Ag9 81.1(17) . . ?
C1_3 C2_3 C3_3 167(4) . . ?
C4_3 C3_3 C8_3 119.6(16) . . ?
C4_3 C3_3 C2_3 119.7(19) . . ?
C8_3 C3_3 C2_3 120.7(19) . . ?
C3_3 C4_3 C5_3 121.8(18) . . ?
C6_3 C5_3 C4_3 117.4(19) . . ?
C7_3 C6_3 C5_3 121.7(19) . . ?
C6_3 C7_3 C8_3 120.5(19) . . ?
C3_3 C8_3 C7_3 119.0(16) . . ?
C3_3 C8_3 C9_3 123.6(19) . . ?
C7_3 C8_3 C9_3 117.4(19) . . ?
C2_4 C1_4 Au41 177(5) . . ?
C2_4 C1_4 Ag9 86(3) . . ?
Au41 C1_4 Ag9 93.1(15) . . ?
C1_4 C2_4 C3_4 167(4) . . ?
C4_4 C3_4 C8_4 118.9(16) . . ?
C4_4 C3_4 C2_4 119.0(19) . . ?
C8_4 C3_4 C2_4 122.0(19) . . ?
C3_4 C4_4 C5_4 121.1(18) . . ?
C6_4 C5_4 C4_4 119.6(19) . . ?
C5_4 C6_4 C7_4 120.2(19) . . ?
C6_4 C7_4 C8_4 120.3(18) . . ?
C3_4 C8_4 C7_4 119.9(16) . . ?
C3_4 C8_4 C9_4 123.1(19) . . ?
C7_4 C8_4 C9_4 117.1(19) . . ?
C2_6 C1_6 Au10 176(5) . . ?
C2_6 C1_6 Ag8 98(4) . . ?
Au10 C1_6 Ag8 84.3(17) . . ?
C2_6 C1_6 Ag15 84(3) . . ?
Au10 C1_6 Ag15 92.7(18) . . ?
Ag8 C1_6 Ag15 79.4(18) . . ?
C1_6 C2_6 C3_6 164(4) . . ?
C4_6 C3_6 C8_6 119.6(16) . . ?
C4_6 C3_6 C2_6 122.7(19) . . ?
C8_6 C3_6 C2_6 117.7(18) . . ?
C3_6 C4_6 C5_6 120.9(18) . . ?
C6_6 C5_6 C4_6 119.5(19) . . ?
C5_6 C6_6 C7_6 120.0(19) . . ?
C6_6 C7_6 C8_6 120.6(19) . . ?
C3_6 C8_6 C7_6 119.4(16) . . ?
C3_6 C8_6 C9_6 121.9(19) . . ?
C7_6 C8_6 C9_6 118.7(19) . . ?
C2_5 C1_5 Au1 173(4) . . ?
C2_5 C1_5 Ag7 108(3) . . ?
Au1 C1_5 Ag7 78.4(13) . . ?
C2_5 C1_5 Ag8 81(3) . . ?
Au1 C1_5 Ag8 100.1(16) . . ?
Ag7 C1_5 Ag8 71.3(13) . . ?
C1_5 C2_5 C3_5 162(4) . . ?
C1_5 C2_5 Ag8 73(3) . . ?
C3_5 C2_5 Ag8 117.2(17) . . ?
C4_5 C3_5 C8_5 120.2(16) . . ?
C4_5 C3_5 C2_5 120.3(18) . . ?
C8_5 C3_5 C2_5 119.6(18) . . ?
C3_5 C4_5 C5_5 120.3(18) . . ?
C6_5 C5_5 C4_5 120.1(19) . . ?
C7_5 C6_5 C5_5 119.8(19) . . ?
C6_5 C7_5 C8_5 120.6(18) . . ?
C3_5 C8_5 C7_5 119.0(16) . . ?
C3_5 C8_5 C9_5 123.3(19) . . ?
C7_5 C8_5 C9_5 117.7(18) . . ?
C2_7 C1_7 Au42 164(4) . . ?
C2_7 C1_7 Ag34 93(3) . . ?
Au42 C1_7 Ag34 101.6(16) . . ?
C1_7 C2_7 C3_7 166(4) . . ?
C4_7 C3_7 C8_7 119.6(16) . . ?
C4_7 C3_7 C2_7 123(2) . . ?
C8_7 C3_7 C2_7 117.6(18) . . ?
C3_7 C4_7 C5_7 121.0(18) . . ?
C6_7 C5_7 C4_7 119.0(19) . . ?
C5_7 C6_7 C7_7 120.8(19) . . ?
C6_7 C7_7 C8_7 120.2(19) . . ?
C3_7 C8_7 C7_7 119.4(16) . . ?
C3_7 C8_7 C9_7 122.2(19) . . ?
C7_7 C8_7 C9_7 118.4(19) . . ?
C2_8 C1_8 Au14 168(5) . . ?
C2_8 C1_8 Ag24 96(4) . . ?
Au14 C1_8 Ag24 93(2) . . ?
C1_8 C2_8 C3_8 175(6) . . ?
C4_8 C3_8 C8_8 120.0 . . ?
C4_8 C3_8 C2_8 117(3) . . ?
C8_8 C3_8 C2_8 122(3) . . ?
C5_8 C4_8 C3_8 120.0 . . ?
C5_8 C4_8 C9_8 107(2) . . ?
C3_8 C4_8 C9_8 132(2) . . ?
C4_8 C5_8 C6_8 120.0 . . ?
C7_8 C6_8 C5_8 120.0 . . ?
C6_8 C7_8 C8_8 120.0 . . ?
C7_8 C8_8 C3_8 120.0 . . ?
C2_9 C1_9 Au14 172(5) . . ?
C2_9 C1_9 Ag25 93(5) . . ?
Au14 C1_9 Ag25 87.3(14) . . ?
C2_9 C1_9 Ag36 83(4) . . ?
Au14 C1_9 Ag36 104(2) . . ?
Ag25 C1_9 Ag36 84.4(16) . . ?
C1_9 C2_9 C3_9 175(7) . . ?
C1_9 C2_9 Ag36 70(4) . . ?
C3_9 C2_9 Ag36 112(4) . . ?
C2_9 C3_9 C4_9 113(4) . . ?
C2_9 C3_9 C8_9 126(4) . . ?
C4_9 C3_9 C8_9 120.0 . . ?
C3_9 C4_9 C5_9 120.0 . . ?
C3_9 C4_9 C9_9 121(3) . . ?
C5_9 C4_9 C9_9 119(3) . . ?
C4_9 C5_9 C6_9 120.0 . . ?
C7_9 C6_9 C5_9 120.0 . . ?
C6_9 C7_9 C8_9 120.0 . . ?
C7_9 C8_9 C3_9 120.0 . . ?
C2_10 C1_10 Au1 172(6) . . ?
C2_10 C1_10 Ag10 111(4) . . ?
Au1 C1_10 Ag10 76.8(14) . . ?
C2_10 C1_10 Ag14 80(3) . . ?
Au1 C1_10 Ag14 98.5(18) . . ?
Ag10 C1_10 Ag14 74.3(14) . . ?
C1_10 C2_10 C3_10 161(3) . . ?
C4_10 C3_10 C8_10 119.9(16) . . ?
C4_10 C3_10 C2_10 122(2) . . ?
C8_10 C3_10 C2_10 118.1(19) . . ?
C3_10 C4_10 C5_10 120.3(18) . . ?
C6_10 C5_10 C4_10 119.0(19) . . ?
C7_10 C6_10 C5_10 121.5(19) . . ?
C6_10 C7_10 C8_10 119.4(19) . . ?
C3_10 C8_10 C7_10 119.9(17) . . ?
C3_10 C8_10 C9_10 121.2(19) . . ?
C7_10 C8_10 C9_10 118.9(19) . . ?
C2_11 C1_11 Au43 154(5) . . ?
C2_11 C1_11 Ag20 98(4) . . ?
Au43 C1_11 Ag20 103.3(17) . . ?
C1_11 C2_11 C3_11 169(4) . . ?
C4_11 C3_11 C8_11 120.3(16) . . ?
C4_11 C3_11 C2_11 121(2) . . ?
C8_11 C3_11 C2_11 118.4(19) . . ?
C3_11 C4_11 C5_11 121.4(18) . . ?
C6_11 C5_11 C4_11 117.7(19) . . ?
C5_11 C6_11 C7_11 121.4(19) . . ?
C6_11 C7_11 C8_11 120.9(19) . . ?
C3_11 C8_11 C7_11 118.3(17) . . ?
C3_11 C8_11 C9_11 122.5(19) . . ?
C7_11 C8_11 C9_11 119.2(19) . . ?
C2_12 C1_12 Au6 166(5) . . ?
C2_12 C1_12 Ag23 112(5) . . ?
Au6 C1_12 Ag23 79.4(16) . . ?
C2_12 C1_12 Ag27 86(4) . . ?
Au6 C1_12 Ag27 104(2) . . ?
Ag23 C1_12 Ag27 79.4(18) . . ?
C1_12 C2_12 C3_12 164(4) . . ?
C4_12 C3_12 C8_12 120.1(17) . . ?
C4_12 C3_12 C2_12 122(2) . . ?
C8_12 C3_12 C2_12 118.2(19) . . ?
C3_12 C4_12 C5_12 120.0(19) . . ?
C6_12 C5_12 C4_12 119.8(19) . . ?
C5_12 C6_12 C7_12 121(2) . . ?
C6_12 C7_12 C8_12 119.1(19) . . ?
C3_12 C8_12 C7_12 119.9(17) . . ?
C3_12 C8_12 C9_12 121(2) . . ?
C7_12 C8_12 C9_12 119(2) . . ?
C2_14 C1_14 Au3 166(3) . . ?
C2_14 C1_14 Ag36 96(2) . . ?
Au3 C1_14 Ag36 96.3(12) . . ?
C2_14 C1_14 Ag20 108(3) . . ?
Au3 C1_14 Ag20 78.7(13) . . ?
Ag36 C1_14 Ag20 78.6(10) . . ?
C1_14 C2_14 C3_14 160(3) . . ?
C4_14 C3_14 C8_14 119.7(16) . . ?
C4_14 C3_14 C2_14 121.4(19) . . ?
C8_14 C3_14 C2_14 118.8(17) . . ?
C3_14 C4_14 C5_14 120.5(18) . . ?
C6_14 C5_14 C4_14 119.5(19) . . ?
C5_14 C6_14 C7_14 120.9(19) . . ?
C6_14 C7_14 C8_14 119.3(18) . . ?
C3_14 C8_14 C7_14 120.1(16) . . ?
C3_14 C8_14 C9_14 122.2(18) . . ?
C7_14 C8_14 C9_14 117.7(18) . . ?
C2_15 C1_15 Au5 163(4) . . ?
C2_15 C1_15 Ag12 96(3) . . ?
Au5 C1_15 Ag12 83.4(14) . . ?
C2_15 C1_15 Ag22 104(3) . . ?
Au5 C1_15 Ag22 93.0(13) . . ?
Ag12 C1_15 Ag22 75.6(13) . . ?
C1_15 C2_15 C3_15 171(4) . . ?
C4_15 C3_15 C8_15 119.8(16) . . ?
C4_15 C3_15 C2_15 120.5(19) . . ?
C8_15 C3_15 C2_15 119.7(18) . . ?
C3_15 C4_15 C5_15 120.6(18) . . ?
C6_15 C5_15 C4_15 119.6(19) . . ?
C5_15 C6_15 C7_15 120.0(19) . . ?
C6_15 C7_15 C8_15 120.4(18) . . ?
C3_15 C8_15 C7_15 119.5(16) . . ?
C3_15 C8_15 C9_15 123.1(18) . . ?
C7_15 C8_15 C9_15 117.5(18) . . ?
C2_16 C1_16 Au9 164(5) . . ?
C2_16 C1_16 Ag12 111(4) . . ?
Au9 C1_16 Ag12 78.3(15) . . ?
C2_16 C1_16 Ag13 87(4) . . ?
Au9 C1_16 Ag13 108.9(17) . . ?
Ag12 C1_16 Ag13 71.8(14) . . ?
C1_16 C2_16 C3_16 170(6) . . ?
C8_16 C3_16 C4_16 128(4) . . ?
C8_16 C3_16 C2_16 118(4) . . ?
C4_16 C3_16 C2_16 111(5) . . ?
C3_16 C4_16 C9_16 128(4) . . ?
C3_16 C4_16 C5_16 110(5) . . ?
C9_16 C4_16 C5_16 120(4) . . ?
C6_16 C5_16 C4_16 120(5) . . ?
C5_16 C6_16 C7_16 124(4) . . ?
C8_16 C7_16 C6_16 113(5) . . ?
C7_16 C8_16 C3_16 123(5) . . ?
C2_17 C1_17 Au40 169(5) . . ?
C2_17 C1_17 Ag38 98(4) . . ?
Au40 C1_17 Ag38 88.5(19) . . ?
C2_17 C1_17 Ag37 94(3) . . ?
Au40 C1_17 Ag37 96.8(16) . . ?
Ag38 C1_17 Ag37 75.6(15) . . ?
C1_17 C2_17 C3_17 174(5) . . ?
C4_17 C3_17 C8_17 119.6(16) . . ?
C4_17 C3_17 C2_17 123(2) . . ?
C8_17 C3_17 C2_17 117.3(19) . . ?
C3_17 C4_17 C5_17 120.7(18) . . ?
C6_17 C5_17 C4_17 119.0(19) . . ?
C5_17 C6_17 C7_17 120.9(19) . . ?
C6_17 C7_17 C8_17 120.3(19) . . ?
C3_17 C8_17 C7_17 119.5(17) . . ?
C3_17 C8_17 C9_17 122.0(19) . . ?
C7_17 C8_17 C9_17 118.4(19) . . ?
C2_18 C1_18 Au44 166(4) . . ?
C2_18 C1_18 Ag5 93(3) . . ?
Au44 C1_18 Ag5 100.7(16) . . ?
C1_18 C2_18 C3_18 177(4) . . ?
C1_18 C2_18 Ag5 61(3) . . ?
C3_18 C2_18 Ag5 121.5(13) . . ?
C4_18 C3_18 C8_18 119.4(16) . . ?
C4_18 C3_18 C2_18 122(2) . . ?
C8_18 C3_18 C2_18 119.0(19) . . ?
C3_18 C4_18 C5_18 121.2(19) . . ?
C6_18 C5_18 C4_18 119.0(19) . . ?
C5_18 C6_18 C7_18 120.7(19) . . ?
C6_18 C7_18 C8_18 120.4(19) . . ?
C3_18 C8_18 C7_18 119.3(16) . . ?
C3_18 C8_18 C9_18 122.1(19) . . ?
C7_18 C8_18 C9_18 118.7(19) . . ?
C2_19 C1_19 Au7 159(4) . . ?
C2_19 C1_19 Ag38 105(3) . . ?
Au7 C1_19 Ag38 83.0(14) . . ?
C2_19 C1_19 Ag13 100(3) . . ?
Au7 C1_19 Ag13 100.5(15) . . ?
Ag38 C1_19 Ag13 76.9(12) . . ?
C1_19 C2_19 C3_19 161(4) . . ?
C4_19 C3_19 C8_19 119.2(16) . . ?
C4_19 C3_19 C2_19 121.7(19) . . ?
C8_19 C3_19 C2_19 119.2(18) . . ?
C3_19 C4_19 C5_19 120.5(18) . . ?
C6_19 C5_19 C4_19 120.5(18) . . ?
C7_19 C6_19 C5_19 119.3(18) . . ?
C6_19 C7_19 C8_19 120.1(18) . . ?
C3_19 C8_19 C7_19 120.4(16) . . ?
C3_19 C8_19 C9_19 123.0(18) . . ?
C7_19 C8_19 C9_19 116.6(18) . . ?
C2_20 C1_20 Au16 166(5) . . ?
C2_20 C1_20 Ag10 87(3) . . ?
Au16 C1_20 Ag10 104.9(18) . . ?
C1_20 C2_20 C3_20 167(4) . . ?
C1_20 C2_20 Ag10 65(3) . . ?
C3_20 C2_20 Ag10 125.1(13) . . ?
C4_20 C3_20 C8_20 120.6(16) . . ?
C4_20 C3_20 C2_20 121.7(19) . . ?
C8_20 C3_20 C2_20 117.7(19) . . ?
C3_20 C4_20 C5_20 119.0(18) . . ?
C6_20 C5_20 C4_20 120.4(19) . . ?
C5_20 C6_20 C7_20 121.4(19) . . ?
C6_20 C7_20 C8_20 118.4(18) . . ?
C3_20 C8_20 C7_20 120.3(17) . . ?
C3_20 C8_20 C9_20 121.9(19) . . ?
C7_20 C8_20 C9_20 117.8(19) . . ?
C2_21 C1_21 Au11 150(7) . . ?
C2_21 C1_21 Ag34 110(6) . . ?
Au11 C1_21 Ag34 94.1(19) . . ?
C1_21 C2_21 C3_21 152(5) . . ?
C4_21 C3_21 C8_21 118.5(17) . . ?
C4_21 C3_21 C2_21 118(2) . . ?
C8_21 C3_21 C2_21 123(2) . . ?
C3_21 C4_21 C5_21 120.5(19) . . ?
C6_21 C5_21 C4_21 120(2) . . ?
C7_21 C6_21 C5_21 120(2) . . ?
C6_21 C7_21 C8_21 118.9(19) . . ?
C3_21 C8_21 C7_21 121.4(17) . . ?
C3_21 C8_21 C9_21 125(2) . . ?
C7_21 C8_21 C9_21 114(2) . . ?
C2_22 C1_22 Au13 171(4) . . ?
C2_22 C1_22 Ag26 104(4) . . ?
Au13 C1_22 Ag26 83.3(14) . . ?
C2_22 C1_22 Ag27 85(3) . . ?
Au13 C1_22 Ag27 101.1(16) . . ?
Ag26 C1_22 Ag27 80.2(13) . . ?
C1_22 C2_22 C3_22 161(4) . . ?
C4_22 C3_22 C8_22 119.4(16) . . ?
C4_22 C3_22 C2_22 123(2) . . ?
C8_22 C3_22 C2_22 118.0(19) . . ?
C3_22 C4_22 C5_22 120.0(19) . . ?
C6_22 C5_22 C4_22 120.1(19) . . ?
C7_22 C6_22 C5_22 120.5(19) . . ?
C6_22 C7_22 C8_22 119.2(19) . . ?
C3_22 C8_22 C7_22 120.8(17) . . ?
C3_22 C8_22 C9_22 121.1(19) . . ?
C7_22 C8_22 C9_22 118.2(19) . . ?
C2_23 C1_23 Au16 166(4) . . ?
C2_23 C1_23 Ag11 100(3) . . ?
Au16 C1_23 Ag11 89.8(15) . . ?
C2_23 C1_23 Ag6 98(4) . . ?
Au16 C1_23 Ag6 92.9(17) . . ?
Ag11 C1_23 Ag6 77.6(14) . . ?
C1_23 C2_23 C3_23 162(4) . . ?
C4_23 C3_23 C8_23 118.6(16) . . ?
C4_23 C3_23 C2_23 121.1(19) . . ?
C8_23 C3_23 C2_23 120.3(18) . . ?
C3_23 C4_23 C5_23 122.0(18) . . ?
C6_23 C5_23 C4_23 118.9(19) . . ?
C5_23 C6_23 C7_23 119.7(18) . . ?
C6_23 C7_23 C8_23 121.2(18) . . ?
C3_23 C8_23 C7_23 119.6(16) . . ?
C3_23 C8_23 C9_23 124.9(19) . . ?
C7_23 C8_23 C9_23 115.5(19) . . ?
C2_24 C1_24 Au41 165(6) . . ?
C2_24 C1_24 Ag7 87(3) . . ?
Au41 C1_24 Ag7 92.8(18) . . ?
C2_24 C1_24 Ag6 94(4) . . ?
Au41 C1_24 Ag6 100.2(18) . . ?
Ag7 C1_24 Ag6 78.3(15) . . ?
C1_24 C2_24 C3_24 168(4) . . ?
C1_24 C2_24 Ag7 66(3) . . ?
C3_24 C2_24 Ag7 123(2) . . ?
C4_24 C3_24 C8_24 119.7(16) . . ?
C4_24 C3_24 C2_24 121.3(19) . . ?
C8_24 C3_24 C2_24 118.9(19) . . ?
C3_24 C4_24 C5_24 119.8(18) . . ?
C6_24 C5_24 C4_24 120.4(19) . . ?
C5_24 C6_24 C7_24 120.4(19) . . ?
C6_24 C7_24 C8_24 119.4(19) . . ?
C3_24 C8_24 C7_24 120.2(17) . . ?
C3_24 C8_24 C9_24 121.2(19) . . ?
C7_24 C8_24 C9_24 118.5(19) . . ?
C2_25 C1_25 Au12 169(5) . . ?
C2_25 C1_25 Ag21 87(3) . . ?
Au12 C1_25 Ag21 91.5(16) . . ?
C1_25 C2_25 C3_25 152(3) . . ?
C1_25 C2_25 Ag21 66(3) . . ?
C3_25 C2_25 Ag21 141.5(14) . . ?
C4_25 C3_25 C8_25 120.0(16) . . ?
C4_25 C3_25 C2_25 119.6(19) . . ?
C8_25 C3_25 C2_25 120.3(19) . . ?
C3_25 C4_25 C5_25 120.5(18) . . ?
C6_25 C5_25 C4_25 119.5(19) . . ?
C5_25 C6_25 C7_25 120.6(19) . . ?
C6_25 C7_25 C8_25 119.8(18) . . ?
C3_25 C8_25 C7_25 119.5(17) . . ?
C3_25 C8_25 C9_25 124.0(19) . . ?
C7_25 C8_25 C9_25 116.5(19) . . ?
C2_26 C1_26 Au9 171(6) . . ?
C2_26 C1_26 Ag16 92(4) . . ?
Au9 C1_26 Ag16 82.4(19) . . ?
C2_26 C1_26 Ag15 92(3) . . ?
Au9 C1_26 Ag15 93.2(17) . . ?
Ag16 C1_26 Ag15 76.3(15) . . ?
C1_26 C2_26 C3_26 166(4) . . ?
C4_26 C3_26 C8_26 120.0 . . ?
C4_26 C3_26 C2_26 122.0(16) . . ?
C8_26 C3_26 C2_26 118.0(16) . . ?
C3_26 C4_26 C5_26 120.0 . . ?
C6_26 C5_26 C4_26 120.0 . . ?
C5_26 C6_26 C7_26 120.0 . . ?
C8_26 C7_26 C6_26 120.0 . . ?
C7_26 C8_26 C3_26 120.0 . . ?
C7_26 C8_26 C9_26 120.0(16) . . ?
C3_26 C8_26 C9_26 120.0(16) . . ?
C2_27 C1_27 Au3 164(5) . . ?
C2_27 C1_27 Ag33 103(4) . . ?
Au3 C1_27 Ag33 77.3(16) . . ?
C1_27 C2_27 C3_27 158(4) . . ?
C4_27 C3_27 C8_27 119.6(16) . . ?
C4_27 C3_27 C2_27 120.8(19) . . ?
C8_27 C3_27 C2_27 119.6(19) . . ?
C3_27 C4_27 C5_27 121.0(19) . . ?
C6_27 C5_27 C4_27 119.0(19) . . ?
C5_27 C6_27 C7_27 121.0(19) . . ?
C6_27 C7_27 C8_27 119.6(19) . . ?
C3_27 C8_27 C7_27 119.9(17) . . ?
C3_27 C8_27 C9_27 124.6(19) . . ?
C7_27 C8_27 C9_27 115.6(19) . . ?
C2_28 C1_28 Au13 177(5) . . ?
C2_28 C1_28 Ag28 105(4) . . ?
Au13 C1_28 Ag28 77.2(14) . . ?
C1_28 C2_28 C3_28 179(5) . . ?
C4_28 C3_28 C8_28 119.6(16) . . ?
C4_28 C3_28 C2_28 122.0(19) . . ?
C8_28 C3_28 C2_28 118.4(18) . . ?
C3_28 C4_28 C5_28 122.2(18) . . ?
C6_28 C5_28 C4_28 118.3(18) . . ?
C5_28 C6_28 C7_28 120.0(19) . . ?
C6_28 C7_28 C8_28 121.5(19) . . ?
C3_28 C8_28 C7_28 118.5(16) . . ?
C3_28 C8_28 C9_28 121.1(19) . . ?
C7_28 C8_28 C9_28 120.4(19) . . ?
C2_30 C1_30 Au5 148(6) . . ?
C2_30 C1_30 Ag16 118(5) . . ?
Au5 C1_30 Ag16 81.0(17) . . ?
C2_30 C1_30 Ag17 107(5) . . ?
Au5 C1_30 Ag17 104.1(17) . . ?
Ag16 C1_30 Ag17 70.1(17) . . ?
C1_30 C2_30 C3_30 178(6) . . ?
C4_30 C3_30 C8_30 119.6(16) . . ?
C4_30 C3_30 C2_30 122(2) . . ?
C8_30 C3_30 C2_30 118(2) . . ?
C3_30 C4_30 C5_30 117.6(19) . . ?
C6_30 C5_30 C4_30 122.2(19) . . ?
C7_30 C6_30 C5_30 121.0(19) . . ?
C6_30 C7_30 C8_30 116.8(18) . . ?
C3_30 C8_30 C7_30 122.8(17) . . ?
C3_30 C8_30 C9_30 119.6(19) . . ?
C7_30 C8_30 C9_30 118(2) . . ?
C2_31 C1_31 Au40 168(2) . . ?
C2_31 C1_31 Ag11 88(2) . . ?
Au40 C1_31 Ag11 100.12(10) . . ?
C1_31 C2_31 C3_31 165(4) . . ?
C4_31 C3_31 C8_31 119.1(16) . . ?
C4_31 C3_31 C2_31 121(2) . . ?
C8_31 C3_31 C2_31 120(2) . . ?
C3_31 C4_31 C5_31 119.8(19) . . ?
C6_31 C5_31 C4_31 121(2) . . ?
C5_31 C6_31 C7_31 120(2) . . ?
C6_31 C7_31 C8_31 118.6(19) . . ?
C3_31 C8_31 C7_31 121.6(17) . . ?
C3_31 C8_31 C9_31 121(2) . . ?
C7_31 C8_31 C9_31 117(2) . . ?
C2_32 C1_32 Au6 170(5) . . ?
C2_32 C1_32 Ag32 96(4) . . ?
Au6 C1_32 Ag32 93.0(15) . . ?
C2_32 C1_32 Ag33 99(3) . . ?
Au6 C1_32 Ag33 79.5(16) . . ?
Ag32 C1_32 Ag33 73.5(14) . . ?
C1_32 C2_32 C3_32 172(4) . . ?
C4_32 C3_32 C8_32 120.2(16) . . ?
C4_32 C3_32 C2_32 118.6(19) . . ?
C8_32 C3_32 C2_32 121.2(18) . . ?
C3_32 C4_32 C5_32 119.3(18) . . ?
C6_32 C5_32 C4_32 120.1(19) . . ?
C5_32 C6_32 C7_32 121.5(19) . . ?
C6_32 C7_32 C8_32 118.8(18) . . ?
C3_32 C8_32 C7_32 120.1(16) . . ?
C3_32 C8_32 C9_32 123.0(19) . . ?
C7_32 C8_32 C9_32 116.9(19) . . ?
C2_34 C1_34 Au12 171(6) . . ?
C2_34 C1_34 Ag28 93.9(18) . . ?
Au12 C1_34 Ag28 90.0(12) . . ?
C1_34 C2_34 C3_34 157(3) . . ?
C4_34 C3_34 C8_34 118.9(17) . . ?
C4_34 C3_34 C2_34 122(2) . . ?
C8_34 C3_34 C2_34 119(2) . . ?
C3_34 C4_34 C5_34 120.5(19) . . ?
C6_34 C5_34 C4_34 120(2) . . ?
C5_34 C6_34 C7_34 120(2) . . ?
C6_34 C7_34 C8_34 120.0(19) . . ?
C3_34 C8_34 C7_34 120.8(17) . . ?
C3_34 C8_34 C9_34 121(2) . . ?
C7_34 C8_34 C9_34 118(2) . . ?
C2_35 C1_35 Au43 165(4) . . ?
C2_35 C1_35 Ag31 95(3) . . ?
Au43 C1_35 Ag31 100.1(16) . . ?
C1_35 C2_35 C3_35 170(4) . . ?
C4_35 C3_35 C8_35 119.3(16) . . ?
C4_35 C3_35 C2_35 122(2) . . ?
C8_35 C3_35 C2_35 118(2) . . ?
C3_35 C4_35 C5_35 119.6(19) . . ?
C6_35 C5_35 C4_35 120(2) . . ?
C5_35 C6_35 C7_35 120.9(19) . . ?
C6_35 C7_35 C8_35 118.4(19) . . ?
C3_35 C8_35 C7_35 121.4(17) . . ?
C3_35 C8_35 C9_35 121.4(19) . . ?
C7_35 C8_35 C9_35 117.2(19) . . ?
C2_37 C1_37 Au42 175(5) . . ?
C2_37 C1_37 Ag32 93(3) . . ?
Au42 C1_37 Ag32 83.7(17) . . ?
C2_37 C1_37 Ag19 91(3) . . ?
Au42 C1_37 Ag19 92.1(17) . . ?
Ag32 C1_37 Ag19 80.8(16) . . ?
C1_37 C2_37 C3_37 173(4) . . ?
C4_37 C3_37 C8_37 119.8(16) . . ?
C4_37 C3_37 C2_37 120.4(19) . . ?
C8_37 C3_37 C2_37 119.8(18) . . ?
C3_37 C4_37 C5_37 119.7(18) . . ?
C6_37 C5_37 C4_37 120.6(19) . . ?
C5_37 C6_37 C7_37 120.0(19) . . ?
C6_37 C7_37 C8_37 119.5(18) . . ?
C3_37 C8_37 C7_37 120.3(16) . . ?
C3_37 C8_37 C9_37 122.3(19) . . ?
C7_37 C8_37 C9_37 117.4(19) . . ?
C2_33 C1_33 Au8 163(10) . . ?
C2_33 C1_33 Ag29 115(5) . . ?
Au8 C1_33 Ag29 77.4(19) . . ?
C2_33 C1_33 Ag26 94(7) . . ?
Au8 C1_33 Ag26 101(4) . . ?
Ag29 C1_33 Ag26 75(3) . . ?
C1_33 C2_33 C3_33 145(5) . . ?
C8_33 C3_33 C4_33 120.6(17) . . ?
C8_33 C3_33 C2_33 122(2) . . ?
C4_33 C3_33 C2_33 118(2) . . ?
C3_33 C4_33 C5_33 120.0(19) . . ?
C6_33 C5_33 C4_33 119(2) . . ?
C5_33 C6_33 C7_33 121(2) . . ?
C6_33 C7_33 C8_33 119.1(19) . . ?
C3_33 C8_33 C7_33 119.7(17) . . ?
C3_33 C8_33 C9_33 125(2) . . ?
C7_33 C8_33 C9_33 115(2) . . ?
C2_36 C1_36 Au11 141(8) . . ?
C2_36 C1_36 Ag21 120(6) . . ?
Au11 C1_36 Ag21 90.4(14) . . ?
C2_36 C1_36 Ag29 82(4) . . ?
Au11 C1_36 Ag29 82(3) . . ?
Ag21 C1_36 Ag29 78(2) . . ?
C1_36 C2_36 C3_36 160(5) . . ?
C1_36 C2_36 Ag29 71(4) . . ?
C3_36 C2_36 Ag29 127.1(15) . . ?
C4_36 C3_36 C8_36 119.8(16) . . ?
C4_36 C3_36 C2_36 119.8(19) . . ?
C8_36 C3_36 C2_36 120.3(19) . . ?
C3_36 C4_36 C5_36 119.4(18) . . ?
C6_36 C5_36 C4_36 120.7(19) . . ?
C7_36 C6_36 C5_36 120.5(19) . . ?
C6_36 C7_36 C8_36 119.1(19) . . ?
C3_36 C8_36 C7_36 120.5(17) . . ?
C3_36 C8_36 C9_36 123(2) . . ?
C7_36 C8_36 C9_36 117(2) . . ?
C2_38 C1_38 Au8 163(6) . . ?
C2_38 C1_38 Ag35 80(4) . . ?
Au8 C1_38 Ag35 85(2) . . ?
C1_38 C2_38 C3_38 162(4) . . ?
C1_38 C2_38 Ag35 73(4) . . ?
C3_38 C2_38 Ag35 120(2) . . ?
C4_38 C3_38 C8_38 118.5(17) . . ?
C4_38 C3_38 C2_38 123(2) . . ?
C8_38 C3_38 C2_38 119(2) . . ?
C3_38 C4_38 C5_38 122.6(19) . . ?
C6_38 C5_38 C4_38 118.4(19) . . ?
C7_38 C6_38 C5_38 119.7(19) . . ?
C6_38 C7_38 C8_38 121.6(18) . . ?
C7_38 C8_38 C3_38 119.2(17) . . ?
C7_38 C8_38 C9_38 120(2) . . ?
C3_38 C8_38 C9_38 121(2) . . ?

loop_
_geom_bond_atom_site_label_1
_geom_bond_atom_site_label_2
_geom_bond_distance
_geom_bond_site_symmetry_2
_geom_bond_publ_flag
Ag1 Cl9 2.588(12) . ?
Ag1 Cl10 2.658(12) . ?
Ag1 Au29 2.832(5) . ?
Ag1 Au33 2.833(5) . ?
Ag1 Au30 2.912(5) . ?
Ag1 Au21 2.974(5) . ?
Ag1 Ag24 3.155(5) . ?
Ag1 Ag18 3.156(5) . ?
Ag1 Au34 3.170(5) . ?
Ag1 Ag36 3.356(6) . ?
Ag2 Cl10 2.591(13) . ?
Ag2 Cl6 2.653(13) . ?
Ag2 Au34 2.842(4) . ?
Ag2 Au20 2.852(4) . ?
Ag2 Au19 2.948(5) . ?
Ag2 Au21 3.017(4) . ?
Ag2 Au29 3.164(5) . ?
Ag2 Ag4 3.252(6) . ?
Ag2 Ag9 3.284(6) . ?
Ag3 Cl2 2.602(14) . ?
Ag3 Cl3 2.623(12) . ?
Ag3 Au20 2.843(5) . ?
Ag3 Au39 2.850(5) . ?
Ag3 Au38 2.903(5) . ?
Ag3 Au21 2.966(4) . ?
Ag3 Au22 3.086(4) . ?
Ag3 Ag4 3.234(5) . ?
Ag3 Ag37 3.238(5) . ?
Ag3 Ag30 3.284(5) . ?
Ag3 Ag11 3.323(5) . ?
Ag4 Cl6 2.602(13) . ?
Ag4 Cl2 2.618(13) . ?
Ag4 Au29 2.857(4) . ?
Ag4 Au22 2.876(4) . ?
Ag4 Au28 2.886(5) . ?
Ag4 Au21 2.968(4) . ?
Ag4 Au20 3.119(5) . ?
Ag4 Ag21 3.137(5) . ?
Ag5 C1_18 2.36(5) . ?
Ag5 C2_18 2.70(3) . ?
Ag5 Au15 2.841(4) . ?
Ag5 Au38 2.883(4) . ?
Ag5 Au37 2.895(5) . ?
Ag5 Au40 3.045(5) . ?
Ag5 Ag10 3.068(6) . ?
Ag5 Ag11 3.197(6) . ?
Ag5 Au16 3.205(4) . ?
Ag5 Ag38 3.327(5) . ?
Ag5 Au44 3.355(5) . ?
Ag6 C1_23 2.55(6) . ?
Ag6 C1_24 2.59(6) . ?
Ag6 Cl6 2.739(14) . ?
Ag6 Au15 2.871(4) . ?
Ag6 Au20 2.895(4) . ?
Ag6 Au19 2.900(5) . ?
Ag6 Ag7 3.163(6) . ?
Ag6 Ag11 3.167(6) . ?
Ag6 Au16 3.282(5) . ?
Ag7 C1_24 2.42(5) . ?
Ag7 C1_5 2.58(5) . ?
Ag7 C2_24 2.64(4) . ?
Ag7 Au19 2.837(4) . ?
Ag7 Au15 2.875(4) . ?
Ag7 Au17 2.877(4) . ?
Ag7 Au1 2.923(5) . ?
Ag7 Ag8 3.032(6) . ?
Ag7 Au41 3.239(4) . ?
Ag7 Ag10 3.355(5) . ?
Ag8 C1_6 2.49(6) . ?
Ag8 C1_5 2.62(5) . ?
Ag8 C2_5 2.70(3) . ?
Ag8 Au17 2.850(4) . ?
Ag8 Au19 2.922(5) . ?
Ag8 Au18 2.924(4) . ?
Ag8 Au10 3.070(5) . ?
Ag8 Au41 3.162(5) . ?
Ag8 Ag15 3.226(5) . ?
Ag8 Ag9 3.361(6) . ?
Ag9 C1_4 2.52(5) . ?
Ag9 C1_3 2.56(6) . ?
Ag9 Au34 2.849(4) . ?
Ag9 Cl10 2.858(14) . ?
Ag9 Au19 2.888(4) . ?
Ag9 Au18 2.906(4) . ?
Ag9 Au10 2.991(5) . ?
Ag9 Ag17 3.231(5) . ?
Ag9 Au41 3.314(4) . ?
Ag10 C1_20 2.32(5) . ?
Ag10 C2_20 2.56(3) . ?
Ag10 C1_10 2.62(6) . ?
Ag10 Au37 2.850(4) . ?
Ag10 Au15 2.869(5) . ?
Ag10 Au1 2.922(5) . ?
Ag10 Au17 2.945(4) . ?
Ag10 Ag14 3.198(6) . ?
Ag11 C1_31 2.489(4) . ?
Ag11 C1_23 2.50(5) . ?
Ag11 Cl2 2.802(15) . ?
Ag11 Au20 2.853(4) . ?
Ag11 Au15 2.906(5) . ?
Ag11 Au38 2.926(4) . ?
Ag11 Au16 3.164(5) . ?
Ag12 C1_15 2.45(5) . ?
Ag12 C1_16 2.48(5) . ?
Ag12 Au36 2.816(5) . ?
Ag12 Au4 2.886(4) . ?
Ag12 Au9 2.913(5) . ?
Ag12 Au5 2.989(5) . ?
Ag12 Ag13 3.005(6) . ?
Ag12 Au35 3.027(4) . ?
Ag12 Ag22 3.097(7) . ?
Ag13 C1_1 2.54(5) . ?
Ag13 C1_19 2.62(5) . ?
Ag13 C1_16 2.64(5) . ?
Ag13 Au36 2.897(5) . ?
Ag13 Au4 2.938(4) . ?
Ag13 Au37 2.970(4) . ?
Ag13 Ag14 3.230(6) . ?
Ag13 Au44 3.242(5) . ?
Ag13 Ag38 3.249(6) . ?
Ag14 C1_1 2.52(5) . ?
Ag14 Cl1 2.562(16) . ?
Ag14 C1_10 2.67(5) . ?
Ag14 Au37 2.848(5) . ?
Ag14 Au17 2.909(4) . ?
Ag14 Au4 2.915(5) . ?
Ag15 Cl1 2.520(15) . ?
Ag15 C1_6 2.56(6) . ?
Ag15 C1_26 2.70(6) . ?
Ag15 Au18 2.837(5) . ?
Ag15 Au4 2.849(5) . ?
Ag15 Au17 2.962(5) . ?
Ag15 Ag16 3.168(6) . ?
Ag15 Au10 3.361(4) . ?
Ag16 C1_26 2.41(6) . ?
Ag16 C1_30 2.47(7) . ?
Ag16 Au18 2.790(4) . ?
Ag16 Au35 2.859(5) . ?
Ag16 Ag17 2.897(6) . ?
Ag16 Au9 2.949(4) . ?
Ag16 Au5 2.962(5) . ?
Ag16 Au4 3.078(5) . ?
Ag17 C1_3 2.40(5) . ?
Ag17 C1_30 2.57(7) . ?
Ag17 Cl9 2.748(15) . ?
Ag17 Au34 2.889(5) . ?
Ag17 Au35 2.929(4) . ?
Ag17 Au18 2.969(4) . ?
Ag17 Ag18 3.323(6) . ?
Ag18 Cl7 2.617(13) . ?
Ag18 Cl9 2.627(12) . ?
Ag18 Au34 2.846(4) . ?
Ag18 Au39 2.849(4) . ?
Ag18 Au35 2.915(5) . ?
Ag18 Au21 2.953(4) . ?
Ag18 Au33 3.109(5) . ?
Ag18 Ag30 3.322(6) . ?
Ag18 Ag22 3.356(5) . ?
Ag19 Cl4 2.508(15) . ?
Ag19 C1_37 2.56(5) . ?
Ag19 Au23 2.827(5) . ?
Ag19 Au27 2.869(5) . ?
Ag19 Au24 2.930(5) . ?
Ag19 Ag35 3.243(6) . ?
Ag19 Au42 3.284(5) . ?
Ag19 Ag32 3.303(6) . ?
Ag19 Ag27 3.333(6) . ?
Ag20 C1_11 2.33(6) . ?
Ag20 C1_14 2.54(4) . ?
Ag20 Cl7 2.789(14) . ?
Ag20 Au33 2.848(4) . ?
Ag20 Au32 2.877(5) . ?
Ag20 Au3 2.900(4) . ?
Ag20 Au31 3.021(4) . ?
Ag20 Ag30 3.192(5) . ?
Ag20 Ag36 3.204(6) . ?
Ag20 Ag33 3.208(6) . ?
Ag21 C1_36 2.35(8) . ?
Ag21 C1_25 2.47(5) . ?
Ag21 C2_25 2.70(3) . ?
Ag21 Au28 2.815(4) . ?
Ag21 Au29 2.873(4) . ?
Ag21 Cl6 2.890(14) . ?
Ag21 Au26 2.996(4) . ?
Ag21 Ag29 3.036(7) . ?
Ag21 Au12 3.216(4) . ?
Ag21 Au11 3.251(6) . ?
Ag22 C1_2 2.42(5) . ?
Ag22 C1_15 2.60(5) . ?
Ag22 Cl7 2.704(14) . ?
Ag22 Au36 2.877(4) . ?
Ag22 Au35 2.886(4) . ?
Ag22 Au39 2.907(4) . ?
Ag22 Au7 3.182(4) . ?
Ag22 Au5 3.379(5) . ?
Ag23 Cl8 2.485(17) . ?
Ag23 C1_12 2.54(6) . ?
Ag23 Au31 2.852(5) . ?
Ag23 Au24 2.905(5) . ?
Ag23 Au25 2.913(5) . ?
Ag23 Au6 2.936(5) . ?
Ag23 Ag25 3.164(6) . ?
Ag23 Ag27 3.266(6) . ?
Ag23 Ag33 3.324(6) . ?
Ag24 C1_8 2.42(5) . ?
Ag24 Cl10 2.643(14) . ?
Ag24 Au29 2.851(4) . ?
Ag24 Au30 2.855(4) . ?
Ag24 Au12 2.887(5) . ?
Ag24 Au26 2.966(5) . ?
Ag24 Ag28 3.054(6) . ?
Ag24 Au14 3.212(5) . ?
Ag25 C1_9 2.51(5) . ?
Ag25 Cl8 2.563(15) . ?
Ag25 Au25 2.843(5) . ?
Ag25 Au30 2.902(5) . ?
Ag25 Au31 2.925(4) . ?
Ag25 Au14 3.189(5) . ?
Ag25 Ag28 3.254(6) . ?
Ag25 Ag36 3.373(6) . ?
Ag26 C1_22 2.47(6) . ?
Ag26 C1_33 2.56(14) . ?
Ag26 Au26 2.893(5) . ?
Ag26 Au27 2.904(4) . ?
Ag26 Au25 3.007(5) . ?
Ag26 Ag29 3.025(6) . ?
Ag26 Au13 3.044(5) . ?
Ag26 Ag27 3.270(6) . ?
Ag27 C1_12 2.57(7) . ?
Ag27 Cl4 2.600(18) . ?
Ag27 C1_22 2.60(5) . ?
Ag27 Au25 2.853(5) . ?
Ag27 Au27 2.911(5) . ?
Ag27 Au24 2.913(5) . ?
Ag28 C1_34 2.43(4) . ?
Ag28 C1_28 2.61(5) . ?
Ag28 Au26 2.875(5) . ?
Ag28 Au30 2.913(4) . ?
Ag28 Au13 2.915(5) . ?
Ag28 Au14 2.970(5) . ?
Ag28 Au25 3.008(5) . ?
Ag28 Au12 3.203(5) . ?
Ag29 C1_33 2.42(9) . ?
Ag29 C1_36 2.46(8) . ?
Ag29 C2_36 2.58(4) . ?
Ag29 Au26 2.796(5) . ?
Ag29 Au8 2.811(7) . ?
Ag29 Au27 2.936(4) . ?
Ag29 Au28 2.965(4) . ?
Ag29 Au11 3.087(5) . ?
Ag30 Cl7 2.683(13) . ?
Ag30 Cl3 2.692(13) . ?
Ag30 Au22 2.855(4) . ?
Ag30 Au33 2.856(4) . ?
Ag30 Au32 2.953(5) . ?
Ag30 Au21 3.039(4) . ?
Ag30 Au39 3.132(5) . ?
Ag30 Ag31 3.298(6) . ?
Ag31 C1_35 2.37(5) . ?
Ag31 Cl3 2.823(14) . ?
Ag31 Au22 2.843(4) . ?
Ag31 Au23 2.891(4) . ?
Ag31 Au32 2.901(4) . ?
Ag31 Au42 3.077(5) . ?
Ag31 Ag34 3.168(5) . ?
Ag31 Au43 3.324(4) . ?
Ag31 Ag32 3.328(6) . ?
Ag32 C1_37 2.53(6) . ?
Ag32 C1_32 2.56(5) . ?
Ag32 Au24 2.860(4) . ?
Ag32 Au32 2.882(5) . ?
Ag32 Au23 2.978(4) . ?
Ag32 Au43 3.025(5) . ?
Ag32 Au42 3.030(5) . ?
Ag32 Ag33 3.090(6) . ?
Ag32 Au6 3.371(5) . ?
Ag33 C1_32 2.60(6) . ?
Ag33 C1_27 2.70(5) . ?
Ag33 Au32 2.889(4) . ?
Ag33 Au3 2.915(5) . ?
Ag33 Au31 2.919(4) . ?
Ag33 Au6 3.012(5) . ?
Ag33 Au24 3.027(4) . ?
Ag33 Au43 3.125(5) . ?
Ag34 C1_7 2.55(5) . ?
Ag34 C1_21 2.56(9) . ?
Ag34 Cl2 2.822(14) . ?
Ag34 Au22 2.888(5) . ?
Ag34 Au23 2.894(5) . ?
Ag34 Ag35 2.924(6) . ?
Ag34 Au28 2.970(4) . ?
Ag35 C1_38 2.52(7) . ?
Ag35 C2_38 2.59(5) . ?
Ag35 Au28 2.807(6) . ?
Ag35 Au23 2.823(5) . ?
Ag35 Au11 2.971(5) . ?
Ag35 Au27 2.998(5) . ?
Ag35 Au8 3.032(6) . ?
Ag36 C1_9 2.51(5) . ?
Ag36 C1_14 2.52(4) . ?
Ag36 C2_9 2.66(6) . ?
Ag36 Au33 2.858(5) . ?
Ag36 Au31 2.881(5) . ?
Ag36 Cl9 2.926(15) . ?
Ag36 Au30 2.949(4) . ?
Ag36 Au3 3.370(5) . ?
Ag37 C1_17 2.61(5) . ?
Ag37 C1_2 2.65(5) . ?
Ag37 Cl3 2.658(14) . ?
Ag37 Au38 2.872(4) . ?
Ag37 Au39 2.872(4) . ?
Ag37 Au7 2.940(5) . ?
Ag37 Au36 2.980(5) . ?
Ag37 Ag38 3.132(6) . ?
Ag38 C1_17 2.51(6) . ?
Ag38 C1_19 2.61(4) . ?
Ag38 Au36 2.883(4) . ?
Ag38 Au37 2.911(4) . ?
Ag38 Au38 2.938(4) . ?
Ag38 Au44 2.991(5) . ?
Ag38 Au7 3.073(4) . ?
Ag38 Au40 3.131(5) . ?
Au1 C1_5 1.98(3) . ?
Au1 C1_10 2.02(3) . ?
Au1 Au17 2.933(3) . ?
Au3 C1_27 1.84(4) . ?
Au3 C1_14 1.98(3) . ?
Au3 Au31 2.904(3) . ?
Au4 Au17 2.779(3) . ?
Au4 Au36 2.781(3) . ?
Au4 Au18 2.800(3) . ?
Au4 Au37 2.821(3) . ?
Au4 Au35 2.825(3) . ?
Au4 Au9 2.935(3) . ?
Au5 C1_15 2.02(3) . ?
Au5 C1_30 2.07(5) . ?
Au5 Au35 2.866(3) . ?
Au6 C1_12 2.01(4) . ?
Au6 C1_32 2.06(3) . ?
Au6 Au24 2.878(3) . ?
Au7 C1_19 1.97(3) . ?
Au7 C1_2 2.06(3) . ?
Au7 Au36 2.839(3) . ?
Au8 C1_38 1.93(4) . ?
Au8 C1_33 2.05(6) . ?
Au8 Au27 2.977(4) . ?
Au9 C1_26 2.05(3) . ?
Au9 C1_16 2.11(5) . ?
Au10 C1_6 2.06(3) . ?
Au10 C1_3 2.07(4) . ?
Au10 Au18 2.850(3) . ?
Au11 C1_36 2.23(7) . ?
Au11 C1_21 2.39(6) . ?
Au11 Au28 2.885(3) . ?
Au12 C1_25 1.99(3) . ?
Au12 C1_34 2.08(4) . ?
Au12 Au26 2.855(3) . ?
Au13 C1_28 2.00(3) . ?
Au13 C1_22 2.09(4) . ?
Au13 Au25 2.901(3) . ?
Au14 C1_8 1.97(5) . ?
Au14 C1_9 2.10(5) . ?
Au14 Au30 2.858(3) . ?
Au15 Au20 2.757(3) . ?
Au15 Au17 2.776(3) . ?
Au15 Au38 2.795(3) . ?
Au15 Au37 2.801(3) . ?
Au15 Au19 2.804(3) . ?
Au15 Au16 2.879(3) . ?
Au16 C1_23 1.94(3) . ?
Au16 C1_20 2.00(4) . ?
Au17 Au18 2.759(3) . ?
Au17 Au37 2.770(3) . ?
Au17 Au19 2.866(3) . ?
Au18 Au34 2.740(3) . ?
Au18 Au19 2.770(3) . ?
Au18 Au35 2.795(3) . ?
Au19 Au20 2.769(3) . ?
Au19 Au34 2.789(3) . ?
Au19 Au41 2.876(3) . ?
Au20 Au21 2.732(3) . ?
Au20 Au38 2.767(2) . ?
Au20 Au34 2.901(3) . ?
Au20 Au39 2.932(2) . ?
Au21 Au29 2.682(3) . ?
Au21 Au39 2.694(3) . ?
Au21 Au34 2.707(4) . ?
Au21 Au22 2.718(4) . ?
Au21 Au33 2.724(3) . ?
Au22 Au23 2.736(3) . ?
Au22 Au28 2.742(3) . ?
Au22 Au32 2.792(3) . ?
Au22 Au33 2.914(3) . ?
Au22 Au29 2.951(3) . ?
Au23 Au24 2.766(3) . ?
Au23 Au32 2.779(3) . ?
Au23 Au27 2.797(3) . ?
Au23 Au28 2.804(3) . ?
Au23 Au42 2.880(3) . ?
Au24 Au25 2.779(3) . ?
Au24 Au31 2.781(3) . ?
Au24 Au27 2.798(3) . ?
Au24 Au32 2.822(3) . ?
Au25 Au26 2.766(3) . ?
Au25 Au30 2.804(3) . ?
Au25 Au31 2.810(3) . ?
Au25 Au27 2.813(3) . ?
Au26 Au29 2.709(3) . ?
Au26 Au27 2.789(3) . ?
Au26 Au30 2.798(3) . ?
Au26 Au28 2.824(3) . ?
Au27 Au28 2.801(3) . ?
Au28 Au29 2.763(3) . ?
Au29 Au30 2.802(3) . ?
Au29 Au33 2.924(2) . ?
Au30 Au33 2.765(3) . ?
Au30 Au31 2.773(3) . ?
Au31 Au33 2.777(3) . ?
Au31 Au32 2.810(3) . ?
Au32 Au33 2.769(3) . ?
Au32 Au43 2.850(3) . ?
Au34 Au35 2.767(3) . ?
Au34 Au39 2.919(3) . ?
Au35 Au39 2.778(3) . ?
Au35 Au36 2.798(3) . ?
Au36 Au39 2.716(3) . ?
Au36 Au37 2.729(3) . ?
Au36 Au38 2.809(3) . ?
Au37 Au38 2.799(3) . ?
Au37 Au44 2.867(3) . ?
Au38 Au39 2.774(3) . ?
Au38 Au40 2.861(3) . ?
Au40 C1_17 1.95(3) . ?
Au40 C1_31 2.007(2) . ?
Au41 C1_4 2.02(3) . ?
Au41 C1_24 2.04(4) . ?
Au42 C1_37 1.96(3) . ?
Au42 C1_7 2.01(4) . ?
Au43 C1_35 1.95(3) . ?
Au43 C1_11 2.08(4) . ?
Au44 C1_18 1.99(3) . ?
Au44 C1_1 2.09(3) . ?
C1_1 C2_1 1.202(18) . ?
C2_1 C3_1 1.433(16) . ?
C3_1 C4_1 1.3900 . ?
C3_1 C8_1 1.3900 . ?
C4_1 C5_1 1.3900 . ?
C5_1 C6_1 1.3900 . ?
C6_1 C7_1 1.3900 . ?
C7_1 C8_1 1.3900 . ?
C8_1 C9_1 1.484(16) . ?
C1_2 C2_2 1.199(18) . ?
C2_2 C3_2 1.430(17) . ?
C3_2 C4_2 1.384(15) . ?
C3_2 C8_2 1.392(14) . ?
C4_2 C5_2 1.402(15) . ?
C5_2 C6_2 1.378(15) . ?
C6_2 C7_2 1.386(15) . ?
C7_2 C8_2 1.402(15) . ?
C8_2 C9_2 1.478(17) . ?
C1_3 C2_3 1.201(18) . ?
C2_3 C3_3 1.433(17) . ?
C3_3 C4_3 1.379(15) . ?
C3_3 C8_3 1.391(14) . ?
C4_3 C5_3 1.409(15) . ?
C5_3 C6_3 1.376(15) . ?
C6_3 C7_3 1.375(15) . ?
C7_3 C8_3 1.398(15) . ?
C8_3 C9_3 1.470(17) . ?
C1_4 C2_4 1.207(18) . ?
C2_4 C3_4 1.439(17) . ?
C3_4 C4_4 1.384(15) . ?
C3_4 C8_4 1.392(14) . ?
C4_4 C5_4 1.398(15) . ?
C5_4 C6_4 1.376(15) . ?
C6_4 C7_4 1.379(15) . ?
C7_4 C8_4 1.403(15) . ?
C8_4 C9_4 1.470(17) . ?
C1_6 C2_6 1.204(18) . ?
C2_6 C3_6 1.433(17) . ?
C3_6 C4_6 1.377(15) . ?
C3_6 C8_6 1.393(14) . ?
C4_6 C5_6 1.401(15) . ?
C5_6 C6_6 1.377(15) . ?
C6_6 C7_6 1.384(15) . ?
C7_6 C8_6 1.399(15) . ?
C8_6 C9_6 1.476(17) . ?
C1_5 C2_5 1.204(18) . ?
C2_5 C3_5 1.430(17) . ?
C3_5 C4_5 1.381(15) . ?
C3_5 C8_5 1.392(14) . ?
C4_5 C5_5 1.397(15) . ?
C5_5 C6_5 1.382(15) . ?
C6_5 C7_5 1.380(15) . ?
C7_5 C8_5 1.408(15) . ?
C8_5 C9_5 1.477(17) . ?
C1_7 C2_7 1.207(18) . ?
C2_7 C3_7 1.433(17) . ?
C3_7 C4_7 1.375(15) . ?
C3_7 C8_7 1.395(15) . ?
C4_7 C5_7 1.399(15) . ?
C5_7 C6_7 1.377(15) . ?
C6_7 C7_7 1.379(15) . ?
C7_7 C8_7 1.397(15) . ?
C8_7 C9_7 1.473(17) . ?
C1_8 C2_8 1.20(6) . ?
C2_8 C3_8 1.45(5) . ?
C3_8 C4_8 1.3900 . ?
C3_8 C8_8 1.3900 . ?
C4_8 C5_8 1.3900 . ?
C4_8 C9_8 1.56(5) . ?
C5_8 C6_8 1.3900 . ?
C6_8 C7_8 1.3900 . ?
C7_8 C8_8 1.3900 . ?
C1_9 C2_9 1.20(7) . ?
C2_9 C3_9 1.35(6) . ?
C3_9 C4_9 1.3900 . ?
C3_9 C8_9 1.3900 . ?
C4_9 C5_9 1.3900 . ?
C4_9 C9_9 1.54(5) . ?
C5_9 C6_9 1.3900 . ?
C6_9 C7_9 1.3900 . ?
C7_9 C8_9 1.3900 . ?
C1_10 C2_10 1.208(18) . ?
C2_10 C3_10 1.437(17) . ?
C3_10 C4_10 1.382(15) . ?
C3_10 C8_10 1.396(14) . ?
C4_10 C5_10 1.401(15) . ?
C5_10 C6_10 1.383(15) . ?
C6_10 C7_10 1.377(15) . ?
C7_10 C8_10 1.399(15) . ?
C8_10 C9_10 1.470(17) . ?
C1_11 C2_11 1.204(18) . ?
C2_11 C3_11 1.431(17) . ?
C3_11 C4_11 1.384(15) . ?
C3_11 C8_11 1.390(14) . ?
C4_11 C5_11 1.405(15) . ?
C5_11 C6_11 1.376(15) . ?
C6_11 C7_11 1.380(15) . ?
C7_11 C8_11 1.397(15) . ?
C8_11 C9_11 1.472(17) . ?
C1_12 C2_12 1.205(18) . ?
C2_12 C3_12 1.432(17) . ?
C3_12 C4_12 1.382(15) . ?
C3_12 C8_12 1.390(15) . ?
C4_12 C5_12 1.393(15) . ?
C5_12 C6_12 1.375(16) . ?
C6_12 C7_12 1.382(16) . ?
C7_12 C8_12 1.403(15) . ?
C8_12 C9_12 1.468(17) . ?
C1_14 C2_14 1.206(18) . ?
C2_14 C3_14 1.432(17) . ?
C3_14 C4_14 1.378(15) . ?
C3_14 C8_14 1.393(14) . ?
C4_14 C5_14 1.399(15) . ?
C5_14 C6_14 1.377(15) . ?
C6_14 C7_14 1.388(15) . ?
C7_14 C8_14 1.399(15) . ?
C8_14 C9_14 1.475(17) . ?
C1_15 C2_15 1.199(18) . ?
C2_15 C3_15 1.431(17) . ?
C3_15 C4_15 1.381(15) . ?
C3_15 C8_15 1.389(14) . ?
C4_15 C5_15 1.394(15) . ?
C5_15 C6_15 1.381(15) . ?
C6_15 C7_15 1.384(15) . ?
C7_15 C8_15 1.398(15) . ?
C8_15 C9_15 1.476(17) . ?
C1_16 C2_16 1.23(6) . ?
C2_16 C3_16 1.39(6) . ?
C3_16 C8_16 1.30(6) . ?
C3_16 C4_16 1.36(6) . ?
C4_16 C9_16 1.38(6) . ?
C4_16 C5_16 1.50(6) . ?
C5_16 C6_16 1.23(6) . ?
C6_16 C7_16 1.52(6) . ?
C7_16 C8_16 1.28(5) . ?
C1_17 C2_17 1.197(18) . ?
C2_17 C3_17 1.426(17) . ?
C3_17 C4_17 1.385(15) . ?
C3_17 C8_17 1.392(15) . ?
C4_17 C5_17 1.408(15) . ?
C5_17 C6_17 1.375(15) . ?
C6_17 C7_17 1.379(15) . ?
C7_17 C8_17 1.401(15) . ?
C8_17 C9_17 1.469(17) . ?
C1_18 C2_18 1.197(18) . ?
C2_18 C3_18 1.437(17) . ?
C3_18 C4_18 1.386(15) . ?
C3_18 C8_18 1.396(14) . ?
C4_18 C5_18 1.399(15) . ?
C5_18 C6_18 1.378(15) . ?
C6_18 C7_18 1.382(15) . ?
C7_18 C8_18 1.403(15) . ?
C8_18 C9_18 1.475(17) . ?
C1_19 C2_19 1.210(18) . ?
C2_19 C3_19 1.431(17) . ?
C3_19 C4_19 1.375(15) . ?
C3_19 C8_19 1.395(14) . ?
C4_19 C5_19 1.399(15) . ?
C5_19 C6_19 1.386(15) . ?
C6_19 C7_19 1.382(15) . ?
C7_19 C8_19 1.402(15) . ?
C8_19 C9_19 1.476(17) . ?
C1_20 C2_20 1.197(18) . ?
C2_20 C3_20 1.430(17) . ?
C3_20 C4_20 1.386(15) . ?
C3_20 C8_20 1.392(14) . ?
C4_20 C5_20 1.396(15) . ?
C5_20 C6_20 1.376(15) . ?
C6_20 C7_20 1.386(15) . ?
C7_20 C8_20 1.401(15) . ?
C8_20 C9_20 1.472(17) . ?
C1_21 C2_21 1.216(19) . ?
C2_21 C3_21 1.439(17) . ?
C3_21 C4_21 1.382(15) . ?
C3_21 C8_21 1.385(15) . ?
C4_21 C5_21 1.390(15) . ?
C5_21 C6_21 1.378(16) . ?
C6_21 C7_21 1.376(16) . ?
C7_21 C8_21 1.402(15) . ?
C8_21 C9_21 1.456(17) . ?
C1_22 C2_22 1.209(19) . ?
C2_22 C3_22 1.433(17) . ?
C3_22 C4_22 1.380(15) . ?
C3_22 C8_22 1.391(15) . ?
C4_22 C5_22 1.396(15) . ?
C5_22 C6_22 1.381(15) . ?
C6_22 C7_22 1.379(15) . ?
C7_22 C8_22 1.394(15) . ?
C8_22 C9_22 1.468(17) . ?
C1_23 C2_23 1.210(18) . ?
C2_23 C3_23 1.436(17) . ?
C3_23 C4_23 1.380(15) . ?
C3_23 C8_23 1.393(14) . ?
C4_23 C5_23 1.407(15) . ?
C5_23 C6_23 1.380(15) . ?
C6_23 C7_23 1.382(15) . ?
C7_23 C8_23 1.403(15) . ?
C8_23 C9_23 1.480(17) . ?
C1_24 C2_24 1.206(18) . ?
C2_24 C3_24 1.439(17) . ?
C3_24 C4_24 1.382(15) . ?
C3_24 C8_24 1.391(14) . ?
C4_24 C5_24 1.396(15) . ?
C5_24 C6_24 1.375(15) . ?
C6_24 C7_24 1.382(15) . ?
C7_24 C8_24 1.398(15) . ?
C8_24 C9_24 1.474(17) . ?
C1_25 C2_25 1.215(18) . ?
C2_25 C3_25 1.433(17) . ?
C3_25 C4_25 1.379(15) . ?
C3_25 C8_25 1.391(14) . ?
C4_25 C5_25 1.399(15) . ?
C5_25 C6_25 1.375(15) . ?
C6_25 C7_25 1.386(15) . ?
C7_25 C8_25 1.400(15) . ?
C8_25 C9_25 1.477(17) . ?
C1_26 C2_26 1.199(18) . ?
C2_26 C3_26 1.427(16) . ?
C3_26 C4_26 1.3900 . ?
C3_26 C8_26 1.3900 . ?
C4_26 C5_26 1.3900 . ?
C5_26 C6_26 1.3900 . ?
C6_26 C7_26 1.3900 . ?
C7_26 C8_26 1.3900 . ?
C8_26 C9_26 1.479(16) . ?
C1_27 C2_27 1.207(18) . ?
C2_27 C3_27 1.440(17) . ?
C3_27 C4_27 1.380(15) . ?
C3_27 C8_27 1.391(14) . ?
C4_27 C5_27 1.397(15) . ?
C5_27 C6_27 1.380(16) . ?
C6_27 C7_27 1.384(15) . ?
C7_27 C8_27 1.400(15) . ?
C8_27 C9_27 1.469(17) . ?
C1_28 C2_28 1.200(18) . ?
C2_28 C3_28 1.430(17) . ?
C3_28 C4_28 1.371(15) . ?
C3_28 C8_28 1.393(14) . ?
C4_28 C5_28 1.397(15) . ?
C5_28 C6_28 1.382(15) . ?
C6_28 C7_28 1.384(15) . ?
C7_28 C8_28 1.394(15) . ?
C8_28 C9_28 1.471(17) . ?
C1_30 C2_30 1.199(18) . ?
C2_30 C3_30 1.431(17) . ?
C3_30 C4_30 1.379(15) . ?
C3_30 C8_30 1.390(15) . ?
C4_30 C5_30 1.398(15) . ?
C5_30 C6_30 1.375(15) . ?
C6_30 C7_30 1.374(16) . ?
C7_30 C8_30 1.399(15) . ?
C8_30 C9_30 1.468(17) . ?
C1_31 C2_31 1.201(18) . ?
C2_31 C3_31 1.430(17) . ?
C3_31 C4_31 1.376(15) . ?
C3_31 C8_31 1.387(15) . ?
C4_31 C5_31 1.404(16) . ?
C5_31 C6_31 1.383(16) . ?
C6_31 C7_31 1.385(16) . ?
C7_31 C8_31 1.409(15) . ?
C8_31 C9_31 1.466(17) . ?
C1_32 C2_32 1.203(18) . ?
C2_32 C3_32 1.434(17) . ?
C3_32 C4_32 1.392(15) . ?
C3_32 C8_32 1.396(14) . ?
C4_32 C5_32 1.397(15) . ?
C5_32 C6_32 1.377(15) . ?
C6_32 C7_32 1.384(15) . ?
C7_32 C8_32 1.400(15) . ?
C8_32 C9_32 1.472(17) . ?
C1_34 C2_34 1.211(19) . ?
C2_34 C3_34 1.441(17) . ?
C3_34 C4_34 1.380(15) . ?
C3_34 C8_34 1.387(15) . ?
C4_34 C5_34 1.403(15) . ?
C5_34 C6_34 1.379(16) . ?
C6_34 C7_34 1.381(16) . ?
C7_34 C8_34 1.395(15) . ?
C8_34 C9_34 1.466(18) . ?
C1_35 C2_35 1.202(18) . ?
C2_35 C3_35 1.434(17) . ?
C3_35 C4_35 1.381(15) . ?
C3_35 C8_35 1.392(15) . ?
C4_35 C5_35 1.406(15) . ?
C5_35 C6_35 1.376(16) . ?
C6_35 C7_35 1.384(16) . ?
C7_35 C8_35 1.400(15) . ?
C8_35 C9_35 1.474(17) . ?
C1_37 C2_37 1.199(18) . ?
C2_37 C3_37 1.425(17) . ?
C3_37 C4_37 1.380(15) . ?
C3_37 C8_37 1.391(14) . ?
C4_37 C5_37 1.397(15) . ?
C5_37 C6_37 1.381(15) . ?
C6_37 C7_37 1.383(15) . ?
C7_37 C8_37 1.403(15) . ?
C8_37 C9_37 1.474(17) . ?
C1_33 C2_33 1.213(19) . ?
C2_33 C3_33 1.444(18) . ?
C3_33 C8_33 1.381(15) . ?
C3_33 C4_33 1.384(15) . ?
C4_33 C5_33 1.397(16) . ?
C5_33 C6_33 1.380(16) . ?
C6_33 C7_33 1.381(16) . ?
C7_33 C8_33 1.405(15) . ?
C8_33 C9_33 1.465(18) . ?
C1_36 C2_36 1.204(19) . ?
C2_36 C3_36 1.430(17) . ?
C3_36 C4_36 1.377(15) . ?
C3_36 C8_36 1.387(14) . ?
C4_36 C5_36 1.399(15) . ?
C5_36 C6_36 1.373(16) . ?
C6_36 C7_36 1.374(16) . ?
C7_36 C8_36 1.403(15) . ?
C8_36 C9_36 1.476(18) . ?
C1_38 C2_38 1.192(18) . ?
C2_38 C3_38 1.433(17) . ?
C3_38 C4_38 1.373(15) . ?
C3_38 C8_38 1.391(15) . ?
C4_38 C5_38 1.396(16) . ?
C5_38 C6_38 1.378(16) . ?
C6_38 C7_38 1.378(15) . ?
C7_38 C8_38 1.391(15) . ?
C8_38 C9_38 1.465(17) . ?
